data_1564925
loop_
_publ_author_name
'D\"utsch, Luis'
'Riesinger, Christoph'
'Balazs, Gabor'
'Seidl, Michael'
'Scheer, Manfred'

_publ_section_title
;
 Structural Diversity of Mixed Polypnictogen Complexes: Dicationic E2E'2
 (E, E' = P, As, Sb, Bi) Chains, Cycles and Cages Stabilized by Transition
 Metals
;
_journal_name_full 'Chemical Science'
_journal_paper_doi 10.1039/D1SC04924K
_journal_year 2021
_chemical_formula_moiety 'C28 H20 As2 Mo4 O8 Sb2, Al C16 F36 O4, Al C14 F31.5 O4, 0.5(C4 F9)'
_chemical_formula_sum 'C60 H20 Al2 As2 F72 Mo4 O16 Sb2'
_chemical_formula_weight 3195.82
_space_group_crystal_system orthorhombic
_space_group_IT_number 61
_space_group_name_Hall '-P 2ac 2ab'
_space_group_name_H-M_alt 'P b c a'
_atom_sites_solution_hydrogens geom
_atom_sites_solution_primary dual
_audit_creation_date 2021-08-07
_audit_creation_method
;
Olex2 1.3-alpha
(compiled 2020.11.12 svn.r5f609507 for OlexSys, GUI svn.r6272)
;
_audit_update_record
;
2021-08-24 deposited with the CCDC.	2021-10-08 downloaded from the CCDC.
;
_cell_angle_alpha 90
_cell_angle_beta 90
_cell_angle_gamma 90
_cell_formula_units_Z 8
_cell_length_a 27.8964(2)
_cell_length_b 22.20040(10)
_cell_length_c 29.7016(2)
_cell_measurement_reflns_used 165552
_cell_measurement_temperature 100.01(10)
_cell_measurement_theta_max 37.6710
_cell_measurement_theta_min 1.9140
_cell_volume 18394.5(2)
_computing_cell_refinement 'CrysAlisPro 1.171.41.90a (Rigaku OD, 2020)'
_computing_data_collection 'CrysAlisPro 1.171.41.90a (Rigaku OD, 2020)'
_computing_data_reduction 'CrysAlisPro 1.171.41.90a (Rigaku OD, 2020)'
_computing_molecular_graphics 'Olex2 1.3-alpha (Dolomanov et al., 2009)'
_computing_publication_material 'Olex2 1.3-alpha (Dolomanov et al., 2009)'
_computing_structure_refinement 'SHELXL n/a (Sheldrick, 2015)'
_computing_structure_solution 'SHELXT  (Sheldrick, 2015)'
_diffrn_ambient_environment N~2~
_diffrn_ambient_temperature 100.01(10)
_diffrn_detector 'Hybrid Pixel Array Detector'
_diffrn_detector_area_resol_mean 10.0000
_diffrn_detector_type 'HyPix-Arc 150'
_diffrn_measured_fraction_theta_full 1.000
_diffrn_measured_fraction_theta_max 1.000
_diffrn_measurement_details
;
List of Runs (angles in degrees, time in seconds):

  # Type    Start    End  Width  t~exp~   \w     \q     \k     \f   Frames
#--------------------------------------------------------------------------
  1  \w    -46.00   3.00   0.50   20.00    --    1.74 -27.00  62.30   98
  2  \w     12.00  44.00   0.50   20.00    --    1.74  58.00 -15.69   64
  3  \w    -23.00  11.00   0.50   20.00    --    1.74 -97.00 135.03   68
  4  \w      9.00  40.00   0.50   20.00    --    1.74  70.00-121.22   62
  5  \w    -11.00  17.00   0.50   20.00    --    1.74 101.00  13.72   56
  6  \w     12.00  44.00   0.50   20.00    --    1.74  57.00  95.66   64
  7  \w    -45.00  -3.00   0.50   20.00    --    2.00 -31.00 -47.28   84
  8  \w    -42.00 -11.00   0.50   20.00    --   -2.36 -66.00  75.85   62
  9  \w     12.00  45.00   0.50   20.00    --    1.74  54.00 -80.94   66
 10  \w    -45.00   6.00   0.50   20.00    --    2.00 -26.00-148.08  102
 11  \w    -45.00 -20.00   0.50   20.00    --    2.00 -31.00  10.58   50
 12  \w     -1.00  45.00   0.50   20.00    --   -2.36  28.00-176.61   92
;
_diffrn_measurement_device 'four-circle diffractometer'
_diffrn_measurement_device_type 'XtaLAB Synergy R, DW system, HyPix-Arc 150'
_diffrn_measurement_method '\w scans'
_diffrn_orient_matrix_type 'CrysAlisPro convention (1999,Acta A55,543-557)'
_diffrn_orient_matrix_UB_11 -0.0107812000
_diffrn_orient_matrix_UB_12 0.0178104000
_diffrn_orient_matrix_UB_13 -0.0170447000
_diffrn_orient_matrix_UB_21 0.0084643000
_diffrn_orient_matrix_UB_22 0.0264769000
_diffrn_orient_matrix_UB_23 0.0107386000
_diffrn_orient_matrix_UB_31 0.0214153000
_diffrn_orient_matrix_UB_32 -0.0014946000
_diffrn_orient_matrix_UB_33 -0.0128317000
_diffrn_radiation_monochromator mirror
_diffrn_radiation_probe x-ray
_diffrn_radiation_type 'Mo K\a'
_diffrn_radiation_wavelength 0.71073
_diffrn_reflns_av_R_equivalents 0.0704
_diffrn_reflns_av_unetI/netI 0.0288
_diffrn_reflns_Laue_measured_fraction_full 1.000
_diffrn_reflns_Laue_measured_fraction_max 1.000
_diffrn_reflns_limit_h_max 39
_diffrn_reflns_limit_h_min -42
_diffrn_reflns_limit_k_max 33
_diffrn_reflns_limit_k_min -33
_diffrn_reflns_limit_l_max 45
_diffrn_reflns_limit_l_min -45
_diffrn_reflns_number 437712
_diffrn_reflns_point_group_measured_fraction_full 1.000
_diffrn_reflns_point_group_measured_fraction_max 1.000
_diffrn_reflns_theta_full 25.242
_diffrn_reflns_theta_max 32.577
_diffrn_reflns_theta_min 1.835
_diffrn_source 'Rotating-anode X-ray tube'
_diffrn_source_type 'Rigaku (Mo) X-ray Source'
_exptl_absorpt_coefficient_mu 2.047
_exptl_absorpt_correction_T_max 1.000
_exptl_absorpt_correction_T_min 0.727
_exptl_absorpt_correction_type gaussian
_exptl_absorpt_process_details
;
CrysAlisPro 1.171.41.90a (Rigaku Oxford Diffraction, 2020)
Numerical absorption correction based on gaussian integration over
a multifaceted crystal model
Empirical absorption correction using spherical harmonics,
implemented in SCALE3 ABSPACK scaling algorithm.
;
_exptl_crystal_colour 'dark red'
_exptl_crystal_colour_modifier dark
_exptl_crystal_colour_primary red
_exptl_crystal_density_diffrn 2.308
_exptl_crystal_description block
_exptl_crystal_F_000 12144
_exptl_crystal_size_max 0.171
_exptl_crystal_size_mid 0.119
_exptl_crystal_size_min 0.109
_refine_diff_density_max 1.461
_refine_diff_density_min -0.784
_refine_diff_density_rms 0.100
_refine_ls_extinction_method none
_refine_ls_goodness_of_fit_ref 1.031
_refine_ls_hydrogen_treatment constr
_refine_ls_matrix_type full
_refine_ls_number_parameters 2548
_refine_ls_number_reflns 33485
_refine_ls_number_restraints 1404
_refine_ls_restrained_S_all 1.067
_refine_ls_R_factor_all 0.0436
_refine_ls_R_factor_gt 0.0325
_refine_ls_shift/su_max 0.002
_refine_ls_shift/su_mean 0.000
_refine_ls_structure_factor_coef Fsqd
_refine_ls_weighting_details 'w=1/[\s^2^(Fo^2^)+(0.0345P)^2^+25.1441P] where P=(Fo^2^+2Fc^2^)/3'
_refine_ls_weighting_scheme calc
_refine_ls_wR_factor_gt 0.0786
_refine_ls_wR_factor_ref 0.0831
_reflns_Friedel_coverage 0.000
_reflns_number_gt 27529
_reflns_number_total 33485
_reflns_threshold_expression 'I > 2\s(I)'
_cod_data_source_file d1sc04924k2.cif
_cod_data_source_block ld461_op_abs_gaus
_cod_database_code 1564925
_shelx_shelxl_version_number 2018/3
_chemical_oxdiff_formula C60H20Al2As2F72Mo4O16Sb2
_shelx_space_group_comment
;
The symmetry employed for this shelxl refinement is uniquely defined
by the following loop, which should always be used as a source of
symmetry information in preference to the above space-group names.
They are only intended as comments.
;
_reflns_odcompleteness_completeness 99.96
_reflns_odcompleteness_iscentric 1
_reflns_odcompleteness_theta 32.50
_olex2_refinement_description
;
1. Fixed Uiso
 At 1.2 times of:
  All C(H) groups
2. Restrained distances
 F52C-C52C = F53C-C52C = F54C-C52C
 1.35 with sigma of 0.02
 F54B-C52B = F53B-C52B = F52B-C52B
 1.35 with sigma of 0.02
 F46B-C50B = F48B-C50B = F47B-C50B
 1.35 with sigma of 0.02
 F44B-C48B = F43B-C48B = F45B-C48B
 1.35 with sigma of 0.02
 F45A-C48A = F43A-C48A = F44A-C48A
 1.35 with sigma of 0.02
 F44C-C48C = F45C-C48C = F43C-C48C
 1.35 with sigma of 0.02
 F41A-C47A \\sim F42A-C47A \\sim F40A-C47A
 with sigma of 0.02
 C44B-C41 \\sim C44A-C41 \\sim C43A-C41 \\sim C43B-C41 \\sim C42-C41
 with sigma of 0.02
 Al2-O16A \\sim Al2-O16B
 with sigma of 0.02
 C59A-C57 \\sim C58A-C57 \\sim C60A-C57
 with sigma of 0.02
 C55B-C53 \\sim C55A-C53 \\sim C56A-C53 \\sim C56B-C53 \\sim C54B-C53 \\sim
C54A-C53
 with sigma of 0.02
 C47A-C45A \\sim C47B-C45B \\sim C47C-C45C \\sim C48A-C45A \\sim C48B-C45B
\\sim C48C-C45C \\sim C46B-
 C45B \\sim C46A-C45A \\sim C46C-C45C
 with sigma of 0.02
 C51B-C49 \\sim C52B-C49 \\sim C50B-C49
 with sigma of 0.02
 Al2-O10 \\sim Al2-O13A
 with sigma of 0.02
 O10-C45C \\sim O13A-C45C
 with sigma of 0.02
3. Uiso/Uaniso restraints and constraints
Mo3A \\sim Mo3B \\sim As2B \\sim As2A \\sim Sb2B \\sim Sb2A \\sim Sb1B \\sim
Sb1A \\sim As1A \\sim As1B \\sim Mo2A \\sim Mo2B: within 3.2A with sigma of
0.01 and sigma for terminal atoms of 0.02 within 3.2A
F39C \\sim C47A \\sim F41A: within 1.7A with sigma of 0.01 and sigma for
terminal atoms of 0.01 within 1.7A
F44C \\sim F45A \\sim F43C \\sim F45C \\sim C48C: within 1.7A with sigma of
0.01 and sigma for terminal atoms of 0.01 within 1.7A
F54C \\sim C52C \\sim F52C \\sim F53C: within 1.7A with sigma of 0.01 and sigma
for terminal atoms of 0.01 within 1.7A
C44B \\sim F36B \\sim F34B \\sim F35B: within 1.7A with sigma of 0.01 and sigma
for terminal atoms of 0.01 within 1.7A
F51A \\sim C51A \\sim F49A \\sim F50A \\sim F52C: within 1.7A with sigma of
0.01 and sigma for terminal atoms of 0.01 within 1.7A
C58B \\sim C58A \\sim C57 \\sim C59A \\sim C59B \\sim C60B \\sim C60A: within
1.7A with sigma of 0.01 and sigma for terminal atoms of 0.01 within 1.7A
F19A \\sim C38A \\sim F20A \\sim F21A \\sim C38B: within 1.7A with sigma of
0.01 and sigma for terminal atoms of 0.01 within 1.7A
C43B \\sim F32B \\sim F33B \\sim F31B: within 1.7A with sigma of 0.01 and sigma
for terminal atoms of 0.01 within 1.7A
C40A \\sim F27A \\sim F27B \\sim C37 \\sim C40B \\sim F25A: within 1.7A with
sigma of 0.01 and sigma for terminal atoms of 0.01 within 1.7A
C42 \\sim F28 \\sim F29B \\sim F29A \\sim F30A \\sim F30B: within 1.7A with
sigma of 0.01 and sigma for terminal atoms of 0.02 within 1.7A
C44A \\sim C44B \\sim C41 \\sim C42 \\sim C43A \\sim C43B: within 1.7A with
sigma of 0.01 and sigma for terminal atoms of 0.02 within 1.7A
C38B \\sim C38A \\sim C37: within 1.7A with sigma of 0.01 and sigma for
terminal atoms of 0.02 within 1.7A
C33A \\sim C33B \\sim C35B \\sim C35A \\sim C36B \\sim C36A \\sim C34A \\sim
C34B: within 1.7A with sigma of 0.01 and sigma for terminal atoms of 0.02
within 1.7A
C53 \\sim C55B \\sim C55A \\sim C56A \\sim C56B \\sim C54B \\sim C54A: within
1.7A with sigma of 0.01 and sigma for terminal atoms of 0.02 within 1.7A
F61B \\sim C56B \\sim F62B \\sim F63B: within 1.7A with sigma of 0.01 and sigma
for terminal atoms of 0.01 within 1.7A
F59B \\sim C55B \\sim F60B \\sim F58B: within 1.7A with sigma of 0.01 and sigma
for terminal atoms of 0.01 within 1.7A
F43A \\sim C48A \\sim F44A \\sim F44B: within 1.7A with sigma of 0.01 and sigma
for terminal atoms of 0.02 within 1.7A
C48C \\sim C48B \\sim C48A \\sim C45A \\sim C45B \\sim C45C \\sim C47B \\sim
C47A \\sim C47C \\sim C46B \\sim C46A \\sim C46C: within 1.7A with sigma of
0.01 and sigma for terminal atoms of 0.02 within 1.7A
F64B \\sim C58B \\sim F65B \\sim F66B: within 1.7A with sigma of 0.01 and sigma
for terminal atoms of 0.01 within 1.7A
C50C \\sim C50B \\sim C49 \\sim C50A \\sim C51C \\sim C51B \\sim C51A \\sim
C52C \\sim C52B \\sim C52A: within 1.7A with sigma of 0.01 and sigma for
terminal atoms of 0.01 within 1.7A
F47B \\sim C50B \\sim F48B \\sim F46B: within 1.7A with sigma of 0.01 and sigma
for terminal atoms of 0.01 within 1.7A
C51C \\sim F49C \\sim F48A \\sim F50C: within 1.7A with sigma of 0.01 and sigma
for terminal atoms of 0.01 within 1.7A
F51B \\sim C51B \\sim F49B \\sim F50B: within 1.7A with sigma of 0.01 and sigma
for terminal atoms of 0.01 within 1.7A
F52A \\sim F54A \\sim C52A \\sim F53A: within 1.7A with sigma of 0.01 and sigma
for terminal atoms of 0.01 within 1.7A
F46A \\sim C50A \\sim F47A: within 1.7A with sigma of 0.01 and sigma for
terminal atoms of 0.01 within 1.7A
C52B \\sim F53B \\sim F54B \\sim F52B: within 1.7A with sigma of 0.01 and sigma
for terminal atoms of 0.01 within 1.7A
F47C \\sim C50C \\sim F48C \\sim F46C: within 1.7A with sigma of 0.01 and sigma
for terminal atoms of 0.01 within 1.7A
O10 \\sim O13A \\sim Al2: within 2A with sigma of 0.01 and sigma for terminal
atoms of 0.01 within 2A
F21A \\sim F21B \\sim C38A \\sim C38B: within 1.7A with sigma of 0.01 and sigma
for terminal atoms of 0.01 within 1.7A
F48A \\sim F51C \\sim C50A: within 1.7A with sigma of 0.01 and sigma for
terminal atoms of 0.01 within 1.7A
4. Others
 Fixed Sof: Sb2A(0.8) Sb1A(0.8) Mo1A(0.8) Mo4A(0.8) Mo3A(0.8) Mo2A(0.8)
 As2A(0.8) As1A(0.8) O13A(0.5) F71A(0.7) F62A(0.7) F66A(0.7) F39A(0.5)
 F64A(0.7) O15A(0.7) F45A(0.5) O16A(0.7) F60A(0.7) F72A(0.7) F44A(0.5)
 F65A(0.7) F61A(0.7) F70A(0.7) F69A(0.7) F41A(0.5) F43A(0.5) F63A(0.7)
 F47A(0.47) F67A(0.7) F58A(0.7) F68A(0.7) F51A(0.47) F59A(0.7) F56A(0.7)
 F38A(0.5) F57A(0.7) F48A(0.47) F49A(0.47) F52A(0.47) F54A(0.47) C45A(0.5)
 F37A(0.5) F55A(0.7) F50A(0.47) F42A(0.5) F40A(0.5) C60A(0.7) F46A(0.47)
 C56A(0.7) C58A(0.7) C55A(0.7) F53A(0.47) C59A(0.7) C46A(0.5) C48A(0.5)
 C54A(0.7) C50A(0.47) C51A(0.47) C52A(0.47) O10A(0.5) C33A(0.5) C34A(0.5)
 F11A(0.5) F12A(0.5) F10A(0.5) C36A(0.5) F17A(0.5) F18A(0.5) F16A(0.5)
 C35A(0.5) F15A(0.5) F13A(0.5) F14A(0.5) O10B(0.5) C33B(0.5) C35B(0.5)
 F13B(0.5) F14B(0.5) F15B(0.5) C34B(0.5) F10B(0.5) F11B(0.5) F12B(0.5)
 C36B(0.5) F18B(0.5) F16B(0.5) F17B(0.5) O11A(0.51) C38A(0.51) F20A(0.51)
 F21A(0.51) F19A(0.51) C40A(0.51) F26A(0.51) F27A(0.51) F25A(0.51) C39A(0.51)
 F24A(0.51) F22A(0.51) F23A(0.51) O11B(0.49) C38B(0.49) F20B(0.49) F19B(0.49)
 C40B(0.49) F26B(0.49) F27B(0.49) F25B(0.49) C39B(0.49) F24B(0.49) F22B(0.49)
 F23B(0.49) O12A(0.6) C43A(0.6) F33A(0.6) F31A(0.6) F32A(0.6) F29A(0.6)
 F30A(0.6) C44A(0.6) F36A(0.6) F34A(0.6) F35A(0.6) O12B(0.4) C43B(0.4)
 F33B(0.4) F31B(0.4) F32B(0.4) F29B(0.4) F30B(0.4) C44B(0.4) F36B(0.4)
 F34B(0.4) F35B(0.4) O16B(0.3) C58B(0.3) F66B(0.3) F64B(0.3) F65B(0.3)
 C60B(0.3) F71B(0.3) F72B(0.3) F70B(0.3) C59B(0.3) F67B(0.3) F68B(0.3)
 F69B(0.3) O14A(0.75) C51C(0.29) F49C(0.29) F50C(0.29) C50C(0.29) F47C(0.29)
 F48C(0.29) F46C(0.29) C52C(0.29) F54C(0.29) F52C(0.29) F53C(0.29) O14B(0.25)
 C50B(0.24) F48B(0.24) F46B(0.24) F47B(0.24) C52B(0.24) F53B(0.24) F54B(0.24)
 F52B(0.24) C51B(0.24) F51B(0.24) F49B(0.24) F50B(0.24) O15B(0.3) C55B(0.3)
 F60B(0.3) F58B(0.3) F59B(0.3) C54B(0.3) F56B(0.3) F57B(0.3) F55B(0.3)
 C56B(0.3) F63B(0.3) F61B(0.3) F62B(0.3) C47A(0.5) O13B(0.25) C45B(0.25)
 C47B(0.25) F42B(0.25) F40B(0.25) F41B(0.25) C46B(0.25) F38B(0.25) F39B(0.25)
 F37B(0.25) C48B(0.25) F45B(0.25) F43B(0.25) F44B(0.25) C45C(0.25) C46C(0.25)
 F39C(0.25) F37C(0.25) F38C(0.25) C48C(0.25) F44C(0.25) F45C(0.25) F43C(0.25)
 C47C(0.25) F42C(0.25) F40C(0.25) F41C(0.25) As2B(0.2) Sb2B(0.2) Sb1B(0.2)
 As1B(0.2) Mo2B(0.2) Mo3B(0.2) O10(0.25) F21B(0.49) Mo4B(0.2) Mo1B(0.2)
 F51C(0.29)
5.a Aromatic/amide H refined with riding coordinates:
 C19(H19), C27(H27), C25(H25), C20(H20), C28(H28), C26(H26), C24(H24), C4(H4),
 C5(H5), C18(H18), C6(H6), C7(H7), C17(H17), C3(H3), C21(H21), C11(H11),
 C14(H14), C10(H10), C13(H13), C12(H12)
;
_olex2_submission_special_instructions 'No special instructions were received'
_oxdiff_exptl_absorpt_empirical_details
;
Empirical correction (ABSPACK) includes:
- Absorption correction using spherical harmonics
- Frame scaling
;
_oxdiff_exptl_absorpt_empirical_full_max 1.728
_oxdiff_exptl_absorpt_empirical_full_min 0.628

loop_
_space_group_symop_operation_xyz
'x, y, z'
'-x+1/2, -y, z+1/2'
'-x, y+1/2, -z+1/2'
'x+1/2, -y+1/2, -z'
'-x, -y, -z'
'x-1/2, y, -z-1/2'
'x, -y-1/2, z-1/2'
'-x-1/2, y-1/2, z'

loop_
_atom_site_label
_atom_site_type_symbol
_atom_site_fract_x
_atom_site_fract_y
_atom_site_fract_z
_atom_site_U_iso_or_equiv
_atom_site_adp_type
_atom_site_occupancy
_atom_site_site_symmetry_order
_atom_site_calc_flag
_atom_site_refinement_flags_posn
_atom_site_refinement_flags_adp
_atom_site_refinement_flags_occupancy
_atom_site_disorder_assembly
_atom_site_disorder_group
Sb2A Sb 0.41268(2) 0.18175(2) 0.64795(2) 0.01765(6) Uani 0.8 1 d . U P A 1
Sb1A Sb 0.41125(2) 0.31420(2) 0.62754(2) 0.02109(7) Uani 0.8 1 d . U P A 1
Mo1A Mo 0.39947(4) 0.37317(3) 0.71083(3) 0.01683(9) Uani 0.8 1 d . . P A 1
Mo4A Mo 0.47170(3) 0.10655(4) 0.59571(3) 0.01626(9) Uani 0.8 1 d . . P A 1
Mo3A Mo 0.36291(3) 0.13141(4) 0.57486(3) 0.01777(8) Uani 0.8 1 d . U P A 1
Mo2A Mo 0.49168(3) 0.38173(4) 0.64885(3) 0.02155(11) Uani 0.8 1 d . U P A 1
As2A As 0.43594(4) 0.20030(5) 0.56153(4) 0.01683(11) Uani 0.8 1 d . U P A 1
As1A As 0.46500(6) 0.29560(7) 0.70133(7) 0.01845(13) Uani 0.8 1 d . U P A 1
Al1 Al 0.40450(2) 0.74442(3) 0.62699(2) 0.01891(11) Uani 1 1 d . . . . .
Al2 Al 0.71502(2) 0.61470(3) 0.61500(2) 0.02146(12) Uani 1 1 d D U . . .
F6 F 0.42743(7) 0.77521(7) 0.72631(5) 0.0416(4) Uani 1 1 d . . . . .
F5 F 0.35949(7) 0.73702(8) 0.74498(6) 0.0469(4) Uani 1 1 d . . . . .
F4 F 0.42263(8) 0.71665(9) 0.78365(5) 0.0470(4) Uani 1 1 d . . . . .
F1 F 0.39308(8) 0.56876(8) 0.70122(7) 0.0520(5) Uani 1 1 d . . . . .
F9 F 0.48088(7) 0.61063(9) 0.68508(7) 0.0507(5) Uani 1 1 d . . . . .
O9 O 0.41181(8) 0.68777(8) 0.66617(6) 0.0344(4) Uani 1 1 d . . . . .
F8 F 0.49873(7) 0.69310(11) 0.71881(8) 0.0572(5) Uani 1 1 d . . . . .
O7 O 0.43944(7) 0.01825(9) 0.51915(7) 0.0412(5) Uani 1 1 d . . . . .
O2 O 0.46295(8) 0.47549(8) 0.75224(7) 0.0371(4) Uani 1 1 d . . . . .
F7 F 0.47173(9) 0.61794(11) 0.75665(7) 0.0652(7) Uani 1 1 d . . . . .
O13A O 0.6778(4) 0.5889(4) 0.5731(3) 0.0239(14) Uani 0.5 1 d D U P B 1
O5 O 0.37951(8) 0.12745(11) 0.46969(7) 0.0452(5) Uani 1 1 d . . . . .
F2 F 0.33688(8) 0.63387(10) 0.70303(10) 0.0658(6) Uani 1 1 d . . . . .
F3 F 0.37454(10) 0.61135(10) 0.76418(8) 0.0704(7) Uani 1 1 d . . . . .
O4 O 0.55813(8) 0.39611(10) 0.73242(8) 0.0438(5) Uani 1 1 d . . . . .
O8 O 0.42928(9) 0.01739(9) 0.66750(8) 0.0497(6) Uani 1 1 d . . . . .
O6 O 0.30977(8) 0.25522(10) 0.55876(8) 0.0486(5) Uani 1 1 d . . . . .
O1 O 0.35525(10) 0.46585(10) 0.64186(8) 0.0514(6) Uani 1 1 d . . . . .
O3 O 0.56109(9) 0.28230(10) 0.61531(9) 0.0520(6) Uani 1 1 d . . . . .
F71A F 0.85298(15) 0.60049(19) 0.58611(13) 0.0424(8) Uani 0.7 1 d . . P B 1
F62A F 0.5897(3) 0.5884(2) 0.6923(3) 0.0620(17) Uani 0.7 1 d . . P B 1
F66A F 0.72771(9) 0.45677(12) 0.58823(11) 0.0422(6) Uani 0.7 1 d . . P B 1
F39A F 0.7050(10) 0.6249(10) 0.4910(9) 0.065(6) Uani 0.5 1 d . . P C 1
F64A F 0.79265(10) 0.43266(12) 0.55326(10) 0.0432(6) Uani 0.7 1 d . . P B 1
O15A O 0.68714(11) 0.61206(14) 0.66674(10) 0.0316(6) Uani 0.7 1 d . . P B 1
F45A F 0.6245(7) 0.5029(5) 0.5496(6) 0.0443(18) Uani 0.5 1 d D U P C 1
C8 C 0.53440(12) 0.31680(12) 0.62825(10) 0.0404(7) Uani 1 1 d . . . . .
O16A O 0.76127(9) 0.56076(11) 0.61806(8) 0.0249(4) Uani 0.7 1 d D . P B 1
C22 C 0.44734(9) 0.05275(11) 0.54707(9) 0.0294(5) Uani 1 1 d . . . . .
C2 C 0.44185(9) 0.43794(10) 0.73510(8) 0.0288(4) Uani 1 1 d . . . . .
C15 C 0.37500(9) 0.13015(12) 0.50782(8) 0.0316(5) Uani 1 1 d . . . . .
F60A F 0.64836(11) 0.50396(12) 0.65275(9) 0.0470(6) Uani 0.7 1 d . . P B 1
F72A F 0.79475(9) 0.60455(12) 0.53901(8) 0.0410(5) Uani 0.7 1 d . . P B 1
F44A F 0.5799(5) 0.5668(8) 0.5844(5) 0.061(3) Uani 0.5 1 d D U P C 1
F65A F 0.74708(9) 0.50292(12) 0.52739(8) 0.0411(5) Uani 0.7 1 d . . P B 1
F61A F 0.61767(12) 0.58595(16) 0.76350(10) 0.0584(8) Uani 0.7 1 d . . P B 1
F70A F 0.84821(10) 0.53515(14) 0.53246(10) 0.0450(6) Uani 0.7 1 d . . P B 1
F69A F 0.84114(13) 0.53155(15) 0.65913(11) 0.0522(7) Uani 0.7 1 d . . P B 1
F41A F 0.6494(5) 0.7118(7) 0.5325(8) 0.044(2) Uani 0.5 1 d D U P C 1
F43A F 0.5722(4) 0.5585(5) 0.5139(4) 0.077(4) Uani 0.5 1 d D U P C 1
F63A F 0.62676(12) 0.66423(13) 0.72121(11) 0.0579(8) Uani 0.7 1 d . . P B 1
F47A F 0.8364(3) 0.7189(5) 0.6032(4) 0.055(2) Uani 0.47 1 d . U P B 1
C23 C 0.44220(11) 0.05080(11) 0.64113(9) 0.0343(5) Uani 1 1 d . . . . .
F67A F 0.86396(9) 0.46947(12) 0.60801(10) 0.0493(7) Uani 0.7 1 d . . P B 1
C1 C 0.37321(11) 0.43259(11) 0.66573(9) 0.0352(5) Uani 1 1 d . . . . .
C19 C 0.32708(11) 0.07043(12) 0.62937(9) 0.0358(6) Uani 1 1 d . . . . .
H19 H 0.338355 0.070027 0.659553 0.043 Uiso 1 1 calc R U . A 1
C27 C 0.54449(9) 0.15237(10) 0.57683(8) 0.0274(4) Uani 1 1 d . . . . .
H27 H 0.546215 0.189854 0.561489 0.033 Uiso 1 1 calc R U . A 1
C16 C 0.33013(10) 0.21147(12) 0.56404(9) 0.0336(5) Uani 1 1 d . . . . .
C25 C 0.54131(11) 0.08165(13) 0.63306(9) 0.0365(6) Uani 1 1 d . . . . .
H25 H 0.540601 0.063498 0.662016 0.044 Uiso 1 1 calc R U . A 1
F58A F 0.64283(13) 0.48228(14) 0.72324(12) 0.0623(9) Uani 0.7 1 d . . P B 1
F68A F 0.80147(11) 0.44960(12) 0.64798(10) 0.0506(7) Uani 0.7 1 d . . P B 1
C20 C 0.34241(12) 0.03189(12) 0.59458(11) 0.0418(7) Uani 1 1 d . . . . .
H20 H 0.365663 0.000867 0.597439 0.050 Uiso 1 1 calc R U . A 1
C28 C 0.54176(8) 0.09468(11) 0.55649(8) 0.0258(4) Uani 1 1 d . . . . .
H28 H 0.541406 0.086700 0.525069 0.031 Uiso 1 1 calc R U . A 1
C29 C 0.41603(9) 0.67184(11) 0.70970(8) 0.0275(4) Uani 1 1 d . . . . .
C26 C 0.54418(10) 0.14411(13) 0.62412(9) 0.0342(5) Uani 1 1 d . . . . .
H26 H 0.545647 0.175192 0.646056 0.041 Uiso 1 1 calc R U . A 1
C24 C 0.53966(9) 0.05090(11) 0.59135(9) 0.0299(5) Uani 1 1 d . . . . .
H24 H 0.537536 0.008531 0.587363 0.036 Uiso 1 1 calc R U . A 1
C4 C 0.37608(10) 0.36890(13) 0.78564(8) 0.0339(5) Uani 1 1 d . . . . .
H4 H 0.396442 0.383815 0.808731 0.041 Uiso 1 1 calc R U . A 1
C9 C 0.53225(10) 0.38958(11) 0.70340(10) 0.0338(5) Uani 1 1 d . . . . .
C5 C 0.37499(10) 0.30941(13) 0.76992(9) 0.0350(5) Uani 1 1 d . . . . .
H5 H 0.394278 0.277008 0.780327 0.042 Uiso 1 1 calc R U . A 1
C57 C 0.79193(9) 0.52858(12) 0.59446(9) 0.0310(5) Uani 1 1 d D U . . .
F51A F 0.6755(3) 0.7646(5) 0.6427(3) 0.060(2) Uani 0.47 1 d . U P B 1
F59A F 0.71132(12) 0.48343(12) 0.69035(10) 0.0526(7) Uani 0.7 1 d . . P B 1
F56A F 0.71100(15) 0.6391(2) 0.76107(13) 0.0692(10) Uani 0.7 1 d . . P B 1
C18 C 0.29213(11) 0.10973(13) 0.61169(11) 0.0413(6) Uani 1 1 d . . . . .
H18 H 0.275416 0.140344 0.627598 0.050 Uiso 1 1 calc R U . A 1
C53 C 0.67448(11) 0.58221(14) 0.70338(9) 0.0395(6) Uani 1 1 d D U . . .
F38A F 0.6701(2) 0.5455(2) 0.47823(15) 0.0444(10) Uani 0.5 1 d . . P C 1
F57A F 0.75810(13) 0.5831(2) 0.72205(11) 0.0618(9) Uani 0.7 1 d . . P B 1
C6 C 0.33982(10) 0.30656(15) 0.73565(11) 0.0418(6) Uani 1 1 d . . . . .
H6 H 0.331344 0.271632 0.718972 0.050 Uiso 1 1 calc R U . A 1
C31 C 0.40599(11) 0.72586(12) 0.74192(8) 0.0334(5) Uani 1 1 d . . . . .
C7 C 0.31952(10) 0.36411(17) 0.73044(11) 0.0458(7) Uani 1 1 d . . . . .
H7 H 0.295058 0.374820 0.709670 0.055 Uiso 1 1 calc R U . A 1
F48A F 0.8057(4) 0.6798(8) 0.6626(6) 0.060(2) Uani 0.47 1 d . U P B 1
F49A F 0.7286(5) 0.8297(3) 0.6563(4) 0.068(2) Uani 0.47 1 d . U P B 1
F52A F 0.7842(4) 0.8287(4) 0.5818(4) 0.0542(18) Uani 0.47 1 d . U P B 1
C17 C 0.28664(12) 0.09438(17) 0.56463(12) 0.0503(8) Uani 1 1 d . . . . .
H17 H 0.265652 0.113164 0.543723 0.060 Uiso 1 1 calc R U . A 1
C3 C 0.34187(11) 0.40312(15) 0.76147(10) 0.0399(6) Uani 1 1 d . . . . .
H3 H 0.335192 0.444742 0.765425 0.048 Uiso 1 1 calc R U . A 1
F54A F 0.7711(4) 0.7503(5) 0.5394(3) 0.061(2) Uani 0.47 1 d . U P B 1
C32 C 0.46748(11) 0.64783(15) 0.71782(9) 0.0397(6) Uani 1 1 d . . . . .
C45A C 0.6440(4) 0.6053(4) 0.5409(4) 0.0255(11) Uani 0.5 1 d D U P C 1
C21 C 0.31810(13) 0.04659(15) 0.55566(11) 0.0500(8) Uani 1 1 d . . . . .
H21 H 0.322040 0.027411 0.527307 0.060 Uiso 1 1 calc R U . A 1
F37A F 0.63516(18) 0.6269(2) 0.46118(15) 0.0472(10) Uani 0.5 1 d . . P C 1
F55A F 0.71208(13) 0.54384(18) 0.77201(9) 0.0658(9) Uani 0.7 1 d . . P B 1
C30 C 0.37920(13) 0.62080(13) 0.71996(12) 0.0444(7) Uani 1 1 d . . . . .
F50A F 0.7294(2) 0.7403(3) 0.6932(2) 0.0601(15) Uani 0.47 1 d . U P B 1
F42A F 0.6179(3) 0.6793(4) 0.59142(19) 0.0563(17) Uani 0.5 1 d D . P C 1
F40A F 0.57964(16) 0.6754(2) 0.52906(18) 0.0534(11) Uani 0.5 1 d D . P C 1
C60A C 0.8227(2) 0.5675(2) 0.5622(2) 0.0316(10) Uani 0.7 1 d D U P B 1
F46A F 0.8238(4) 0.7776(6) 0.6554(3) 0.069(2) Uani 0.47 1 d . U P B 1
C56A C 0.62670(18) 0.6041(2) 0.72129(17) 0.0443(11) Uani 0.7 1 d D U P B 1
C58A C 0.76413(14) 0.47906(18) 0.56519(14) 0.0310(7) Uani 0.7 1 d D U P B 1
C55A C 0.6693(2) 0.5115(2) 0.69241(16) 0.0447(10) Uani 0.7 1 d D U P B 1
F53A F 0.7124(2) 0.8028(2) 0.5661(2) 0.0630(13) Uani 0.47 1 d . U P B 1
C59A C 0.82562(15) 0.49378(19) 0.62747(14) 0.0368(8) Uani 0.7 1 d D U P B 1
C46A C 0.6641(2) 0.6019(3) 0.4921(2) 0.0290(11) Uani 0.5 1 d D U P C 1
C48A C 0.6035(2) 0.5578(3) 0.5463(2) 0.0350(12) Uani 0.5 1 d D U P C 1
C54A C 0.71522(19) 0.5858(3) 0.74015(15) 0.0493(11) Uani 0.7 1 d D U P B 1
C50A C 0.8070(2) 0.7310(3) 0.6337(2) 0.0423(12) Uani 0.47 1 d . U P B 1
C51A C 0.7237(3) 0.7664(3) 0.6549(3) 0.0524(14) Uani 0.47 1 d . U P B 1
C52A C 0.7542(4) 0.7813(3) 0.5748(3) 0.0510(14) Uani 0.47 1 d . U P B 1
O10A O 0.44440(13) 0.80143(16) 0.62645(11) 0.0186(6) Uani 0.5 1 d . . P D 1
C33A C 0.4869(6) 0.8237(9) 0.6130(6) 0.0200(14) Uani 0.5 1 d . U P D 1
C34A C 0.49094(18) 0.8235(3) 0.55984(17) 0.0308(9) Uani 0.5 1 d . U P D 1
F11A F 0.50345(14) 0.77021(18) 0.54374(11) 0.0454(8) Uani 0.5 1 d . . P D 1
F12A F 0.52285(13) 0.8648(2) 0.54571(13) 0.0462(9) Uani 0.5 1 d . . P D 1
F10A F 0.4493(4) 0.8397(7) 0.5417(5) 0.041(2) Uani 0.5 1 d . . P D 1
C36A C 0.49217(19) 0.8869(2) 0.63075(18) 0.0315(9) Uani 0.5 1 d . U P D 1
F17A F 0.47690(18) 0.89146(17) 0.67280(12) 0.0407(8) Uani 0.5 1 d . . P D 1
F18A F 0.46483(14) 0.92501(15) 0.60587(15) 0.0455(9) Uani 0.5 1 d . . P D 1
F16A F 0.53782(13) 0.90811(16) 0.63020(14) 0.0429(8) Uani 0.5 1 d . . P D 1
C35A C 0.5294(2) 0.7822(3) 0.6310(2) 0.0326(10) Uani 0.5 1 d . U P D 1
F15A F 0.53363(13) 0.79281(18) 0.67562(12) 0.0442(8) Uani 0.5 1 d . . P D 1
F13A F 0.57097(12) 0.79579(19) 0.61122(14) 0.0454(9) Uani 0.5 1 d . . P D 1
F14A F 0.51987(11) 0.72584(15) 0.62543(12) 0.0369(7) Uani 0.5 1 d . . P D 1
O10B O 0.46044(15) 0.78017(19) 0.62532(13) 0.0256(7) Uani 0.5 1 d . . P D 2
C33B C 0.4908(7) 0.8263(10) 0.6168(7) 0.0277(18) Uani 0.5 1 d . U P D 2
C35B C 0.5412(2) 0.8024(3) 0.60950(19) 0.0334(10) Uani 0.5 1 d . U P D 2
F13B F 0.57476(11) 0.84487(18) 0.61501(11) 0.0378(7) Uani 0.5 1 d . . P D 2
F14B F 0.54554(14) 0.77972(17) 0.56836(12) 0.0441(8) Uani 0.5 1 d . . P D 2
F15B F 0.55135(13) 0.75879(17) 0.63894(12) 0.0400(7) Uani 0.5 1 d . . P D 2
C34B C 0.47449(19) 0.8645(3) 0.57447(17) 0.0330(10) Uani 0.5 1 d . U P D 2
F10B F 0.43826(14) 0.90156(19) 0.58415(14) 0.0493(9) Uani 0.5 1 d . . P D 2
F11B F 0.4582(4) 0.8273(7) 0.5426(5) 0.051(3) Uani 0.5 1 d . . P D 2
F12B F 0.51010(14) 0.89740(17) 0.55737(11) 0.0364(7) Uani 0.5 1 d . . P D 2
C36B C 0.49058(19) 0.8705(2) 0.65795(19) 0.0267(8) Uani 0.5 1 d . U P D 2
F18B F 0.44574(13) 0.88188(15) 0.67205(10) 0.0319(6) Uani 0.5 1 d . . P D 2
F16B F 0.51128(14) 0.92353(14) 0.64908(12) 0.0378(7) Uani 0.5 1 d . . P D 2
F17B F 0.51353(11) 0.84532(14) 0.69278(9) 0.0312(6) Uani 0.5 1 d . . P D 2
O11A O 0.3911(2) 0.7126(5) 0.5772(3) 0.0260(13) Uani 0.51 1 d . . P D 1
C37 C 0.39635(10) 0.66341(12) 0.54894(8) 0.0311(5) Uani 1 1 d . U . . .
C38A C 0.3767(3) 0.6747(4) 0.5050(2) 0.0488(13) Uani 0.51 1 d . U P D 1
F20A F 0.3305(2) 0.6777(3) 0.50651(17) 0.0855(18) Uani 0.51 1 d . U P D 1
F21A F 0.3885(6) 0.6335(4) 0.4733(3) 0.0518(17) Uani 0.51 1 d . U P D 1
F19A F 0.3961(3) 0.7302(5) 0.4891(3) 0.072(2) Uani 0.51 1 d . U P D 1
C40A C 0.4519(3) 0.6427(5) 0.5458(2) 0.0571(15) Uani 0.51 1 d . U P D 1
F26A F 0.47382(19) 0.6529(3) 0.58387(17) 0.0588(13) Uani 0.51 1 d . . P D 1
F27A F 0.47376(18) 0.6783(3) 0.51729(16) 0.0915(19) Uani 0.51 1 d . U P D 1
F25A F 0.4569(2) 0.5897(3) 0.53020(18) 0.0640(13) Uani 0.51 1 d . U P D 1
C39A C 0.3696(3) 0.6089(3) 0.5732(2) 0.0471(15) Uani 0.51 1 d . . P D 1
F24A F 0.3925(3) 0.5833(2) 0.60640(17) 0.075(2) Uani 0.51 1 d . . P D 1
F22A F 0.3612(3) 0.5649(3) 0.5431(2) 0.087(2) Uani 0.51 1 d . . P D 1
F23A F 0.3303(4) 0.6239(3) 0.5907(4) 0.0480(15) Uani 0.51 1 d . . P D 1
O11B O 0.4050(2) 0.7120(5) 0.5728(3) 0.0243(13) Uani 0.49 1 d . . P D 2
C38B C 0.4008(3) 0.6874(3) 0.49691(19) 0.0421(12) Uani 0.49 1 d . U P D 2
F20B F 0.3796(2) 0.7369(5) 0.4899(3) 0.0438(14) Uani 0.49 1 d . . P D 2
F19B F 0.44933(17) 0.6946(3) 0.48879(16) 0.0661(13) Uani 0.49 1 d . . P D 2
C40B C 0.4309(3) 0.6155(3) 0.5572(2) 0.0470(13) Uani 0.49 1 d . U P D 2
F26B F 0.41498(19) 0.5849(2) 0.59464(16) 0.0451(11) Uani 0.49 1 d . . P D 2
F27B F 0.4723(2) 0.6302(3) 0.5707(3) 0.0752(16) Uani 0.49 1 d . U P D 2
F25B F 0.43519(18) 0.5723(2) 0.52468(17) 0.0481(11) Uani 0.49 1 d . . P D 2
C39B C 0.3424(2) 0.6407(3) 0.5511(2) 0.0359(11) Uani 0.49 1 d . . P D 2
F24B F 0.3295(4) 0.6437(3) 0.5941(4) 0.0466(17) Uani 0.49 1 d . . P D 2
F22B F 0.33672(15) 0.58733(18) 0.53422(17) 0.0437(9) Uani 0.49 1 d . . P D 2
F23B F 0.31095(14) 0.6777(2) 0.53046(17) 0.0499(10) Uani 0.49 1 d . . P D 2
O12A O 0.34996(12) 0.77476(17) 0.64122(11) 0.0309(6) Uani 0.6 1 d . . P D 1
C41 C 0.31784(9) 0.82061(11) 0.63572(10) 0.0325(5) Uani 1 1 d D U . . .
C43A C 0.3283(3) 0.8745(4) 0.6675(4) 0.0439(18) Uani 0.6 1 d D U P D 1
F33A F 0.34455(18) 0.8596(3) 0.7071(2) 0.0579(15) Uani 0.6 1 d . . P D 1
F31A F 0.2913(2) 0.9092(3) 0.6738(2) 0.0691(18) Uani 0.6 1 d . . P D 1
F32A F 0.36380(19) 0.90466(19) 0.6496(2) 0.0774(16) Uani 0.6 1 d . . P D 1
C42 C 0.31095(12) 0.84156(18) 0.58655(12) 0.0507(8) Uani 1 1 d D U . . .
F28 F 0.29248(9) 0.79743(14) 0.56276(8) 0.0737(7) Uani 1 1 d . U . . .
F29A F 0.35444(16) 0.8449(3) 0.56756(18) 0.0723(17) Uani 0.6 1 d . U P E 1
F30A F 0.28769(17) 0.89166(19) 0.58270(16) 0.0539(10) Uani 0.6 1 d . U P E 1
C44A C 0.2685(2) 0.7915(3) 0.6519(3) 0.0408(14) Uani 0.6 1 d D U P D 1
F36A F 0.26129(15) 0.73777(17) 0.63478(16) 0.0636(10) Uani 0.6 1 d . . P D 1
F34A F 0.23068(12) 0.8243(2) 0.63934(13) 0.0496(9) Uani 0.6 1 d . . P D 1
F35A F 0.2678(2) 0.7868(3) 0.6970(2) 0.0579(15) Uani 0.6 1 d . . P D 1
O12B O 0.36414(15) 0.8026(2) 0.63899(18) 0.0279(9) Uani 0.4 1 d . . P D 2
C43B C 0.3162(5) 0.8791(7) 0.6659(6) 0.052(2) Uani 0.4 1 d D U P D 2
F33B F 0.3259(5) 0.8618(6) 0.7068(4) 0.106(3) Uani 0.4 1 d . U P D 2
F31B F 0.2730(3) 0.9057(4) 0.6658(4) 0.071(2) Uani 0.4 1 d . U P D 2
F32B F 0.3444(2) 0.9252(3) 0.6530(2) 0.0528(14) Uani 0.4 1 d . U P D 2
F29B F 0.3425(3) 0.8803(5) 0.5712(2) 0.085(2) Uani 0.4 1 d . U P E 2
F30B F 0.2687(3) 0.8708(5) 0.5805(4) 0.104(3) Uani 0.4 1 d . U P E 2
C44B C 0.2805(4) 0.7762(5) 0.6517(6) 0.054(2) Uani 0.4 1 d D U P D 2
F36B F 0.2904(2) 0.7246(2) 0.6405(3) 0.083(2) Uani 0.4 1 d . U P D 2
F34B F 0.23690(17) 0.7924(2) 0.6434(2) 0.0408(11) Uani 0.4 1 d . U P D 2
F35B F 0.2817(4) 0.7727(5) 0.6988(4) 0.076(3) Uani 0.4 1 d . U P D 2
O16B O 0.7549(3) 0.5701(3) 0.5926(3) 0.0395(15) Uani 0.3 1 d D . P B 2
C58B C 0.7778(5) 0.4671(5) 0.5915(5) 0.058(2) Uani 0.3 1 d . U P B 2
F66B F 0.7387(4) 0.4576(4) 0.6161(4) 0.076(2) Uani 0.3 1 d . U P B 2
F64B F 0.8121(4) 0.4298(3) 0.6057(3) 0.081(2) Uani 0.3 1 d . U P B 2
F65B F 0.7696(4) 0.4537(4) 0.5497(3) 0.072(2) Uani 0.3 1 d . U P B 2
C60B C 0.8283(7) 0.5510(7) 0.5581(7) 0.040(3) Uani 0.3 1 d . U P B 2
F71B F 0.8520(5) 0.6019(6) 0.5667(3) 0.057(3) Uani 0.3 1 d . . P B 2
F72B F 0.8064(2) 0.5601(3) 0.5200(2) 0.0486(14) Uani 0.3 1 d . . P B 2
F70B F 0.8619(3) 0.5100(4) 0.5522(3) 0.0572(18) Uani 0.3 1 d . . P B 2
C59B C 0.8194(5) 0.5465(6) 0.6431(4) 0.048(2) Uani 0.3 1 d . U P B 2
F67B F 0.8630(4) 0.5227(6) 0.6434(3) 0.086(4) Uani 0.3 1 d . . P B 2
F68B F 0.7937(3) 0.5180(4) 0.6762(3) 0.078(3) Uani 0.3 1 d . . P B 2
F69B F 0.8203(3) 0.6027(4) 0.6536(2) 0.062(2) Uani 0.3 1 d . . P B 2
O14A O 0.73566(10) 0.68504(10) 0.60505(11) 0.0332(5) Uani 0.75 1 d . . P B 1
C51C C 0.7847(7) 0.7301(7) 0.6644(6) 0.065(2) Uani 0.29 1 d . U P B 3
F49C F 0.7540(5) 0.7259(6) 0.7006(4) 0.078(3) Uani 0.29 1 d . U P B 3
F50C F 0.8135(7) 0.7769(8) 0.6698(5) 0.069(3) Uani 0.29 1 d . U P B 3
C50C C 0.7799(8) 0.7651(8) 0.5846(6) 0.067(2) Uani 0.29 1 d . U P B 3
F47C F 0.7576(7) 0.7574(11) 0.5437(7) 0.072(4) Uani 0.29 1 d . U P B 3
F48C F 0.8256(6) 0.7385(7) 0.5817(4) 0.069(3) Uani 0.29 1 d . U P B 3
F46C F 0.7948(9) 0.8193(9) 0.5907(8) 0.083(5) Uani 0.29 1 d . U P B 3
C52C C 0.7119(6) 0.7835(6) 0.6339(5) 0.065(2) Uani 0.29 1 d D U P B 3
F54C F 0.6937(5) 0.8035(6) 0.5928(5) 0.094(3) Uani 0.29 1 d D U P B 3
F52C F 0.7337(9) 0.8177(7) 0.6663(7) 0.070(3) Uani 0.29 1 d D U P B 3
F53C F 0.6792(7) 0.7520(7) 0.6570(5) 0.069(4) Uani 0.29 1 d D U P B 3
O14B O 0.7359(3) 0.6877(3) 0.6305(2) 0.0229(13) Uani 0.25 1 d . . P B 2
C49 C 0.75243(12) 0.73941(12) 0.61808(10) 0.0404(6) Uani 1 1 d D U . . .
C50B C 0.7869(7) 0.7454(7) 0.5757(5) 0.070(2) Uani 0.24 1 d D U P B 2
F48B F 0.8300(8) 0.7273(11) 0.5951(7) 0.058(4) Uani 0.24 1 d D U P B 2
F46B F 0.7781(6) 0.8012(5) 0.5557(4) 0.096(3) Uani 0.24 1 d D U P B 2
F47B F 0.7655(4) 0.7066(4) 0.5451(3) 0.067(3) Uani 0.24 1 d D U P B 2
C52B C 0.7028(6) 0.7757(7) 0.6048(6) 0.073(2) Uani 0.24 1 d D U P B 2
F53B F 0.6645(7) 0.7597(10) 0.6293(6) 0.090(5) Uani 0.24 1 d D U P B 2
F54B F 0.6899(6) 0.7626(5) 0.5609(4) 0.094(3) Uani 0.24 1 d D U P B 2
F52B F 0.7064(6) 0.8382(5) 0.6111(5) 0.096(3) Uani 0.24 1 d D U P B 2
C51B C 0.7663(8) 0.7785(8) 0.6616(6) 0.066(2) Uani 0.24 1 d D U P B 2
F51B F 0.7338(4) 0.7914(4) 0.6892(3) 0.061(2) Uani 0.24 1 d . U P B 2
F49B F 0.7873(6) 0.8293(5) 0.6472(5) 0.095(3) Uani 0.24 1 d . U P B 2
F50B F 0.8023(5) 0.7420(6) 0.6774(5) 0.083(3) Uani 0.24 1 d . U P B 2
O15B O 0.6910(3) 0.5844(3) 0.6619(2) 0.0353(16) Uani 0.3 1 d . . P B 2
C55B C 0.6676(7) 0.5220(6) 0.7241(5) 0.077(2) Uani 0.3 1 d D U P B 2
F60B F 0.6503(5) 0.4882(5) 0.6936(4) 0.095(3) Uani 0.3 1 d . U P B 2
F58B F 0.6424(4) 0.5213(5) 0.7603(3) 0.097(3) Uani 0.3 1 d . U P B 2
F59B F 0.7125(5) 0.5065(4) 0.7364(4) 0.099(3) Uani 0.3 1 d . U P B 2
C54B C 0.7040(4) 0.6290(5) 0.7339(3) 0.0431(19) Uani 0.3 1 d D U P B 2
F56B F 0.6977(3) 0.6872(3) 0.7269(2) 0.0552(17) Uani 0.3 1 d . . P B 2
F57B F 0.7501(3) 0.6200(5) 0.7270(3) 0.064(2) Uani 0.3 1 d . . P B 2
F55B F 0.6949(4) 0.6225(5) 0.7784(3) 0.074(3) Uani 0.3 1 d . . P B 2
C56B C 0.6227(5) 0.6167(8) 0.7018(5) 0.066(2) Uani 0.3 1 d D U P B 2
F63B F 0.6210(3) 0.6657(5) 0.6740(3) 0.081(2) Uani 0.3 1 d . U P B 2
F61B F 0.6056(4) 0.6345(6) 0.7418(4) 0.096(3) Uani 0.3 1 d . U P B 2
F62B F 0.5930(8) 0.5720(8) 0.6954(6) 0.077(4) Uani 0.3 1 d . U P B 2
C47A C 0.6225(2) 0.6689(2) 0.54850(19) 0.0356(10) Uani 0.5 1 d D U P C 1
O13B O 0.6684(3) 0.6288(3) 0.5751(2) 0.0253(13) Uani 0.25 1 d . . P B 2
C45B C 0.6426(8) 0.6063(8) 0.5404(8) 0.0306(18) Uani 0.25 1 d D U P B 2
C47B C 0.6056(4) 0.6555(5) 0.5256(4) 0.0353(17) Uani 0.25 1 d D U P B 2
F42B F 0.5860(3) 0.6822(5) 0.5611(3) 0.048(2) Uani 0.25 1 d . . P B 2
F40B F 0.5706(3) 0.6340(5) 0.5003(3) 0.054(2) Uani 0.25 1 d . . P B 2
F41B F 0.6273(3) 0.6987(4) 0.5021(3) 0.052(2) Uani 0.25 1 d . . P B 2
C46B C 0.6738(5) 0.5864(7) 0.4996(5) 0.035(2) Uani 0.25 1 d D U P B 2
F38B F 0.6957(3) 0.5362(3) 0.5057(2) 0.0449(16) Uani 0.25 1 d . . P B 2
F39B F 0.7075(6) 0.6299(13) 0.4884(8) 0.018(2) Uani 0.25 1 d . . P B 2
F37B F 0.6484(3) 0.5825(5) 0.4621(2) 0.061(3) Uani 0.25 1 d . . P B 2
C48B C 0.6139(5) 0.5506(6) 0.5573(4) 0.039(2) Uani 0.25 1 d D U P B 2
F45B F 0.6433(3) 0.5136(3) 0.5796(3) 0.053(2) Uani 0.25 1 d D . P B 2
F43B F 0.5943(3) 0.5191(5) 0.5237(3) 0.061(2) Uani 0.25 1 d D . P B 2
F44B F 0.5755(8) 0.5687(12) 0.5816(9) 0.038(4) Uani 0.25 1 d D U P B 2
C45C C 0.6394(7) 0.6025(6) 0.5490(5) 0.0352(19) Uani 0.25 1 d D U P B 3
C46C C 0.6547(4) 0.6511(5) 0.5149(4) 0.0366(16) Uani 0.25 1 d D U P B 3
F39C F 0.6576(10) 0.7068(14) 0.5311(14) 0.039(3) Uani 0.25 1 d . U P B 3
F37C F 0.6247(4) 0.6507(5) 0.4789(3) 0.055(2) Uani 0.25 1 d . . P B 3
F38C F 0.7004(16) 0.6396(14) 0.4974(12) 0.040(4) Uani 0.25 1 d . . P B 3
C48C C 0.6229(4) 0.5440(5) 0.5258(4) 0.0417(16) Uani 0.25 1 d D U P B 3
F44C F 0.6198(13) 0.4953(11) 0.5521(13) 0.046(3) Uani 0.25 1 d D U P B 3
F45C F 0.6518(4) 0.5348(5) 0.4892(3) 0.047(2) Uani 0.25 1 d D U P B 3
F43C F 0.5771(6) 0.5522(6) 0.5081(6) 0.035(2) Uani 0.25 1 d D U P B 3
C47C C 0.5975(4) 0.6279(6) 0.5789(4) 0.041(2) Uani 0.25 1 d D U P B 3
F42C F 0.5766(6) 0.5835(6) 0.6002(5) 0.054(3) Uani 0.25 1 d . . P B 3
F40C F 0.5667(4) 0.6579(5) 0.5547(5) 0.062(3) Uani 0.25 1 d . . P B 3
F41C F 0.6157(5) 0.6685(6) 0.6082(4) 0.046(3) Uani 0.25 1 d . . P B 3
As2B As 0.4301(2) 0.2047(3) 0.5573(2) 0.0337(12) Uani 0.2 1 d . U P A 2
Sb2B Sb 0.40428(11) 0.18520(15) 0.64448(12) 0.0496(8) Uani 0.2 1 d . U P A 2
Sb1B Sb 0.40182(12) 0.31755(15) 0.62562(13) 0.0477(9) Uani 0.2 1 d . U P A 2
As1B As 0.4588(3) 0.2977(4) 0.6978(3) 0.0326(13) Uani 0.2 1 d . U P A 2
Mo2B Mo 0.48102(14) 0.3858(2) 0.64452(17) 0.0357(8) Uani 0.2 1 d . U P A 2
C11 C 0.52157(14) 0.47899(12) 0.63848(12) 0.0482(8) Uani 1 1 d . . . . .
H11 H 0.538573 0.498861 0.661877 0.058 Uiso 1 1 calc R U . A 1
C14 C 0.50432(17) 0.41984(14) 0.57767(11) 0.0602(11) Uani 1 1 d . . . . .
H14 H 0.507652 0.392927 0.553004 0.072 Uiso 1 1 calc R U . A 1
C10 C 0.54169(16) 0.43978(15) 0.60587(13) 0.0586(10) Uani 1 1 d . . . . .
H10 H 0.574527 0.428893 0.603468 0.070 Uiso 1 1 calc R U . A 1
C13 C 0.46125(15) 0.44648(12) 0.59217(9) 0.0477(8) Uani 1 1 d . . . . .
H13 H 0.430484 0.440965 0.579079 0.057 Uiso 1 1 calc R U . A 1
C12 C 0.47228(14) 0.48333(11) 0.63018(9) 0.0416(7) Uani 1 1 d . . . . .
H12 H 0.450039 0.506729 0.646930 0.050 Uiso 1 1 calc R U . A 1
Mo3B Mo 0.35587(17) 0.1364(2) 0.57145(17) 0.0431(11) Uani 0.2 1 d . U P A 2
O10 O 0.6822(9) 0.5989(10) 0.5680(6) 0.030(3) Uani 0.25 1 d D U P B 3
F21B F 0.3871(6) 0.6485(5) 0.4666(4) 0.0516(17) Uani 0.49 1 d . U P D 2
Mo4B Mo 0.46566(17) 0.1103(2) 0.59559(17) 0.0435(12) Uani 0.2 1 d . . P A 2
Mo1B Mo 0.3935(2) 0.3732(2) 0.71016(18) 0.0433(13) Uani 0.2 1 d . . P A 2
F51C F 0.8164(8) 0.6845(14) 0.6576(10) 0.062(3) Uani 0.29 1 d . U P B 3

loop_
_atom_site_aniso_label
_atom_site_aniso_U_11
_atom_site_aniso_U_22
_atom_site_aniso_U_33
_atom_site_aniso_U_23
_atom_site_aniso_U_13
_atom_site_aniso_U_12
Sb2A 0.02628(11) 0.01404(10) 0.01264(12) -0.00057(8) 0.00324(9) 0.00234(9)
Sb1A 0.03236(17) 0.01453(11) 0.01639(13) -0.00118(8) -0.00201(12) 0.00112(11)
Mo1A 0.01910(15) 0.01642(18) 0.0150(2) -0.00116(13) -0.00133(12) 0.00164(11)
Mo4A 0.02194(13) 0.01389(17) 0.01294(18) -0.00126(13) 0.00202(10) 0.00156(13)
Mo3A 0.02042(15) 0.01807(15) 0.01481(15) -0.00061(12) 0.00297(12) -0.00191(14)
Mo2A 0.0299(2) 0.01503(16) 0.0197(2) -0.00005(13) 0.00784(19) -0.00275(17)
As2A 0.02065(19) 0.0164(2) 0.0135(2) 0.00259(15) 0.0007(2) 0.00040(19)
As1A 0.0177(2) 0.0167(2) 0.0210(3) 0.00239(18) 0.0009(2) -0.00030(19)
Al1 0.0195(3) 0.0224(3) 0.0149(2) 0.0015(2) 0.0014(2) 0.0005(2)
Al2 0.0225(3) 0.0226(3) 0.0192(3) -0.0028(2) 0.0039(2) -0.0031(2)
F6 0.0701(12) 0.0295(7) 0.0251(7) -0.0015(6) 0.0013(7) -0.0078(8)
F5 0.0510(11) 0.0458(9) 0.0439(10) 0.0008(8) 0.0082(8) 0.0124(8)
F4 0.0736(13) 0.0517(10) 0.0158(6) 0.0022(6) -0.0015(7) 0.0115(9)
F1 0.0691(13) 0.0261(8) 0.0609(12) 0.0049(8) 0.0096(10) -0.0052(8)
F9 0.0446(10) 0.0618(12) 0.0456(10) -0.0231(9) -0.0057(8) 0.0112(9)
O9 0.0603(12) 0.0264(8) 0.0164(7) 0.0046(6) -0.0086(7) -0.0094(8)
F8 0.0390(10) 0.0771(14) 0.0556(12) -0.0290(11) -0.0062(9) -0.0082(9)
O7 0.0368(10) 0.0414(10) 0.0453(11) -0.0241(9) 0.0009(8) -0.0006(8)
O2 0.0429(11) 0.0289(8) 0.0395(10) -0.0092(8) -0.0018(8) -0.0029(8)
F7 0.0882(17) 0.0702(14) 0.0371(10) 0.0010(9) -0.0227(10) 0.0372(12)
O13A 0.024(2) 0.019(2) 0.029(3) 0.0038(17) -0.004(2) -0.0031(16)
O5 0.0417(11) 0.0719(15) 0.0219(8) -0.0046(9) 0.0041(8) -0.0210(10)
F2 0.0361(10) 0.0548(12) 0.107(2) -0.0052(12) 0.0065(11) -0.0109(9)
F3 0.106(2) 0.0514(12) 0.0541(13) 0.0217(10) 0.0378(13) -0.0086(12)
O4 0.0402(11) 0.0423(11) 0.0488(12) -0.0021(9) -0.0005(9) -0.0137(9)
O8 0.0670(15) 0.0333(10) 0.0489(12) 0.0169(9) 0.0276(11) 0.0138(10)
O6 0.0407(12) 0.0454(12) 0.0598(14) 0.0174(10) 0.0126(10) 0.0117(9)
O1 0.0764(17) 0.0346(10) 0.0433(12) 0.0010(9) -0.0209(11) 0.0147(11)
O3 0.0564(14) 0.0347(10) 0.0649(15) -0.0132(10) 0.0282(12) -0.0035(10)
F71A 0.0291(13) 0.0396(14) 0.059(2) -0.0121(18) 0.0039(18) -0.0065(10)
F62A 0.0332(19) 0.053(2) 0.100(5) -0.021(2) 0.020(2) -0.0068(16)
F66A 0.0326(12) 0.0366(12) 0.0575(17) -0.0118(13) 0.0047(12) -0.0062(10)
F39A 0.055(7) 0.075(12) 0.064(8) 0.011(7) 0.020(5) 0.001(6)
F64A 0.0397(14) 0.0314(12) 0.0584(16) -0.0161(11) 0.0010(12) 0.0135(10)
O15A 0.0401(15) 0.0288(13) 0.0258(13) -0.0042(11) 0.0148(11) -0.0045(13)
F45A 0.057(5) 0.027(3) 0.049(3) 0.009(2) 0.006(3) -0.016(2)
C8 0.0514(17) 0.0282(11) 0.0416(15) -0.0068(10) 0.0198(13) -0.0119(11)
O16A 0.0291(12) 0.0271(11) 0.0186(10) -0.0014(9) -0.0004(9) 0.0078(9)
C22 0.0278(11) 0.0274(10) 0.0330(11) -0.0085(9) 0.0030(9) 0.0006(8)
C2 0.0356(12) 0.0247(10) 0.0260(10) -0.0016(8) 0.0005(9) 0.0036(9)
C15 0.0303(11) 0.0406(13) 0.0240(10) -0.0011(9) 0.0021(9) -0.0084(10)
F60A 0.0597(17) 0.0386(12) 0.0426(14) -0.0124(10) 0.0056(12) -0.0117(12)
F72A 0.0389(12) 0.0461(13) 0.0381(12) 0.0131(10) 0.0091(10) 0.0093(10)
F44A 0.051(6) 0.067(6) 0.065(7) 0.005(5) 0.025(5) -0.016(4)
F65A 0.0412(13) 0.0493(13) 0.0327(11) -0.0150(10) -0.0115(10) 0.0128(11)
F61A 0.0668(19) 0.0690(19) 0.0392(14) -0.0087(14) 0.0330(14) -0.0124(16)
F70A 0.0374(14) 0.0524(16) 0.0451(15) -0.0076(13) 0.0174(12) 0.0062(12)
F69A 0.0491(18) 0.0596(18) 0.0478(17) -0.0061(14) -0.0288(15) 0.0118(15)
F41A 0.043(5) 0.030(3) 0.061(3) 0.009(3) 0.004(4) 0.006(3)
F43A 0.037(3) 0.114(7) 0.081(7) 0.017(5) -0.017(4) -0.022(4)
F63A 0.0673(19) 0.0417(14) 0.0647(19) -0.0171(13) 0.0373(16) -0.0036(13)
F47A 0.025(2) 0.054(4) 0.086(6) -0.017(4) 0.010(3) -0.003(2)
C23 0.0469(15) 0.0232(10) 0.0327(12) 0.0022(9) 0.0118(11) 0.0093(10)
F67A 0.0330(12) 0.0474(14) 0.0675(18) -0.0016(13) -0.0107(12) 0.0204(11)
C1 0.0499(15) 0.0262(10) 0.0294(11) -0.0037(9) -0.0072(11) 0.0072(10)
C19 0.0442(15) 0.0300(11) 0.0331(12) 0.0010(9) 0.0150(11) -0.0080(10)
C27 0.0277(11) 0.0244(10) 0.0300(11) -0.0020(8) -0.0032(9) -0.0007(8)
C16 0.0300(12) 0.0374(12) 0.0333(12) 0.0060(10) 0.0091(10) 0.0004(10)
C25 0.0427(14) 0.0428(14) 0.0240(11) 0.0037(10) -0.0110(10) 0.0020(11)
F58A 0.083(2) 0.0479(16) 0.0559(18) 0.0084(14) 0.0345(17) -0.0211(15)
F68A 0.0564(16) 0.0449(14) 0.0506(15) 0.0193(12) -0.0042(13) 0.0121(12)
C20 0.0522(17) 0.0257(11) 0.0473(16) -0.0038(10) 0.0195(13) -0.0119(11)
C28 0.0253(10) 0.0287(10) 0.0233(10) -0.0026(8) -0.0015(8) 0.0028(8)
C29 0.0372(12) 0.0267(10) 0.0187(9) 0.0057(8) 0.0000(8) -0.0019(9)
C26 0.0393(13) 0.0371(12) 0.0264(11) -0.0096(9) -0.0071(10) -0.0013(10)
C24 0.0336(12) 0.0253(10) 0.0308(11) 0.0004(8) -0.0042(9) 0.0048(9)
C4 0.0322(12) 0.0479(14) 0.0216(10) -0.0020(10) 0.0034(9) -0.0012(11)
C9 0.0358(13) 0.0266(10) 0.0390(13) -0.0019(9) 0.0135(11) -0.0075(9)
C5 0.0315(12) 0.0408(13) 0.0326(12) 0.0091(10) 0.0109(10) -0.0018(10)
C57 0.0277(11) 0.0338(11) 0.0314(11) 0.0010(9) -0.0007(9) 0.0077(9)
F51A 0.046(3) 0.066(5) 0.070(6) -0.026(4) 0.022(4) 0.006(4)
F59A 0.0660(19) 0.0399(13) 0.0520(16) 0.0101(12) 0.0164(14) 0.0093(12)
F56A 0.077(3) 0.089(3) 0.0414(19) -0.0273(19) 0.0064(17) -0.027(2)
C18 0.0374(14) 0.0349(13) 0.0516(17) -0.0009(12) 0.0200(13) -0.0055(11)
C53 0.0454(14) 0.0483(14) 0.0249(11) -0.0054(10) 0.0130(10) -0.0157(12)
F38A 0.065(3) 0.042(2) 0.0265(19) -0.0026(15) 0.0048(19) -0.001(2)
F57A 0.0435(17) 0.101(3) 0.0410(16) -0.0059(19) 0.0014(13) -0.010(2)
C6 0.0289(12) 0.0516(16) 0.0449(15) -0.0092(13) 0.0084(11) -0.0150(12)
C31 0.0488(15) 0.0333(11) 0.0182(10) 0.0039(8) 0.0005(9) 0.0034(11)
C7 0.0216(11) 0.078(2) 0.0382(15) -0.0093(14) -0.0026(10) 0.0073(13)
F48A 0.059(5) 0.048(3) 0.072(5) 0.001(3) -0.022(4) -0.010(3)
F49A 0.093(5) 0.021(3) 0.089(6) -0.024(3) 0.023(4) -0.003(3)
F52A 0.069(4) 0.028(3) 0.065(4) 0.005(3) 0.011(3) -0.023(2)
C17 0.0396(16) 0.061(2) 0.0504(18) 0.0119(15) -0.0056(13) -0.0231(15)
C3 0.0373(14) 0.0506(16) 0.0317(12) -0.0054(11) 0.0057(11) 0.0122(12)
F54A 0.092(6) 0.051(4) 0.038(3) 0.003(2) 0.024(3) -0.034(4)
C32 0.0423(15) 0.0505(16) 0.0263(11) -0.0089(11) -0.0071(11) 0.0083(12)
C45A 0.023(2) 0.027(2) 0.026(2) 0.0031(19) -0.0023(19) -0.0029(18)
C21 0.060(2) 0.0453(16) 0.0444(16) -0.0137(13) 0.0139(15) -0.0265(15)
F37A 0.054(3) 0.058(3) 0.030(2) 0.0133(18) -0.0125(18) 0.001(2)
F55A 0.072(2) 0.098(3) 0.0277(13) 0.0082(15) 0.0058(13) 0.0021(19)
C30 0.0543(18) 0.0318(13) 0.0471(16) 0.0105(11) 0.0135(14) -0.0044(12)
F50A 0.080(4) 0.054(3) 0.046(3) -0.020(2) 0.025(3) -0.015(3)
F42A 0.065(3) 0.059(3) 0.045(3) 0.001(3) 0.009(3) 0.030(2)
F40A 0.036(2) 0.059(3) 0.065(3) 0.023(3) -0.001(2) 0.0164(18)
C60A 0.028(2) 0.032(3) 0.036(2) -0.003(2) 0.0033(16) 0.005(2)
F46A 0.066(4) 0.065(4) 0.076(5) -0.037(4) -0.006(3) -0.015(3)
C56A 0.047(2) 0.049(2) 0.037(2) -0.0117(19) 0.025(2) -0.0141(18)
C58A 0.0296(16) 0.0285(16) 0.0348(18) -0.0084(14) 0.0004(14) 0.0058(13)
C55A 0.060(3) 0.037(2) 0.037(2) 0.0002(17) 0.0219(19) -0.0140(19)
F53A 0.070(3) 0.037(2) 0.082(4) 0.015(2) -0.014(3) -0.002(2)
C59A 0.0352(18) 0.0380(18) 0.0371(18) 0.0027(15) -0.0082(15) 0.0111(15)
C46A 0.034(3) 0.027(2) 0.027(2) 0.0076(18) -0.002(2) 0.0018(19)
C48A 0.029(3) 0.038(2) 0.037(3) 0.013(2) -0.001(2) -0.003(2)
C54A 0.057(3) 0.061(3) 0.0303(19) -0.0041(19) 0.0081(18) -0.009(2)
C50A 0.040(3) 0.036(2) 0.050(3) -0.012(2) 0.002(2) -0.009(2)
C51A 0.062(3) 0.034(2) 0.061(3) -0.015(2) 0.024(3) -0.007(2)
C52A 0.070(3) 0.031(2) 0.052(3) 0.004(2) 0.009(3) -0.015(3)
O10A 0.0171(16) 0.0216(15) 0.0173(13) 0.0012(12) 0.0037(12) -0.0033(12)
C33A 0.014(3) 0.027(2) 0.019(3) 0.003(2) -0.0037(19) -0.001(2)
C34A 0.0216(19) 0.047(3) 0.024(2) 0.0068(18) 0.0046(17) -0.0031(18)
F11A 0.047(2) 0.057(2) 0.0321(16) -0.0100(15) 0.0174(15) 0.0050(17)
F12A 0.0317(17) 0.077(3) 0.0303(18) 0.0192(19) 0.0047(14) -0.0193(19)
F10A 0.028(2) 0.071(6) 0.024(2) 0.012(3) -0.0018(18) -0.006(3)
C36A 0.032(2) 0.031(2) 0.031(2) 0.0039(18) 0.0001(18) -0.0064(18)
F17A 0.056(3) 0.0373(18) 0.0286(17) -0.0072(14) 0.0012(17) -0.0183(18)
F18A 0.045(2) 0.0248(14) 0.067(2) 0.0095(15) 0.0101(18) 0.0043(14)
F16A 0.0319(17) 0.0344(16) 0.062(2) 0.0100(16) -0.0052(16) -0.0163(14)
C35A 0.024(2) 0.037(2) 0.037(3) 0.006(2) -0.0016(19) -0.002(2)
F15A 0.0406(18) 0.058(2) 0.0343(17) 0.0122(15) -0.0178(14) -0.0060(16)
F13A 0.0184(16) 0.054(2) 0.064(2) 0.0059(18) 0.0033(14) -0.0012(15)
F14A 0.0288(15) 0.0327(15) 0.0491(19) 0.0036(13) -0.0006(13) 0.0057(12)
O10B 0.0240(19) 0.0280(19) 0.0246(16) 0.0015(14) 0.0023(14) -0.0044(14)
C33B 0.024(3) 0.037(3) 0.022(3) 0.011(3) 0.003(3) -0.006(3)
C35B 0.030(2) 0.040(2) 0.030(2) 0.000(2) 0.0068(19) 0.000(2)
F13B 0.0246(14) 0.057(2) 0.0315(15) -0.0034(14) 0.0050(12) -0.0067(14)
F14B 0.047(2) 0.054(2) 0.0308(16) -0.0100(14) 0.0140(14) -0.0027(16)
F15B 0.0325(17) 0.0457(18) 0.0418(18) 0.0095(15) 0.0040(14) 0.0150(15)
C34B 0.031(2) 0.043(2) 0.025(2) 0.0076(18) -0.0036(17) -0.0084(19)
F10B 0.0389(19) 0.062(2) 0.048(2) 0.0206(18) -0.0088(16) 0.0117(17)
F11B 0.070(8) 0.062(6) 0.021(2) 0.007(3) -0.016(4) -0.026(5)
F12B 0.045(2) 0.0396(18) 0.0247(15) 0.0082(13) 0.0037(14) -0.0097(15)
C36B 0.029(2) 0.030(2) 0.021(2) 0.0027(18) -0.0030(17) -0.0032(18)
F18B 0.0330(16) 0.0352(15) 0.0276(14) -0.0001(12) 0.0054(12) 0.0056(13)
F16B 0.0450(19) 0.0285(14) 0.0400(17) 0.0008(13) 0.0035(15) -0.0108(14)
F17B 0.0323(15) 0.0411(16) 0.0203(12) 0.0046(11) -0.0065(11) -0.0033(12)
O11A 0.029(4) 0.030(2) 0.019(3) -0.0037(19) -0.003(3) 0.001(3)
C37 0.0350(12) 0.0355(11) 0.0229(10) -0.0080(9) 0.0021(9) -0.0043(10)
C38A 0.066(3) 0.059(3) 0.021(2) -0.004(2) -0.010(2) 0.006(3)
F20A 0.062(3) 0.150(5) 0.044(2) -0.023(3) -0.029(2) 0.050(3)
F21A 0.079(3) 0.057(4) 0.020(3) -0.012(3) -0.009(3) 0.007(4)
F19A 0.125(6) 0.065(4) 0.026(2) 0.007(2) -0.008(4) -0.008(5)
C40A 0.039(3) 0.096(4) 0.036(3) -0.011(3) 0.001(2) 0.008(3)
F26A 0.045(2) 0.080(4) 0.052(3) -0.023(2) -0.007(2) 0.022(3)
F27A 0.047(2) 0.190(6) 0.038(2) -0.004(3) 0.0134(19) -0.031(3)
F25A 0.067(3) 0.080(3) 0.045(2) -0.016(2) 0.003(2) 0.032(3)
C39A 0.064(4) 0.039(3) 0.038(3) -0.013(2) 0.009(3) -0.019(3)
F24A 0.154(7) 0.0298(19) 0.040(2) 0.0061(17) 0.027(3) 0.007(3)
F22A 0.127(6) 0.063(3) 0.072(4) -0.036(3) 0.019(4) -0.042(3)
F23A 0.052(3) 0.044(4) 0.048(3) -0.004(3) 0.015(2) -0.009(3)
O11B 0.030(4) 0.030(2) 0.0125(19) -0.0028(15) 0.003(3) -0.002(3)
C38B 0.067(3) 0.045(3) 0.015(2) -0.0001(19) -0.001(2) -0.005(3)
F20B 0.041(2) 0.069(4) 0.0215(19) 0.008(2) -0.0053(19) 0.002(2)
F19B 0.052(3) 0.102(4) 0.043(2) 0.007(2) 0.019(2) -0.015(3)
C40B 0.044(3) 0.053(3) 0.044(3) -0.008(3) -0.017(3) 0.016(3)
F26B 0.066(3) 0.036(2) 0.034(2) 0.0047(18) -0.0132(19) 0.017(2)
F27B 0.040(2) 0.086(3) 0.100(4) -0.052(3) -0.026(3) 0.024(2)
F25B 0.047(3) 0.049(2) 0.048(2) -0.0232(18) 0.003(2) 0.0091(19)
C39B 0.035(3) 0.036(3) 0.036(3) -0.003(2) -0.003(2) -0.004(2)
F24B 0.041(2) 0.051(4) 0.047(3) -0.020(4) 0.0188(19) -0.012(4)
F22B 0.042(2) 0.0319(19) 0.058(2) -0.0138(17) -0.0092(18) -0.0070(15)
F23B 0.0312(19) 0.057(2) 0.061(3) 0.008(2) -0.0154(18) 0.0007(17)
O12A 0.0239(14) 0.0375(17) 0.0312(15) 0.0043(13) 0.0060(11) 0.0114(13)
C41 0.0207(10) 0.0326(11) 0.0441(13) -0.0002(10) 0.0013(9) 0.0025(9)
C43A 0.049(4) 0.030(2) 0.053(3) 0.004(2) -0.013(3) -0.007(3)
F33A 0.057(3) 0.061(3) 0.055(3) -0.005(2) -0.032(2) -0.013(2)
F31A 0.086(4) 0.040(2) 0.082(3) -0.0308(19) -0.046(3) 0.035(3)
F32A 0.068(3) 0.035(2) 0.129(5) 0.008(2) -0.041(3) -0.0176(19)
C42 0.0341(14) 0.067(2) 0.0513(18) 0.0061(16) -0.0061(13) 0.0025(14)
F28 0.0619(14) 0.107(2) 0.0519(13) -0.0230(13) -0.0069(11) 0.0059(14)
F29A 0.0391(19) 0.112(4) 0.066(3) 0.058(3) 0.0217(17) 0.021(2)
F30A 0.058(3) 0.047(2) 0.057(2) 0.0103(17) -0.021(2) 0.0093(17)
C44A 0.038(3) 0.037(3) 0.048(3) -0.008(2) 0.014(3) -0.001(2)
F36A 0.041(2) 0.048(2) 0.102(3) -0.0046(19) -0.002(2) -0.0156(16)
F34A 0.0207(14) 0.076(3) 0.052(2) -0.008(2) 0.0041(12) 0.0105(17)
F35A 0.055(3) 0.077(4) 0.042(2) 0.005(2) 0.023(2) 0.013(2)
O12B 0.0153(18) 0.0187(18) 0.050(3) -0.0069(18) 0.0019(17) -0.0044(15)
C43B 0.048(5) 0.045(4) 0.063(4) 0.002(4) 0.020(4) -0.001(4)
F33B 0.174(9) 0.098(6) 0.047(5) -0.007(4) 0.036(6) 0.041(7)
F31B 0.039(3) 0.042(3) 0.132(7) -0.012(4) 0.002(4) 0.011(3)
F32B 0.042(3) 0.036(3) 0.081(4) 0.001(3) 0.014(3) -0.004(2)
F29B 0.063(4) 0.157(7) 0.035(3) 0.018(4) -0.003(3) -0.046(5)
F30B 0.055(5) 0.127(8) 0.131(7) 0.075(6) -0.015(5) 0.011(4)
C44B 0.035(4) 0.038(4) 0.090(4) -0.003(4) 0.008(4) -0.005(3)
F36B 0.037(3) 0.037(3) 0.176(6) -0.025(3) 0.023(4) -0.007(2)
F34B 0.015(2) 0.045(3) 0.063(3) -0.006(2) 0.0016(18) 0.0033(19)
F35B 0.068(6) 0.060(5) 0.100(5) 0.030(4) 0.009(5) -0.017(4)
O16B 0.039(4) 0.041(4) 0.038(4) -0.007(3) 0.008(3) 0.016(3)
C58B 0.069(4) 0.039(4) 0.065(4) -0.001(4) 0.018(4) 0.007(4)
F66B 0.090(6) 0.055(4) 0.083(6) -0.001(4) 0.038(5) -0.005(4)
F64B 0.105(6) 0.042(3) 0.096(6) 0.010(4) 0.026(5) 0.029(4)
F65B 0.092(6) 0.037(4) 0.086(5) -0.021(4) 0.029(5) -0.005(4)
C60B 0.041(5) 0.032(6) 0.046(5) -0.005(5) 0.002(4) 0.007(5)
F71B 0.044(4) 0.073(6) 0.052(5) -0.010(6) 0.001(5) -0.001(4)
F72B 0.049(4) 0.061(4) 0.035(3) 0.000(3) 0.002(3) -0.003(3)
F70B 0.047(4) 0.067(5) 0.057(4) -0.009(4) 0.021(3) 0.018(3)
C59B 0.048(5) 0.055(5) 0.042(4) 0.003(4) -0.002(4) 0.019(4)
F67B 0.067(6) 0.137(9) 0.052(5) 0.010(5) 0.001(4) 0.063(6)
F68B 0.092(6) 0.102(6) 0.041(4) 0.018(4) 0.017(4) 0.050(5)
F69B 0.072(5) 0.073(5) 0.041(3) -0.011(3) -0.017(3) 0.027(4)
O14A 0.0363(13) 0.0217(10) 0.0416(16) -0.0026(10) 0.0118(12) -0.0061(9)
C51C 0.082(5) 0.051(4) 0.062(4) -0.005(4) -0.003(4) -0.016(4)
F49C 0.119(8) 0.072(6) 0.043(4) -0.005(4) 0.017(6) -0.031(6)
F50C 0.090(9) 0.049(5) 0.068(7) -0.007(6) -0.030(6) -0.024(6)
C50C 0.084(5) 0.054(4) 0.062(4) -0.001(4) 0.022(4) -0.012(4)
F47C 0.074(8) 0.074(7) 0.068(8) 0.008(6) -0.012(6) -0.007(6)
F48C 0.067(6) 0.070(7) 0.070(7) 0.004(5) 0.042(5) -0.022(5)
F46C 0.106(9) 0.053(7) 0.089(9) 0.014(6) 0.012(7) -0.035(6)
C52C 0.079(4) 0.040(4) 0.075(5) -0.009(4) 0.021(4) 0.004(4)
F54C 0.100(7) 0.063(6) 0.118(8) 0.009(6) -0.027(6) 0.018(6)
F52C 0.088(5) 0.042(6) 0.079(6) -0.022(5) 0.022(5) 0.004(5)
F53C 0.085(7) 0.041(5) 0.080(8) -0.006(5) 0.048(6) 0.007(4)
O14B 0.037(4) 0.022(3) 0.010(2) -0.001(2) -0.002(2) -0.009(2)
C49 0.0533(16) 0.0248(10) 0.0432(14) -0.0058(10) 0.0101(12) -0.0110(11)
C50B 0.100(5) 0.050(4) 0.060(4) 0.004(4) 0.025(4) -0.021(4)
F48B 0.089(9) 0.046(7) 0.040(7) 0.012(5) 0.020(7) -0.029(7)
F46B 0.156(9) 0.059(5) 0.072(6) 0.011(5) 0.047(6) -0.044(6)
F47B 0.109(7) 0.048(4) 0.044(4) -0.011(3) 0.044(4) -0.026(5)
C52B 0.097(5) 0.042(4) 0.080(4) -0.002(4) -0.004(4) 0.007(4)
F53B 0.086(8) 0.077(8) 0.107(9) -0.023(7) -0.022(7) 0.033(7)
F54B 0.150(8) 0.045(5) 0.088(6) 0.018(5) -0.049(6) 0.012(6)
F52B 0.149(9) 0.040(5) 0.100(7) -0.009(5) 0.000(7) 0.031(6)
C51B 0.082(5) 0.047(4) 0.070(4) -0.012(4) 0.008(4) -0.023(4)
F51B 0.088(6) 0.036(4) 0.058(5) -0.018(4) 0.037(4) -0.019(4)
F49B 0.127(8) 0.054(5) 0.105(7) -0.016(5) 0.012(7) -0.050(5)
F50B 0.075(6) 0.076(6) 0.096(7) -0.012(6) -0.038(5) -0.041(5)
O15B 0.058(5) 0.028(3) 0.020(3) -0.005(3) 0.015(3) -0.010(3)
C55B 0.110(5) 0.064(4) 0.056(4) 0.003(4) 0.027(4) -0.028(4)
F60B 0.145(8) 0.070(5) 0.069(5) -0.002(4) 0.043(5) -0.048(5)
F58B 0.141(7) 0.089(5) 0.060(5) 0.005(4) 0.041(5) -0.057(5)
F59B 0.148(8) 0.063(5) 0.086(6) 0.031(4) 0.016(6) 0.004(5)
C54B 0.052(5) 0.057(5) 0.021(3) -0.006(4) 0.011(3) -0.010(4)
F56B 0.067(5) 0.047(3) 0.051(4) -0.018(3) -0.001(3) -0.005(3)
F57B 0.048(4) 0.081(6) 0.063(5) -0.010(5) -0.006(4) 0.005(4)
F55B 0.094(7) 0.104(7) 0.024(3) -0.005(4) 0.008(4) -0.035(5)
C56B 0.053(4) 0.097(5) 0.048(4) -0.026(4) 0.021(4) -0.010(4)
F63B 0.053(4) 0.117(6) 0.073(5) -0.024(5) -0.004(4) 0.021(4)
F61B 0.074(5) 0.143(8) 0.071(5) -0.052(5) 0.033(4) 0.004(6)
F62B 0.060(7) 0.127(10) 0.046(5) 0.000(7) 0.009(5) -0.021(7)
C47A 0.032(2) 0.035(2) 0.040(2) 0.0059(19) -0.0009(19) 0.0066(18)
O13B 0.025(3) 0.029(3) 0.022(3) -0.009(3) -0.008(2) 0.002(3)
C45B 0.029(3) 0.033(3) 0.030(3) 0.005(3) -0.003(3) 0.000(3)
C47B 0.028(3) 0.041(4) 0.037(4) 0.003(3) -0.004(3) 0.006(3)
F42B 0.027(4) 0.073(6) 0.043(5) -0.017(4) 0.001(3) 0.010(4)
F40B 0.033(4) 0.096(6) 0.034(4) -0.013(4) -0.012(3) 0.008(4)
F41B 0.038(4) 0.071(5) 0.046(4) 0.025(4) -0.004(3) 0.011(4)
C46B 0.033(4) 0.042(5) 0.031(4) 0.001(4) 0.001(4) 0.005(4)
F38B 0.048(4) 0.052(4) 0.035(3) -0.018(3) -0.006(3) 0.012(3)
F39B 0.013(4) 0.020(6) 0.022(6) 0.010(5) 0.006(4) 0.000(4)
F37B 0.049(4) 0.112(8) 0.023(3) -0.013(4) -0.007(3) 0.037(5)
C48B 0.039(4) 0.042(4) 0.036(4) 0.003(4) -0.004(4) -0.011(4)
F45B 0.070(5) 0.031(3) 0.059(5) 0.006(3) -0.010(4) -0.025(3)
F43B 0.054(5) 0.075(6) 0.056(5) -0.021(5) -0.018(4) -0.032(5)
F44B 0.021(4) 0.039(6) 0.054(8) 0.027(6) 0.012(5) 0.008(5)
C45C 0.033(3) 0.039(3) 0.034(4) 0.004(3) -0.001(3) 0.002(3)
C46C 0.033(3) 0.043(3) 0.034(3) 0.007(3) -0.001(3) 0.001(3)
F39C 0.042(7) 0.028(5) 0.046(5) 0.007(4) 0.001(6) 0.005(5)
F37C 0.058(6) 0.062(6) 0.045(5) 0.025(4) -0.017(5) -0.002(5)
F38C 0.050(10) 0.036(9) 0.033(8) 0.011(6) 0.004(9) 0.006(7)
C48C 0.044(3) 0.040(3) 0.041(3) 0.004(3) -0.006(3) -0.005(3)
F44C 0.042(5) 0.041(6) 0.055(5) 0.017(5) 0.003(4) -0.014(5)
F45C 0.053(5) 0.050(5) 0.040(5) -0.012(4) 0.000(4) 0.000(4)
F43C 0.042(6) 0.027(3) 0.035(4) 0.006(3) -0.020(4) -0.019(3)
C47C 0.037(4) 0.044(5) 0.043(5) 0.003(4) 0.003(4) 0.005(4)
F42C 0.040(5) 0.052(7) 0.069(9) 0.005(6) 0.014(6) 0.003(5)
F40C 0.045(6) 0.068(7) 0.072(7) 0.000(6) -0.006(5) 0.024(5)
F41C 0.037(4) 0.046(6) 0.057(7) -0.022(5) -0.008(5) 0.012(4)
As2B 0.051(2) 0.0272(12) 0.0229(12) -0.0019(9) -0.0122(9) 0.0103(9)
Sb2B 0.0833(19) 0.0380(9) 0.0275(8) -0.0043(6) -0.0021(9) 0.0144(9)
Sb1B 0.0681(19) 0.0416(9) 0.0335(8) -0.0080(6) -0.0153(9) 0.0156(8)
As1B 0.041(3) 0.0302(13) 0.0270(15) 0.0009(9) 0.0009(16) 0.0051(13)
Mo2B 0.055(2) 0.0287(8) 0.0239(9) 0.0002(6) 0.0034(12) 0.0061(11)
C11 0.069(2) 0.0247(11) 0.0509(17) 0.0049(11) 0.0162(16) -0.0156(13)
C14 0.114(3) 0.0343(14) 0.0327(14) 0.0024(11) 0.0361(19) -0.0046(17)
C10 0.077(3) 0.0359(15) 0.062(2) 0.0064(14) 0.041(2) -0.0116(16)
C13 0.094(3) 0.0261(11) 0.0227(11) 0.0058(9) 0.0005(14) -0.0060(14)
C12 0.080(2) 0.0181(9) 0.0269(11) 0.0038(8) 0.0087(13) -0.0038(11)
Mo3B 0.053(2) 0.0430(13) 0.0329(13) -0.0008(9) 0.0090(12) 0.0060(10)
O10 0.028(5) 0.038(7) 0.023(4) 0.005(4) 0.000(4) 0.006(5)
F21B 0.081(3) 0.057(4) 0.017(3) -0.004(2) 0.001(3) -0.001(4)
Mo4B 0.077(3) 0.0305(11) 0.0229(11) -0.0034(8) -0.0014(13) 0.0123(12)
Mo1B 0.050(2) 0.0478(16) 0.0325(14) -0.0072(10) -0.0069(12) 0.0076(12)
F51C 0.065(7) 0.058(6) 0.062(5) 0.003(4) -0.006(6) 0.000(6)

loop_
_atom_type_symbol
_atom_type_description
_atom_type_scat_dispersion_real
_atom_type_scat_dispersion_imag
_atom_type_scat_source
C C 0.0033 0.0016 'International Tables Vol C Tables 4.2.6.8 and 6.1.1.4'
H H 0.0000 0.0000 'International Tables Vol C Tables 4.2.6.8 and 6.1.1.4'
Al Al 0.0645 0.0514 'International Tables Vol C Tables 4.2.6.8 and 6.1.1.4'
As As 0.0499 2.0058 'International Tables Vol C Tables 4.2.6.8 and 6.1.1.4'
F F 0.0171 0.0103 'International Tables Vol C Tables 4.2.6.8 and 6.1.1.4'
Mo Mo -1.6832 0.6857 'International Tables Vol C Tables 4.2.6.8 and 6.1.1.4'
O O 0.0106 0.0060 'International Tables Vol C Tables 4.2.6.8 and 6.1.1.4'
Sb Sb -0.5866 1.5461 'International Tables Vol C Tables 4.2.6.8 and 6.1.1.4'

loop_
_exptl_crystal_face_index_h
_exptl_crystal_face_index_k
_exptl_crystal_face_index_l
_exptl_crystal_face_perp_dist
1 0 -1 0.0573
-4 1 5 0.0714
5 0 1 0.0722
-5 -1 -5 0.0790
-1 0 0 0.0717
5 -3 -3 0.0538
1 1 -1 0.0495
-3 5 0 0.0685
-5 2 3 0.0620
2 -5 0 0.0446
-1 -5 2 0.0446
-5 -2 4 0.0593
-2 5 3 0.0618
2 -5 -3 0.0494
-5 3 4 0.0593
-2 -5 -1 0.0535
1 -5 -5 0.0547
-3 -5 -3 0.0563
5 4 4 0.0668
-1 -1 -1 0.0615
-5 1 -5 0.0813
4 -1 5 0.0836
3 -4 5 0.0626
-4 5 -5 0.0681
5 2 -2 0.0572
1 5 2 0.0579

loop_
_geom_angle_atom_site_label_1
_geom_angle_atom_site_label_2
_geom_angle_atom_site_label_3
_geom_angle
_geom_angle_site_symmetry_1
_geom_angle_site_symmetry_3
_geom_angle_publ_flag
Mo4A Sb2A Sb1A 118.55(2) . . ?
Mo3A Sb2A Sb1A 103.12(3) . . ?
Mo3A Sb2A Mo4A 68.08(3) . . ?
As2A Sb2A Sb1A 70.08(3) . . ?
As2A Sb2A Mo4A 54.61(4) . . ?
As2A Sb2A Mo3A 55.97(3) . . ?
Mo1A Sb1A Sb2A 106.22(2) . . ?
Mo2A Sb1A Sb2A 118.22(3) . . ?
Mo2A Sb1A Mo1A 69.06(3) . . ?
As1A Sb1A Sb2A 71.18(4) . . ?
As1A Sb1A Mo1A 54.59(5) . . ?
As1A Sb1A Mo2A 56.31(4) . . ?
Sb1A Mo1A Mo2A 54.78(3) . . ?
As1A Mo1A Sb1A 60.07(5) . . ?
As1A Mo1A Mo2A 52.33(4) . . ?
C2 Mo1A Sb1A 125.64(8) . . ?
C2 Mo1A Mo2A 71.69(8) . . ?
C2 Mo1A As1A 95.90(9) . . ?
C2 Mo1A C1 89.07(11) . . ?
C2 Mo1A C4 81.37(10) . . ?
C2 Mo1A C5 109.60(11) . . ?
C2 Mo1A C6 139.55(11) . . ?
C2 Mo1A C7 122.86(12) . . ?
C2 Mo1A C3 88.25(11) . . ?
C1 Mo1A Sb1A 76.31(8) . . ?
C1 Mo1A Mo2A 82.52(9) . . ?
C1 Mo1A As1A 129.35(10) . . ?
C1 Mo1A C4 124.12(12) . . ?
C1 Mo1A C5 141.45(13) . . ?
C1 Mo1A C6 111.30(13) . . ?
C1 Mo1A C7 82.76(13) . . ?
C1 Mo1A C3 89.51(12) . . ?
C4 Mo1A Sb1A 148.80(8) . . ?
C4 Mo1A Mo2A 141.99(8) . . ?
C4 Mo1A As1A 106.42(9) . . ?
C4 Mo1A C5 34.88(10) . . ?
C4 Mo1A C6 58.20(11) . . ?
C5 Mo1A Sb1A 114.12(8) . . ?
C5 Mo1A Mo2A 134.76(8) . . ?
C5 Mo1A As1A 83.31(8) . . ?
C6 Mo1A Sb1A 93.77(8) . . ?
C6 Mo1A Mo2A 142.79(9) . . ?
C6 Mo1A As1A 96.82(9) . . ?
C6 Mo1A C5 35.04(11) . . ?
C7 Mo1A Sb1A 107.03(9) . . ?
C7 Mo1A Mo2A 159.04(9) . . ?
C7 Mo1A As1A 131.76(10) . . ?
C7 Mo1A C4 58.92(11) . . ?
C7 Mo1A C5 58.72(11) . . ?
C7 Mo1A C6 35.12(12) . . ?
C3 Mo1A Sb1A 142.19(9) . . ?
C3 Mo1A Mo2A 158.44(9) . . ?
C3 Mo1A As1A 140.86(9) . . ?
C3 Mo1A C4 35.70(10) . . ?
C3 Mo1A C5 58.92(11) . . ?
C3 Mo1A C6 58.72(12) . . ?
C3 Mo1A C7 35.59(11) . . ?
Sb2A Mo4A Mo3A 55.92(3) . . ?
As2A Mo4A Sb2A 60.03(3) . . ?
As2A Mo4A Mo3A 52.72(3) . . ?
C22 Mo4A Sb2A 123.77(8) . . ?
C22 Mo4A Mo3A 68.51(8) . . ?
C22 Mo4A As2A 93.88(9) . . ?
C22 Mo4A C23 88.73(12) . . ?
C22 Mo4A C27 112.49(10) . . ?
C22 Mo4A C25 119.50(11) . . ?
C22 Mo4A C28 81.57(10) . . ?
C22 Mo4A C26 140.16(11) . . ?
C22 Mo4A C24 85.25(10) . . ?
C23 Mo4A Sb2A 75.83(7) . . ?
C23 Mo4A Mo3A 81.08(9) . . ?
C23 Mo4A As2A 128.12(9) . . ?
C23 Mo4A C27 141.74(12) . . ?
C23 Mo4A C25 82.76(12) . . ?
C23 Mo4A C28 128.37(11) . . ?
C23 Mo4A C26 109.34(12) . . ?
C23 Mo4A C24 92.60(11) . . ?
C27 Mo4A Sb2A 112.48(7) . . ?
C27 Mo4A Mo3A 135.55(7) . . ?
C27 Mo4A As2A 83.57(7) . . ?
C27 Mo4A C26 35.21(9) . . ?
C25 Mo4A Sb2A 111.74(8) . . ?
C25 Mo4A Mo3A 161.81(8) . . ?
C25 Mo4A As2A 136.51(8) . . ?
C25 Mo4A C27 59.21(10) . . ?
C25 Mo4A C26 35.41(10) . . ?
C28 Mo4A Sb2A 148.06(7) . . ?
C28 Mo4A Mo3A 138.00(7) . . ?
C28 Mo4A As2A 103.16(7) . . ?
C28 Mo4A C27 35.65(8) . . ?
C28 Mo4A C25 59.87(10) . . ?
C28 Mo4A C26 59.20(9) . . ?
C26 Mo4A Sb2A 95.47(7) . . ?
C26 Mo4A Mo3A 147.19(8) . . ?
C26 Mo4A As2A 101.10(8) . . ?
C24 Mo4A Sb2A 147.67(8) . . ?
C24 Mo4A Mo3A 153.02(7) . . ?
C24 Mo4A As2A 139.27(8) . . ?
C24 Mo4A C27 59.82(9) . . ?
C24 Mo4A C25 36.07(10) . . ?
C24 Mo4A C28 36.34(9) . . ?
C24 Mo4A C26 59.53(10) . . ?
Sb2A Mo3A Mo4A 56.00(3) . . ?
As2A Mo3A Sb2A 59.47(3) . . ?
As2A Mo3A Mo4A 51.10(4) . . ?
C15 Mo3A Sb2A 133.23(8) . . ?
C15 Mo3A Mo4A 91.75(8) . . ?
C15 Mo3A As2A 74.03(8) . . ?
C15 Mo3A C19 138.34(11) . . ?
C15 Mo3A C16 86.05(12) . . ?
C15 Mo3A C20 105.82(11) . . ?
C15 Mo3A C18 127.39(12) . . ?
C15 Mo3A C17 91.11(12) . . ?
C15 Mo3A C21 80.63(11) . . ?
C19 Mo3A Sb2A 84.62(8) . . ?
C19 Mo3A Mo4A 100.06(9) . . ?
C19 Mo3A As2A 142.06(9) . . ?
C19 Mo3A C20 34.93(10) . . ?
C16 Mo3A Sb2A 89.80(9) . . ?
C16 Mo3A Mo4A 128.38(8) . . ?
C16 Mo3A As2A 79.14(8) . . ?
C16 Mo3A C19 115.19(11) . . ?
C16 Mo3A C20 138.86(12) . . ?
C16 Mo3A C18 82.64(11) . . ?
C16 Mo3A C17 82.82(13) . . ?
C16 Mo3A C21 115.35(14) . . ?
C20 Mo3A Sb2A 107.51(9) . . ?
C20 Mo3A Mo4A 91.19(9) . . ?
C20 Mo3A As2A 141.85(10) . . ?
C18 Mo3A Sb2A 98.01(9) . . ?
C18 Mo3A Mo4A 134.05(10) . . ?
C18 Mo3A As2A 150.75(9) . . ?
C18 Mo3A C19 35.34(11) . . ?
C18 Mo3A C20 58.60(11) . . ?
C18 Mo3A C21 59.25(11) . . ?
C17 Mo3A Sb2A 134.52(10) . . ?
C17 Mo3A Mo4A 148.79(11) . . ?
C17 Mo3A As2A 157.27(10) . . ?
C17 Mo3A C19 59.25(12) . . ?
C17 Mo3A C20 58.22(13) . . ?
C17 Mo3A C18 36.59(12) . . ?
C17 Mo3A C21 35.24(14) . . ?
C21 Mo3A Sb2A 140.86(10) . . ?
C21 Mo3A Mo4A 115.08(11) . . ?
C21 Mo3A As2A 149.94(9) . . ?
C21 Mo3A C19 58.12(11) . . ?
C21 Mo3A C20 34.22(13) . . ?
Sb1A Mo2A Mo1A 56.16(3) . . ?
As1A Mo2A Sb1A 60.19(4) . . ?
As1A Mo2A Mo1A 50.92(4) . . ?
C8 Mo2A Sb1A 91.32(10) . . ?
C8 Mo2A Mo1A 128.92(9) . . ?
C8 Mo2A As1A 79.59(9) . . ?
C8 Mo2A C9 88.44(13) . . ?
C8 Mo2A C11 114.84(13) . . ?
C8 Mo2A C14 83.75(13) . . ?
C8 Mo2A C10 82.52(13) . . ?
C8 Mo2A C13 116.12(13) . . ?
C8 Mo2A C12 139.28(12) . . ?
C9 Mo2A Sb1A 134.08(8) . . ?
C9 Mo2A Mo1A 89.65(8) . . ?
C9 Mo2A As1A 74.69(9) . . ?
C9 Mo2A C11 79.79(12) . . ?
C9 Mo2A C14 129.02(15) . . ?
C9 Mo2A C10 93.34(15) . . ?
C9 Mo2A C13 136.96(11) . . ?
C9 Mo2A C12 103.66(11) . . ?
C11 Mo2A Sb1A 139.39(11) . . ?
C11 Mo2A Mo1A 114.96(9) . . ?
C11 Mo2A As1A 150.35(11) . . ?
C11 Mo2A C13 58.24(13) . . ?
C11 Mo2A C12 34.50(13) . . ?
C14 Mo2A Sb1A 96.50(12) . . ?
C14 Mo2A Mo1A 132.79(13) . . ?
C14 Mo2A As1A 150.66(11) . . ?
C14 Mo2A C11 58.99(13) . . ?
C14 Mo2A C13 34.99(14) . . ?
C14 Mo2A C12 58.27(11) . . ?
C10 Mo2A Sb1A 132.13(13) . . ?
C10 Mo2A Mo1A 148.51(10) . . ?
C10 Mo2A As1A 158.65(13) . . ?
C10 Mo2A C11 35.70(12) . . ?
C10 Mo2A C14 35.72(16) . . ?
C10 Mo2A C13 58.72(16) . . ?
C10 Mo2A C12 58.40(13) . . ?
C13 Mo2A Sb1A 82.88(9) . . ?
C13 Mo2A Mo1A 99.10(10) . . ?
C13 Mo2A As1A 140.90(11) . . ?
C13 Mo2A C12 34.94(10) . . ?
C12 Mo2A Sb1A 105.95(9) . . ?
C12 Mo2A Mo1A 90.44(9) . . ?
C12 Mo2A As1A 140.98(10) . . ?
Mo4A As2A Sb2A 65.36(4) . . ?
Mo4A As2A Mo3A 76.18(4) . . ?
Mo3A As2A Sb2A 64.55(3) . . ?
Mo1A As1A Sb1A 65.34(5) . . ?
Mo1A As1A Mo2A 76.75(5) . . ?
Mo2A As1A Sb1A 63.50(5) . . ?
O9 Al1 O10B 104.13(16) . . ?
O9 Al1 O11B 108.5(4) . . ?
O9 Al1 O12B 118.45(19) . . ?
O10A Al1 O9 118.40(14) . . ?
O10A Al1 O12A 107.03(19) . . ?
O10B Al1 O11B 98.7(3) . . ?
O11A Al1 O9 108.2(4) . . ?
O11A Al1 O10A 117.0(3) . . ?
O11A Al1 O12A 100.7(3) . . ?
O12A Al1 O9 102.99(14) . . ?
O12B Al1 O10B 104.2(2) . . ?
O12B Al1 O11B 119.5(4) . . ?
O13A Al2 O15A 111.2(4) . . ?
O13A Al2 O16A 104.7(4) . . ?
O15A Al2 O16A 105.14(14) . . ?
O16B Al2 O14B 115.7(4) . . ?
O16B Al2 O15B 111.5(4) . . ?
O16B Al2 O13B 109.5(4) . . ?
O14A Al2 O13A 112.8(3) . . ?
O14A Al2 O15A 109.94(15) . . ?
O14A Al2 O16A 112.79(13) . . ?
O14B Al2 O13B 104.4(3) . . ?
O15B Al2 O14B 106.2(3) . . ?
O15B Al2 O13B 109.1(4) . . ?
C29 O9 Al1 148.19(17) . . ?
C53 O15A Al2 150.7(3) . . ?
O3 C8 Mo2A 175.3(2) . . ?
O3 C8 Mo2B 173.0(3) . . ?
C57 O16A Al2 144.8(2) . . ?
O7 C22 Mo4A 170.6(2) . . ?
O7 C22 Mo4B 176.0(3) . . ?
O2 C2 Mo1A 173.4(2) . . ?
O2 C2 Mo1B 170.6(3) . . ?
O5 C15 Mo3A 176.0(2) . . ?
O5 C15 Mo3B 170.5(3) . . ?
O8 C23 Mo4A 174.2(3) . . ?
O8 C23 Mo4B 179.0(3) . . ?
O1 C1 Mo1A 175.0(3) . . ?
O1 C1 Mo1B 170.7(3) . . ?
Mo3A C19 H19 121.2 . . ?
C20 C19 Mo3A 73.34(15) . . ?
C20 C19 H19 125.9 . . ?
C20 C19 C18 108.2(3) . . ?
C20 C19 Mo3B 75.10(19) . . ?
C18 C19 Mo3A 71.28(15) . . ?
C18 C19 H19 125.9 . . ?
C18 C19 Mo3B 65.58(18) . . ?
Mo4A C27 H27 122.7 . . ?
C28 C27 Mo4A 70.30(14) . . ?
C28 C27 H27 126.1 . . ?
C28 C27 Mo4B 72.83(18) . . ?
C26 C27 Mo4A 72.58(15) . . ?
C26 C27 H27 126.1 . . ?
C26 C27 C28 107.8(2) . . ?
C26 C27 Mo4B 73.7(2) . . ?
O6 C16 Mo3A 176.7(2) . . ?
O6 C16 Mo3B 173.0(3) . . ?
Mo4A C25 H25 121.4 . . ?
C26 C25 Mo4A 73.86(16) . . ?
C26 C25 H25 126.0 . . ?
C26 C25 C24 108.1(2) . . ?
C26 C25 Mo4B 73.22(19) . . ?
C24 C25 Mo4A 70.55(15) . . ?
C24 C25 H25 126.0 . . ?
C24 C25 Mo4B 72.66(19) . . ?
Mo3A C20 H20 122.4 . . ?
C19 C20 Mo3A 71.72(15) . . ?
C19 C20 H20 125.6 . . ?
C19 C20 Mo3B 71.14(19) . . ?
C21 C20 Mo3A 71.89(17) . . ?
C21 C20 C19 108.8(3) . . ?
C21 C20 H20 125.6 . . ?
C21 C20 Mo3B 67.4(2) . . ?
Mo4A C28 H28 120.8 . . ?
C27 C28 Mo4A 74.05(14) . . ?
C27 C28 H28 126.0 . . ?
C27 C28 C24 108.0(2) . . ?
C27 C28 Mo4B 73.51(18) . . ?
C24 C28 Mo4A 70.91(14) . . ?
C24 C28 H28 126.0 . . ?
C24 C28 Mo4B 73.44(18) . . ?
O9 C29 C31 111.83(19) . . ?
O9 C29 C32 108.7(2) . . ?
O9 C29 C30 108.7(2) . . ?
C32 C29 C31 109.6(2) . . ?
C32 C29 C30 109.3(2) . . ?
C30 C29 C31 108.7(2) . . ?
Mo4A C26 H26 122.8 . . ?
C27 C26 Mo4A 72.21(14) . . ?
C27 C26 H26 125.9 . . ?
C27 C26 Mo4B 72.79(18) . . ?
C25 C26 Mo4A 70.73(16) . . ?
C25 C26 C27 108.3(2) . . ?
C25 C26 H26 125.9 . . ?
C25 C26 Mo4B 73.5(2) . . ?
Mo4A C24 H24 119.6 . . ?
C25 C24 Mo4A 73.39(16) . . ?
C25 C24 C28 107.9(2) . . ?
C25 C24 H24 126.1 . . ?
C25 C24 Mo4B 73.92(19) . . ?
C28 C24 Mo4A 72.75(14) . . ?
C28 C24 H24 126.1 . . ?
C28 C24 Mo4B 72.82(18) . . ?
Mo1A C4 H4 120.6 . . ?
C5 C4 Mo1A 74.05(15) . . ?
C5 C4 H4 125.6 . . ?
C5 C4 C3 108.8(3) . . ?
C5 C4 Mo1B 73.63(19) . . ?
C3 C4 Mo1A 71.43(15) . . ?
C3 C4 H4 125.6 . . ?
C3 C4 Mo1B 68.0(2) . . ?
O4 C9 Mo2A 174.5(2) . . ?
O4 C9 Mo2B 174.8(3) . . ?
Mo1A C5 H5 122.2 . . ?
C4 C5 Mo1A 71.07(15) . . ?
C4 C5 H5 126.4 . . ?
C4 C5 C6 107.3(3) . . ?
C4 C5 Mo1B 71.1(2) . . ?
C6 C5 Mo1A 72.07(16) . . ?
C6 C5 H5 126.4 . . ?
C6 C5 Mo1B 68.4(2) . . ?
O16A C57 C60A 112.7(3) . . ?
O16A C57 C58A 110.3(2) . . ?
O16A C57 C59A 109.0(3) . . ?
C60A C57 C58A 108.4(3) . . ?
C60A C57 C59A 109.3(3) . . ?
C59A C57 C58A 107.0(3) . . ?
O16B C57 C58B 115.5(7) . . ?
O16B C57 C60B 104.1(7) . . ?
O16B C57 C59B 102.4(5) . . ?
C58B C57 C60B 116.3(8) . . ?
C58B C57 C59B 113.9(8) . . ?
C60B C57 C59B 102.8(9) . . ?
Mo3A C18 H18 120.4 . . ?
C19 C18 Mo3A 73.37(16) . . ?
C19 C18 H18 126.7 . . ?
C19 C18 C17 106.7(3) . . ?
C19 C18 Mo3B 79.1(2) . . ?
C17 C18 Mo3A 71.44(16) . . ?
C17 C18 H18 126.7 . . ?
C17 C18 Mo3B 68.2(2) . . ?
O15A C53 C56A 111.3(3) . . ?
O15A C53 C55A 110.2(3) . . ?
O15A C53 C54A 110.6(3) . . ?
C56A C53 C55A 107.8(3) . . ?
C56A C53 C54A 112.0(3) . . ?
C54A C53 C55A 104.7(4) . . ?
O15B C53 C55B 117.8(7) . . ?
O15B C53 C54B 108.9(5) . . ?
O15B C53 C56B 105.3(7) . . ?
C55B C53 C54B 114.6(8) . . ?
C55B C53 C56B 108.7(11) . . ?
C54B C53 C56B 99.6(8) . . ?
Mo1A C6 H6 121.8 . . ?
C5 C6 Mo1A 72.90(15) . . ?
C5 C6 H6 125.7 . . ?
C5 C6 Mo1B 75.5(2) . . ?
C7 C6 Mo1A 71.23(17) . . ?
C7 C6 C5 108.5(3) . . ?
C7 C6 H6 125.7 . . ?
C7 C6 Mo1B 68.4(2) . . ?
F6 C31 F4 107.0(2) . . ?
F6 C31 C29 109.8(2) . . ?
F5 C31 F6 108.1(2) . . ?
F5 C31 F4 107.7(2) . . ?
F5 C31 C29 111.2(2) . . ?
F4 C31 C29 112.8(2) . . ?
Mo1A C7 H7 120.5 . . ?
C6 C7 Mo1A 73.65(16) . . ?
C6 C7 H7 126.0 . . ?
C6 C7 C3 107.9(3) . . ?
C6 C7 Mo1B 74.4(2) . . ?
C3 C7 Mo1A 71.63(17) . . ?
C3 C7 H7 126.0 . . ?
C3 C7 Mo1B 72.7(2) . . ?
Mo3A C17 H17 120.0 . . ?
C18 C17 Mo3A 71.98(17) . . ?
C18 C17 H17 126.4 . . ?
C18 C17 Mo3B 73.3(2) . . ?
C21 C17 Mo3A 73.54(19) . . ?
C21 C17 C18 107.2(3) . . ?
C21 C17 H17 126.4 . . ?
C21 C17 Mo3B 77.5(2) . . ?
Mo1A C3 H3 120.0 . . ?
C4 C3 Mo1A 72.87(15) . . ?
C4 C3 H3 126.3 . . ?
C4 C3 Mo1B 75.4(2) . . ?
C7 C3 Mo1A 72.78(16) . . ?
C7 C3 C4 107.5(3) . . ?
C7 C3 H3 126.3 . . ?
C7 C3 Mo1B 69.6(2) . . ?
F9 C32 F8 107.5(3) . . ?
F9 C32 F7 107.3(3) . . ?
F9 C32 C29 111.1(2) . . ?
F8 C32 F7 107.3(2) . . ?
F8 C32 C29 110.5(2) . . ?
F7 C32 C29 112.8(3) . . ?
C48A C45A C46A 109.0(8) . . ?
C47A C45A C46A 108.6(7) . . ?
C47A C45A C48A 108.7(7) . . ?
Mo3A C21 H21 121.1 . . ?
C20 C21 Mo3A 73.89(17) . . ?
C20 C21 C17 109.1(3) . . ?
C20 C21 H21 125.4 . . ?
C20 C21 Mo3B 79.0(2) . . ?
C17 C21 Mo3A 71.22(17) . . ?
C17 C21 H21 125.4 . . ?
C17 C21 Mo3B 66.0(2) . . ?
F1 C30 C29 110.8(3) . . ?
F2 C30 F1 106.9(3) . . ?
F2 C30 F3 108.8(3) . . ?
F2 C30 C29 110.9(2) . . ?
F3 C30 F1 107.5(2) . . ?
F3 C30 C29 111.7(3) . . ?
F71A C60A F72A 108.1(5) . . ?
F71A C60A F70A 108.1(5) . . ?
F71A C60A C57 109.3(5) . . ?
F72A C60A F70A 107.6(5) . . ?
F72A C60A C57 110.0(5) . . ?
F70A C60A C57 113.7(4) . . ?
F62A C56A C53 110.8(4) . . ?
F61A C56A F62A 111.4(5) . . ?
F61A C56A C53 113.4(5) . . ?
F63A C56A F62A 104.5(5) . . ?
F63A C56A F61A 107.6(4) . . ?
F63A C56A C53 108.6(3) . . ?
F66A C58A F64A 107.7(3) . . ?
F66A C58A F65A 108.2(3) . . ?
F66A C58A C57 110.4(3) . . ?
F64A C58A C57 112.4(3) . . ?
F65A C58A F64A 107.1(3) . . ?
F65A C58A C57 111.0(3) . . ?
F60A C55A F58A 107.7(4) . . ?
F60A C55A F59A 106.8(4) . . ?
F60A C55A C53 110.0(4) . . ?
F58A C55A C53 112.4(3) . . ?
F59A C55A F58A 106.9(4) . . ?
F59A C55A C53 112.7(4) . . ?
F69A C59A F68A 107.7(4) . . ?
F69A C59A C57 109.1(3) . . ?
F67A C59A F69A 107.5(4) . . ?
F67A C59A F68A 107.8(3) . . ?
F67A C59A C57 114.3(3) . . ?
F68A C59A C57 110.2(3) . . ?
F39A C46A F38A 105.2(15) . . ?
F39A C46A C45A 109.4(15) . . ?
F39A C46A F37A 111.3(9) . . ?
F38A C46A C45A 112.3(5) . . ?
F38A C46A F37A 104.7(5) . . ?
F37A C46A C45A 113.6(7) . . ?
F45A C48A C45A 107.6(9) . . ?
F44A C48A F45A 106.8(11) . . ?
F44A C48A C45A 110.3(11) . . ?
F43A C48A F45A 110.7(11) . . ?
F43A C48A F44A 107.3(11) . . ?
F43A C48A C45A 114.0(8) . . ?
F56A C54A C53 107.6(4) . . ?
F57A C54A F56A 108.1(5) . . ?
F57A C54A C53 111.7(3) . . ?
F57A C54A F55A 108.6(5) . . ?
F55A C54A F56A 106.4(4) . . ?
F55A C54A C53 114.1(4) . . ?
F47A C50A F48A 106.4(9) . . ?
F47A C50A F46A 107.0(8) . . ?
F47A C50A C49 116.0(7) . . ?
F48A C50A C49 104.1(6) . . ?
F46A C50A F48A 110.0(10) . . ?
F46A C50A C49 113.1(7) . . ?
F51A C51A F49A 97.3(10) . . ?
F51A C51A C49 108.6(7) . . ?
F49A C51A C49 111.9(8) . . ?
F50A C51A F51A 109.6(8) . . ?
F50A C51A F49A 114.2(8) . . ?
F50A C51A C49 113.9(7) . . ?
F52A C52A C49 110.4(8) . . ?
F54A C52A F52A 107.4(8) . . ?
F54A C52A C49 110.2(7) . . ?
F53A C52A F52A 107.5(7) . . ?
F53A C52A F54A 110.6(10) . . ?
F53A C52A C49 110.6(6) . . ?
C33A O10A Al1 149.4(8) . . ?
O10A C33A C34A 110.9(10) . . ?
O10A C33A C36A 109.0(12) . . ?
O10A C33A C35A 110.2(14) . . ?
C34A C33A C35A 106.2(11) . . ?
C36A C33A C34A 110.2(13) . . ?
C36A C33A C35A 110.4(10) . . ?
F11A C34A C33A 112.5(8) . . ?
F11A C34A F12A 108.8(4) . . ?
F11A C34A F10A 109.1(8) . . ?
F12A C34A C33A 110.9(8) . . ?
F10A C34A C33A 109.9(9) . . ?
F10A C34A F12A 105.5(8) . . ?
F17A C36A C33A 111.7(9) . . ?
F17A C36A F18A 106.5(5) . . ?
F17A C36A F16A 106.7(5) . . ?
F18A C36A C33A 109.6(7) . . ?
F16A C36A C33A 114.3(8) . . ?
F16A C36A F18A 107.7(4) . . ?
F15A C35A C33A 107.1(8) . . ?
F13A C35A C33A 111.7(9) . . ?
F13A C35A F15A 108.4(4) . . ?
F14A C35A C33A 111.5(8) . . ?
F14A C35A F15A 108.1(5) . . ?
F14A C35A F13A 109.9(5) . . ?
C33B O10B Al1 155.0(10) . . ?
O10B C33B C35B 110.1(16) . . ?
O10B C33B C34B 111.9(12) . . ?
O10B C33B C36B 109.0(13) . . ?
C35B C33B C34B 109.9(13) . . ?
C35B C33B C36B 109.6(11) . . ?
C36B C33B C34B 106.3(14) . . ?
F13B C35B C33B 112.6(9) . . ?
F14B C35B C33B 110.4(8) . . ?
F14B C35B F13B 108.4(5) . . ?
F14B C35B F15B 108.0(5) . . ?
F15B C35B C33B 110.8(9) . . ?
F15B C35B F13B 106.4(5) . . ?
F10B C34B C33B 112.2(9) . . ?
F10B C34B F11B 106.0(7) . . ?
F11B C34B C33B 109.2(11) . . ?
F12B C34B C33B 112.4(8) . . ?
F12B C34B F10B 108.0(5) . . ?
F12B C34B F11B 108.8(8) . . ?
F18B C36B C33B 111.4(8) . . ?
F16B C36B C33B 113.4(9) . . ?
F16B C36B F18B 107.3(5) . . ?
F16B C36B F17B 108.3(4) . . ?
F17B C36B C33B 109.8(9) . . ?
F17B C36B F18B 106.4(4) . . ?
C37 O11A Al1 147.3(8) . . ?
O11A C37 C38A 111.9(6) . . ?
O11A C37 C40A 111.0(5) . . ?
O11A C37 C39A 106.0(5) . . ?
C38A C37 C40A 111.3(5) . . ?
C38A C37 C39A 111.4(5) . . ?
C39A C37 C40A 104.9(5) . . ?
O11B C37 C38B 103.1(6) . . ?
O11B C37 C40B 112.7(6) . . ?
O11B C37 C39B 114.4(4) . . ?
C40B C37 C38B 110.2(5) . . ?
C40B C37 C39B 112.9(4) . . ?
C39B C37 C38B 102.4(4) . . ?
F20A C38A C37 111.0(6) . . ?
F20A C38A F21A 107.6(9) . . ?
F20A C38A F19A 110.2(7) . . ?
F21A C38A C37 114.8(7) . . ?
F21A C38A F19A 105.1(8) . . ?
F19A C38A C37 107.9(6) . . ?
F26A C40A C37 110.5(5) . . ?
F26A C40A F27A 103.8(7) . . ?
F27A C40A C37 108.1(7) . . ?
F25A C40A C37 112.8(7) . . ?
F25A C40A F26A 115.2(8) . . ?
F25A C40A F27A 105.7(7) . . ?
F24A C39A C37 116.3(6) . . ?
F24A C39A F22A 105.8(6) . . ?
F22A C39A C37 109.4(5) . . ?
F23A C39A C37 113.1(6) . . ?
F23A C39A F24A 103.3(8) . . ?
F23A C39A F22A 108.3(7) . . ?
C37 O11B Al1 145.7(8) . . ?
F20B C38B C37 113.7(6) . . ?
F20B C38B F19B 109.3(7) . . ?
F20B C38B F21B 108.9(9) . . ?
F19B C38B C37 106.0(5) . . ?
F21B C38B C37 114.3(6) . . ?
F21B C38B F19B 104.1(9) . . ?
F26B C40B C37 106.4(6) . . ?
F27B C40B C37 118.1(7) . . ?
F27B C40B F26B 99.5(6) . . ?
F27B C40B F25B 109.0(6) . . ?
F25B C40B C37 116.8(5) . . ?
F25B C40B F26B 104.6(6) . . ?
F24B C39B C37 106.3(6) . . ?
F24B C39B F23B 103.3(7) . . ?
F22B C39B C37 113.0(5) . . ?
F22B C39B F24B 112.5(6) . . ?
F22B C39B F23B 107.4(5) . . ?
F23B C39B C37 113.9(4) . . ?
C41 O12A Al1 147.6(3) . . ?
O12A C41 C43A 112.2(4) . . ?
O12A C41 C42 114.8(3) . . ?
O12A C41 C44A 103.2(3) . . ?
C43A C41 C44A 107.0(5) . . ?
C42 C41 C43A 111.5(5) . . ?
C42 C41 C44A 107.4(4) . . ?
C42 C41 C43B 106.6(8) . . ?
O12B C41 C42 106.0(3) . . ?
O12B C41 C43B 103.3(6) . . ?
O12B C41 C44B 116.2(5) . . ?
C44B C41 C42 114.1(7) . . ?
C44B C41 C43B 109.8(9) . . ?
F33A C43A C41 114.7(7) . . ?
F33A C43A F32A 103.5(6) . . ?
F31A C43A C41 113.2(5) . . ?
F31A C43A F33A 107.4(8) . . ?
F31A C43A F32A 110.8(8) . . ?
F32A C43A C41 106.8(8) . . ?
F28 C42 C41 109.4(3) . . ?
F28 C42 F29A 99.8(4) . . ?
F28 C42 F30B 86.8(6) . . ?
F29A C42 C41 107.6(3) . . ?
F30A C42 C41 113.9(4) . . ?
F30A C42 F28 113.4(3) . . ?
F30A C42 F29A 111.7(4) . . ?
F29B C42 C41 116.2(4) . . ?
F29B C42 F28 124.4(5) . . ?
F29B C42 F30B 102.9(6) . . ?
F30B C42 C41 112.1(6) . . ?
F36A C44A C41 112.6(4) . . ?
F36A C44A F34A 105.6(6) . . ?
F36A C44A F35A 108.3(6) . . ?
F34A C44A C41 112.1(5) . . ?
F34A C44A F35A 108.0(5) . . ?
F35A C44A C41 110.1(6) . . ?
C41 O12B Al1 144.7(3) . . ?
F33B C43B C41 106.4(13) . . ?
F33B C43B F31B 108.6(13) . . ?
F33B C43B F32B 111.6(13) . . ?
F31B C43B C41 112.7(11) . . ?
F31B C43B F32B 100.9(12) . . ?
F32B C43B C41 116.5(12) . . ?
F36B C44B C41 111.8(9) . . ?
F36B C44B F34B 114.7(11) . . ?
F36B C44B F35B 102.3(11) . . ?
F34B C44B C41 114.1(9) . . ?
F34B C44B F35B 103.2(10) . . ?
F35B C44B C41 109.5(10) . . ?
C57 O16B Al2 153.7(6) . . ?
F66B C58B C57 110.3(9) . . ?
F66B C58B F64B 108.4(12) . . ?
F64B C58B C57 112.2(12) . . ?
F65B C58B C57 109.1(11) . . ?
F65B C58B F66B 110.2(14) . . ?
F65B C58B F64B 106.6(11) . . ?
F71B C60B C57 117.4(13) . . ?
F72B C60B C57 110.3(14) . . ?
F72B C60B F71B 105.5(14) . . ?
F72B C60B F70B 109.0(14) . . ?
F70B C60B C57 109.4(12) . . ?
F70B C60B F71B 104.9(16) . . ?
F67B C59B C57 109.2(9) . . ?
F67B C59B F68B 107.0(10) . . ?
F68B C59B C57 105.5(10) . . ?
F69B C59B C57 116.4(8) . . ?
F69B C59B F67B 111.5(12) . . ?
F69B C59B F68B 106.6(10) . . ?
C49 O14A Al2 153.3(3) . . ?
F49C C51C C49 108.6(14) . . ?
F50C C51C F49C 109.7(15) . . ?
F50C C51C C49 109.4(13) . . ?
F50C C51C F51C 101.9(18) . . ?
F51C C51C F49C 118.0(17) . . ?
F51C C51C C49 108.9(16) . . ?
F47C C50C F48C 107.7(16) . . ?
F47C C50C C49 109.5(16) . . ?
F46C C50C F47C 113(2) . . ?
F46C C50C F48C 96.3(18) . . ?
F46C C50C C49 117.8(17) . . ?
C49 C50C F48C 111.9(15) . . ?
F54C C52C C49 101.5(10) . . ?
F52C C52C F54C 126.9(14) . . ?
F52C C52C C49 103.7(14) . . ?
F53C C52C F54C 111.5(15) . . ?
F53C C52C F52C 103.4(17) . . ?
F53C C52C C49 108.7(12) . . ?
C49 O14B Al2 148.4(5) . . ?
C51A C49 C50A 110.3(5) . . ?
C51A C49 C52A 112.2(5) . . ?
C52A C49 C50A 105.8(5) . . ?
O14A C49 C50A 107.9(3) . . ?
O14A C49 C51A 112.6(4) . . ?
O14A C49 C52A 107.6(4) . . ?
C50C C49 C51C 110.4(11) . . ?
C50C C49 C52C 111.0(10) . . ?
C52C C49 C51C 102.7(8) . . ?
O14B C49 C50B 121.1(7) . . ?
O14B C49 C52B 101.7(7) . . ?
O14B C49 C51B 109.7(7) . . ?
C50B C49 C52B 106.1(10) . . ?
C50B C49 C51B 116.5(9) . . ?
C51B C49 C52B 97.5(10) . . ?
F48B C50B C49 99.8(13) . . ?
F48B C50B F46B 125.8(16) . . ?
F46B C50B C49 107.8(12) . . ?
F47B C50B C49 101.9(10) . . ?
F47B C50B F48B 117.6(17) . . ?
F47B C50B F46B 101.3(13) . . ?
F53B C52B C49 114.2(14) . . ?
F53B C52B F54B 104.3(16) . . ?
F53B C52B F52B 104.3(16) . . ?
F54B C52B C49 110.0(12) . . ?
F54B C52B F52B 110.6(14) . . ?
F52B C52B C49 113.1(12) . . ?
F51B C51B C49 118.4(14) . . ?
F51B C51B F49B 109.3(15) . . ?
F51B C51B F50B 116.1(17) . . ?
F49B C51B C49 107.7(13) . . ?
F49B C51B F50B 106.6(17) . . ?
F50B C51B C49 97.7(12) . . ?
C53 O15B Al2 158.1(6) . . ?
F60B C55B C53 106.7(12) . . ?
F60B C55B F58B 112.5(14) . . ?
F60B C55B F59B 113.3(15) . . ?
F58B C55B C53 115.3(12) . . ?
F58B C55B F59B 106.1(14) . . ?
F59B C55B C53 102.8(11) . . ?
F56B C54B C53 118.4(9) . . ?
F56B C54B F55B 103.5(9) . . ?
F57B C54B C53 108.4(8) . . ?
F57B C54B F56B 104.8(9) . . ?
F57B C54B F55B 108.6(10) . . ?
F55B C54B C53 112.6(8) . . ?
F63B C56B C53 115.0(11) . . ?
F61B C56B C53 115.2(12) . . ?
F61B C56B F63B 106.7(13) . . ?
F62B C56B C53 102.1(14) . . ?
F62B C56B F63B 119.6(15) . . ?
F62B C56B F61B 97.2(15) . . ?
F41A C47A C45A 113.0(9) . . ?
F41A C47A F42A 106.6(12) . . ?
F41A C47A F40A 106.3(9) . . ?
F42A C47A C45A 110.0(6) . . ?
F42A C47A F40A 108.4(6) . . ?
F40A C47A C45A 112.3(7) . . ?
C45B O13B Al2 145.8(9) . . ?
O13B C45B C47B 107.9(14) . . ?
O13B C45B C46B 113.6(16) . . ?
O13B C45B C48B 108.8(14) . . ?
C46B C45B C47B 110.3(15) . . ?
C48B C45B C47B 107.9(14) . . ?
C48B C45B C46B 108.3(15) . . ?
F42B C47B C45B 111.1(12) . . ?
F42B C47B F41B 106.4(11) . . ?
F40B C47B C45B 113.3(14) . . ?
F40B C47B F42B 107.9(10) . . ?
F40B C47B F41B 107.3(10) . . ?
F41B C47B C45B 110.6(11) . . ?
F38B C46B C45B 113.7(12) . . ?
F38B C46B F39B 108.4(15) . . ?
F38B C46B F37B 108.5(12) . . ?
F39B C46B C45B 111.6(19) . . ?
F37B C46B C45B 112.0(15) . . ?
F37B C46B F39B 101.9(14) . . ?
F45B C48B C45B 109.4(12) . . ?
F45B C48B F44B 113.9(13) . . ?
F43B C48B C45B 112.7(15) . . ?
F43B C48B F45B 107.5(12) . . ?
F43B C48B F44B 103.4(19) . . ?
F44B C48B C45B 110.0(16) . . ?
C46C C45C C48C 112.2(12) . . ?
C46C C45C C47C 109.1(12) . . ?
C48C C45C C47C 109.4(12) . . ?
O10 C45C C46C 94.1(13) . . ?
O10 C45C C48C 114.2(16) . . ?
O10 C45C C47C 116.9(16) . . ?
F39C C46C C45C 115.4(18) . . ?
F39C C46C F37C 109.1(19) . . ?
F39C C46C F38C 104(2) . . ?
F37C C46C C45C 110.1(12) . . ?
F37C C46C F38C 105.5(16) . . ?
F38C C46C C45C 111.7(16) . . ?
F44C C48C C45C 116(2) . . ?
F44C C48C F45C 112(2) . . ?
F44C C48C F43C 105.5(19) . . ?
F45C C48C C45C 107.8(10) . . ?
F45C C48C F43C 105.1(12) . . ?
F43C C48C C45C 109.5(12) . . ?
F42C C47C C45C 109.4(11) . . ?
F42C C47C F41C 111.1(12) . . ?
F40C C47C C45C 111.1(13) . . ?
F40C C47C F42C 111.1(14) . . ?
F40C C47C F41C 105.2(12) . . ?
F41C C47C C45C 108.8(12) . . ?
Mo3B As2B Sb2B 62.83(18) . . ?
Mo4B As2B Sb2B 63.51(18) . . ?
Mo4B As2B Mo3B 76.2(2) . . ?
As2B Sb2B Sb1B 70.85(16) . . ?
As2B Sb2B Mo3B 56.44(17) . . ?
As2B Sb2B Mo4B 55.83(18) . . ?
Mo3B Sb2B Sb1B 103.06(15) . . ?
Mo3B Sb2B Mo4B 70.10(16) . . ?
Mo4B Sb2B Sb1B 120.09(17) . . ?
As1B Sb1B Sb2B 71.2(2) . . ?
As1B Sb1B Mo2B 56.86(19) . . ?
As1B Sb1B Mo1B 53.9(2) . . ?
Mo2B Sb1B Sb2B 119.11(15) . . ?
Mo2B Sb1B Mo1B 68.90(18) . . ?
Mo1B Sb1B Sb2B 105.45(16) . . ?
Mo2B As1B Sb1B 62.2(2) . . ?
Mo1B As1B Sb1B 65.1(2) . . ?
Mo1B As1B Mo2B 76.0(3) . . ?
C8 Mo2B C9 76.53(16) . . ?
C8 Mo2B Sb1B 96.7(2) . . ?
C8 Mo2B As1B 76.7(2) . . ?
C8 Mo2B C11 105.7(2) . . ?
C8 Mo2B C14 80.9(2) . . ?
C8 Mo2B C10 76.19(18) . . ?
C8 Mo2B C12 135.6(3) . . ?
C8 Mo2B Mo1B 127.2(2) . . ?
C9 Mo2B Sb1B 133.6(2) . . ?
C9 Mo2B As1B 72.9(2) . . ?
C9 Mo2B C11 73.94(18) . . ?
C9 Mo2B C10 84.51(19) . . ?
C9 Mo2B Mo1B 90.8(2) . . ?
Sb1B Mo2B Mo1B 56.62(15) . . ?
As1B Mo2B Sb1B 61.0(2) . . ?
As1B Mo2B Mo1B 50.7(2) . . ?
C11 Mo2B Sb1B 148.7(2) . . ?
C11 Mo2B As1B 145.2(3) . . ?
C11 Mo2B C10 34.84(14) . . ?
C11 Mo2B Mo1B 119.8(2) . . ?
C14 Mo2B C9 119.6(2) . . ?
C14 Mo2B Sb1B 104.0(2) . . ?
C14 Mo2B As1B 150.8(3) . . ?
C14 Mo2B C11 59.62(17) . . ?
C14 Mo2B C10 35.53(18) . . ?
C14 Mo2B Mo1B 144.4(2) . . ?
C10 Mo2B Sb1B 139.2(2) . . ?
C10 Mo2B As1B 148.0(3) . . ?
C10 Mo2B Mo1B 154.4(2) . . ?
C13 Mo2B C8 117.2(3) . . ?
C13 Mo2B C9 134.8(3) . . ?
C13 Mo2B Sb1B 89.51(18) . . ?
C13 Mo2B As1B 149.5(3) . . ?
C13 Mo2B C11 60.98(18) . . ?
C13 Mo2B C14 37.64(17) . . ?
C13 Mo2B C10 60.8(2) . . ?
C13 Mo2B C12 38.23(13) . . ?
C13 Mo2B Mo1B 108.0(2) . . ?
C12 Mo2B C9 100.4(2) . . ?
C12 Mo2B Sb1B 114.31(18) . . ?
C12 Mo2B As1B 145.8(3) . . ?
C12 Mo2B C11 35.37(15) . . ?
C12 Mo2B C14 61.87(16) . . ?
C12 Mo2B C10 59.48(17) . . ?
C12 Mo2B Mo1B 96.92(19) . . ?
Mo2A C11 H11 120.7 . . ?
C10 C11 Mo2A 70.35(16) . . ?
C10 C11 Mo2B 72.8(2) . . ?
C10 C11 H11 126.0 . . ?
C12 C11 Mo2A 74.70(16) . . ?
C12 C11 Mo2B 66.67(17) . . ?
C12 C11 H11 126.0 . . ?
C12 C11 C10 108.1(3) . . ?
Mo2A C14 H14 119.4 . . ?
C10 C14 Mo2A 71.53(18) . . ?
C10 C14 Mo2B 78.0(2) . . ?
C10 C14 H14 125.7 . . ?
C13 C14 Mo2A 75.09(16) . . ?
C13 C14 Mo2B 67.65(18) . . ?
C13 C14 H14 125.7 . . ?
C13 C14 C10 108.6(3) . . ?
Mo2A C10 H10 119.1 . . ?
C11 C10 Mo2A 73.94(17) . . ?
C11 C10 Mo2B 72.4(2) . . ?
C11 C10 H10 126.1 . . ?
C14 C10 Mo2A 72.75(18) . . ?
C14 C10 Mo2B 66.5(2) . . ?
C14 C10 C11 107.8(4) . . ?
C14 C10 H10 126.1 . . ?
Mo2A C13 H13 122.4 . . ?
C14 C13 Mo2A 69.91(19) . . ?
C14 C13 Mo2B 74.7(2) . . ?
C14 C13 H13 126.3 . . ?
C14 C13 C12 107.4(4) . . ?
C12 C13 Mo2A 73.07(16) . . ?
C12 C13 Mo2B 74.3(2) . . ?
C12 C13 H13 126.3 . . ?
Mo2A C12 H12 122.9 . . ?
C11 C12 Mo2A 70.81(16) . . ?
C11 C12 Mo2B 77.96(19) . . ?
C11 C12 C13 108.2(3) . . ?
C11 C12 H12 125.9 . . ?
C13 C12 Mo2A 71.99(16) . . ?
C13 C12 Mo2B 67.45(19) . . ?
C13 C12 H12 125.9 . . ?
C15 Mo3B C19 137.4(3) . . ?
C15 Mo3B C20 104.1(2) . . ?
C15 Mo3B C18 135.6(3) . . ?
C15 Mo3B C17 97.0(2) . . ?
C15 Mo3B C21 82.4(2) . . ?
C15 Mo3B As2B 70.7(2) . . ?
C15 Mo3B Sb2B 130.2(2) . . ?
C15 Mo3B Mo4B 86.7(2) . . ?
C19 Mo3B C20 33.77(11) . . ?
C19 Mo3B As2B 137.6(2) . . ?
C19 Mo3B Sb2B 80.84(17) . . ?
C19 Mo3B Mo4B 92.82(18) . . ?
C16 Mo3B C15 93.1(2) . . ?
C16 Mo3B C19 120.8(3) . . ?
C16 Mo3B C20 146.9(3) . . ?
C16 Mo3B C18 89.6(2) . . ?
C16 Mo3B C17 91.8(2) . . ?
C16 Mo3B C21 125.8(3) . . ?
C16 Mo3B As2B 76.2(2) . . ?
C16 Mo3B Sb2B 85.9(2) . . ?
C16 Mo3B Mo4B 124.6(2) . . ?
C20 Mo3B As2B 136.1(2) . . ?
C20 Mo3B Sb2B 103.0(2) . . ?
C20 Mo3B Mo4B 84.97(18) . . ?
C18 Mo3B C19 35.28(13) . . ?
C18 Mo3B C20 58.28(16) . . ?
C18 Mo3B C21 60.86(17) . . ?
C18 Mo3B As2B 151.5(3) . . ?
C18 Mo3B Sb2B 94.2(2) . . ?
C18 Mo3B Mo4B 126.7(2) . . ?
C17 Mo3B C19 60.19(17) . . ?
C17 Mo3B C20 58.58(17) . . ?
C17 Mo3B C18 38.57(15) . . ?
C17 Mo3B C21 36.49(16) . . ?
C17 Mo3B As2B 162.0(3) . . ?
C17 Mo3B Sb2B 132.8(3) . . ?
C17 Mo3B Mo4B 143.2(2) . . ?
C21 Mo3B C19 57.61(16) . . ?
C21 Mo3B C20 33.57(14) . . ?
C21 Mo3B As2B 146.7(3) . . ?
C21 Mo3B Sb2B 136.0(2) . . ?
C21 Mo3B Mo4B 109.1(2) . . ?
As2B Mo3B Sb2B 60.73(18) . . ?
As2B Mo3B Mo4B 51.65(18) . . ?
Sb2B Mo3B Mo4B 55.23(14) . . ?
C45C O10 Al2 145(2) . . ?
C22 Mo4B C23 89.0(2) . . ?
C22 Mo4B C27 108.1(2) . . ?
C22 Mo4B C25 112.4(2) . . ?
C22 Mo4B C28 77.78(19) . . ?
C22 Mo4B C26 132.2(2) . . ?
C22 Mo4B C24 80.46(19) . . ?
C22 Mo4B As2B 95.9(3) . . ?
C22 Mo4B Sb2B 126.9(2) . . ?
C22 Mo4B Mo3B 73.05(18) . . ?
C23 Mo4B C27 134.3(3) . . ?
C23 Mo4B C25 78.8(2) . . ?
C23 Mo4B C28 120.8(2) . . ?
C23 Mo4B C26 105.0(2) . . ?
C23 Mo4B C24 87.4(2) . . ?
C23 Mo4B As2B 135.0(3) . . ?
C23 Mo4B Sb2B 80.85(18) . . ?
C23 Mo4B Mo3B 87.58(19) . . ?
C27 Mo4B C25 55.55(14) . . ?
C27 Mo4B C26 33.47(10) . . ?
C27 Mo4B As2B 86.3(2) . . ?
C27 Mo4B Sb2B 116.1(2) . . ?
C27 Mo4B Mo3B 137.6(2) . . ?
C25 Mo4B As2B 137.4(2) . . ?
C25 Mo4B Sb2B 116.3(2) . . ?
C25 Mo4B Mo3B 165.0(2) . . ?
C28 Mo4B C27 33.66(10) . . ?
C28 Mo4B C25 55.63(13) . . ?
C28 Mo4B C26 55.59(13) . . ?
C28 Mo4B C24 33.75(10) . . ?
C28 Mo4B As2B 103.9(2) . . ?
C28 Mo4B Sb2B 149.7(2) . . ?
C28 Mo4B Mo3B 138.7(2) . . ?
C26 Mo4B C25 33.31(11) . . ?
C26 Mo4B As2B 104.2(2) . . ?
C26 Mo4B Sb2B 100.63(19) . . ?
C26 Mo4B Mo3B 150.7(2) . . ?
C24 Mo4B C27 55.85(13) . . ?
C24 Mo4B C25 33.42(11) . . ?
C24 Mo4B C26 55.50(14) . . ?
C24 Mo4B As2B 137.5(2) . . ?
C24 Mo4B Sb2B 149.6(2) . . ?
C24 Mo4B Mo3B 153.1(2) . . ?
As2B Mo4B Sb2B 60.66(18) . . ?
As2B Mo4B Mo3B 52.12(17) . . ?
Sb2B Mo4B Mo3B 54.67(14) . . ?
C2 Mo1B C4 79.6(2) . . ?
C2 Mo1B C5 106.8(3) . . ?
C2 Mo1B C6 139.6(3) . . ?
C2 Mo1B C7 125.3(3) . . ?
C2 Mo1B C3 88.2(2) . . ?
C2 Mo1B Sb1B 124.2(2) . . ?
C2 Mo1B As1B 92.4(3) . . ?
C2 Mo1B Mo2B 70.07(18) . . ?
C1 Mo1B C2 87.8(2) . . ?
C1 Mo1B C4 128.9(3) . . ?
C1 Mo1B C5 149.7(3) . . ?
C1 Mo1B C6 118.8(3) . . ?
C1 Mo1B C7 88.5(3) . . ?
C1 Mo1B C3 94.3(2) . . ?
C1 Mo1B Sb1B 73.5(2) . . ?
C1 Mo1B As1B 124.4(3) . . ?
C1 Mo1B Mo2B 75.2(2) . . ?
C4 Mo1B C5 35.27(13) . . ?
C4 Mo1B Sb1B 150.8(2) . . ?
C4 Mo1B As1B 105.6(3) . . ?
C4 Mo1B Mo2B 140.8(3) . . ?
C5 Mo1B Sb1B 115.6(2) . . ?
C5 Mo1B As1B 82.3(3) . . ?
C5 Mo1B Mo2B 134.5(2) . . ?
C6 Mo1B C4 60.04(17) . . ?
C6 Mo1B C5 36.05(14) . . ?
C6 Mo1B Sb1B 93.9(2) . . ?
C6 Mo1B As1B 95.4(3) . . ?
C6 Mo1B Mo2B 142.2(2) . . ?
C7 Mo1B C4 61.42(18) . . ?
C7 Mo1B C5 61.24(18) . . ?
C7 Mo1B C6 37.26(16) . . ?
C7 Mo1B C3 37.74(15) . . ?
C7 Mo1B Sb1B 106.7(2) . . ?
C7 Mo1B As1B 132.4(3) . . ?
C7 Mo1B Mo2B 157.8(3) . . ?
C3 Mo1B C4 36.63(14) . . ?
C3 Mo1B C5 60.69(17) . . ?
C3 Mo1B C6 61.77(19) . . ?
C3 Mo1B Sb1B 143.8(3) . . ?
C3 Mo1B As1B 141.3(3) . . ?
C3 Mo1B Mo2B 156.0(2) . . ?
Sb1B Mo1B Mo2B 54.47(15) . . ?
As1B Mo1B Sb1B 61.0(2) . . ?
As1B Mo1B Mo2B 53.3(2) . . ?

loop_
_geom_bond_atom_site_label_1
_geom_bond_atom_site_label_2
_geom_bond_distance
_geom_bond_site_symmetry_2
_geom_bond_publ_flag
Sb2A Sb1A 3.0024(7) . ?
Sb2A Mo4A 2.8117(11) . ?
Sb2A Mo3A 2.8090(10) . ?
Sb2A As2A 2.6795(11) . ?
Sb1A Mo1A 2.8180(11) . ?
Sb1A Mo2A 2.7717(10) . ?
Sb1A As1A 2.687(2) . ?
Mo1A Mo2A 3.1688(13) . ?
Mo1A As1A 2.527(2) . ?
Mo1A C2 1.996(3) . ?
Mo1A C1 2.018(3) . ?
Mo1A C4 2.318(3) . ?
Mo1A C5 2.356(3) . ?
Mo1A C6 2.345(3) . ?
Mo1A C7 2.314(3) . ?
Mo1A C3 2.299(3) . ?
Mo4A Mo3A 3.1462(13) . ?
Mo4A As2A 2.5216(16) . ?
Mo4A C22 1.994(3) . ?
Mo4A C23 2.007(3) . ?
Mo4A C27 2.339(3) . ?
Mo4A C25 2.303(3) . ?
Mo4A C28 2.291(2) . ?
Mo4A C26 2.344(3) . ?
Mo4A C24 2.267(3) . ?
Mo3A As2A 2.5781(11) . ?
Mo3A C15 2.020(3) . ?
Mo3A C19 2.335(3) . ?
Mo3A C16 2.025(3) . ?
Mo3A C20 2.356(3) . ?
Mo3A C18 2.308(3) . ?
Mo3A C17 2.301(3) . ?
Mo3A C21 2.331(3) . ?
Mo2A As1A 2.5769(17) . ?
Mo2A C8 1.968(3) . ?
Mo2A C9 1.984(3) . ?
Mo2A C11 2.335(3) . ?
Mo2A C14 2.304(3) . ?
Mo2A C10 2.288(3) . ?
Mo2A C13 2.371(3) . ?
Mo2A C12 2.385(3) . ?
Al1 O9 1.7255(18) . ?
Al1 O10A 1.686(3) . ?
Al1 O10B 1.752(4) . ?
Al1 O11A 1.682(11) . ?
Al1 O11B 1.763(10) . ?
Al1 O12A 1.717(3) . ?
Al1 O12B 1.749(4) . ?
Al2 O13A 1.720(6) . ?
Al2 O15A 1.724(3) . ?
Al2 O16A 1.763(2) . ?
Al2 O16B 1.631(6) . ?
Al2 O14A 1.690(2) . ?
Al2 O14B 1.783(6) . ?
Al2 O15B 1.686(6) . ?
Al2 O13B 1.787(7) . ?
Al2 O10 1.705(13) . ?
F6 C31 1.331(3) . ?
F5 C31 1.324(3) . ?
F4 C31 1.339(3) . ?
F1 C30 1.339(4) . ?
F9 C32 1.329(3) . ?
O9 C29 1.346(3) . ?
F8 C32 1.331(4) . ?
O7 C22 1.150(3) . ?
O2 C2 1.140(3) . ?
F7 C32 1.336(4) . ?
O5 C15 1.141(3) . ?
F2 C30 1.315(4) . ?
F3 C30 1.337(4) . ?
O4 C9 1.133(4) . ?
O8 C23 1.137(3) . ?
O6 C16 1.136(3) . ?
O1 C1 1.140(3) . ?
O3 C8 1.135(4) . ?
F71A C60A 1.324(8) . ?
F62A C56A 1.387(10) . ?
F66A C58A 1.321(5) . ?
F39A C46A 1.25(3) . ?
F64A C58A 1.349(4) . ?
O15A C53 1.322(4) . ?
F45A C48A 1.357(13) . ?
C8 Mo2B 2.190(5) . ?
O16A C57 1.317(3) . ?
C22 Mo4B 1.992(6) . ?
C2 Mo1B 2.106(6) . ?
C15 Mo3B 1.969(6) . ?
F60A C55A 1.325(6) . ?
F72A C60A 1.326(7) . ?
F44A C48A 1.324(12) . ?
F65A C58A 1.330(5) . ?
F61A C56A 1.341(6) . ?
F70A C60A 1.343(6) . ?
F69A C59A 1.332(5) . ?
F41A C47A 1.301(14) . ?
F43A C48A 1.297(11) . ?
F63A C56A 1.334(6) . ?
F47A C50A 1.251(12) . ?
C23 Mo4B 2.000(6) . ?
F67A C59A 1.330(5) . ?
C1 Mo1B 1.950(6) . ?
C19 H19 0.9500 . ?
C19 C20 1.408(4) . ?
C19 C18 1.410(4) . ?
C19 Mo3B 2.397(5) . ?
C27 H27 0.9500 . ?
C27 C28 1.418(3) . ?
C27 C26 1.416(4) . ?
C27 Mo4B 2.453(5) . ?
C16 Mo3B 1.828(5) . ?
C25 H25 0.9500 . ?
C25 C26 1.414(4) . ?
C25 C24 1.415(4) . ?
C25 Mo4B 2.469(6) . ?
F58A C55A 1.343(5) . ?
F68A C59A 1.337(5) . ?
C20 H20 0.9500 . ?
C20 C21 1.379(5) . ?
C20 Mo3B 2.448(5) . ?
C28 H28 0.9500 . ?
C28 C24 1.421(3) . ?
C28 Mo4B 2.444(5) . ?
C29 C31 1.560(4) . ?
C29 C32 1.550(4) . ?
C29 C30 1.560(4) . ?
C26 H26 0.9500 . ?
C26 Mo4B 2.466(5) . ?
C24 H24 0.9500 . ?
C24 Mo4B 2.452(5) . ?
C4 H4 0.9500 . ?
C4 C5 1.401(4) . ?
C4 C3 1.415(4) . ?
C4 Mo1B 2.296(6) . ?
C9 Mo2B 2.260(5) . ?
C5 H5 0.9500 . ?
C5 C6 1.415(4) . ?
C5 Mo1B 2.328(6) . ?
C57 C60A 1.550(7) . ?
C57 C58A 1.602(5) . ?
C57 C59A 1.563(4) . ?
C57 O16B 1.385(7) . ?
C57 C58B 1.423(13) . ?
C57 C60B 1.56(2) . ?
C57 C59B 1.685(13) . ?
F51A C51A 1.393(14) . ?
F59A C55A 1.329(6) . ?
F56A C54A 1.342(6) . ?
C18 H18 0.9500 . ?
C18 C17 1.447(5) . ?
C18 Mo3B 2.223(6) . ?
C53 C56A 1.515(5) . ?
C53 C55A 1.611(5) . ?
C53 C54A 1.578(6) . ?
C53 O15B 1.316(7) . ?
C53 C55B 1.484(11) . ?
C53 C54B 1.606(10) . ?
C53 C56B 1.635(12) . ?
F38A C46A 1.329(8) . ?
F57A C54A 1.313(6) . ?
C6 H6 0.9500 . ?
C6 C7 1.406(5) . ?
C6 Mo1B 2.236(6) . ?
C7 H7 0.9500 . ?
C7 C3 1.410(4) . ?
C7 Mo1B 2.159(6) . ?
F48A C50A 1.425(18) . ?
F49A C51A 1.413(10) . ?
F52A C52A 1.361(12) . ?
C17 H17 0.9500 . ?
C17 C21 1.402(5) . ?
C17 Mo3B 2.154(5) . ?
C3 H3 0.9500 . ?
C3 Mo1B 2.199(6) . ?
F54A C52A 1.340(13) . ?
C45A C46A 1.555(9) . ?
C45A C48A 1.553(9) . ?
C45A C47A 1.552(9) . ?
C21 H21 0.9500 . ?
C21 Mo3B 2.303(5) . ?
F37A C46A 1.343(7) . ?
F55A C54A 1.331(6) . ?
F50A C51A 1.285(12) . ?
F42A C47A 1.302(8) . ?
F40A C47A 1.336(7) . ?
F46A C50A 1.308(12) . ?
F53A C52A 1.287(12) . ?
C50A C49 1.601(8) . ?
C51A C49 1.482(8) . ?
C52A C49 1.587(9) . ?
O10A C33A 1.345(19) . ?
C33A C34A 1.584(19) . ?
C33A C36A 1.51(2) . ?
C33A C35A 1.592(19) . ?
C34A F11A 1.322(7) . ?
C34A F12A 1.346(6) . ?
C34A F10A 1.329(12) . ?
C36A F17A 1.324(7) . ?
C36A F18A 1.358(6) . ?
C36A F16A 1.358(6) . ?
C35A F15A 1.353(7) . ?
C35A F13A 1.335(6) . ?
C35A F14A 1.290(7) . ?
O10B C33B 1.35(2) . ?
C33B C35B 1.52(2) . ?
C33B C34B 1.59(2) . ?
C33B C36B 1.57(2) . ?
C35B F13B 1.339(7) . ?
C35B F14B 1.327(6) . ?
C35B F15B 1.335(7) . ?
C34B F10B 1.334(7) . ?
C34B F11B 1.337(15) . ?
C34B F12B 1.333(6) . ?
C36B F18B 1.343(6) . ?
C36B F16B 1.337(6) . ?
C36B F17B 1.339(6) . ?
O11A C37 1.384(11) . ?
C37 C38A 1.438(7) . ?
C37 C40A 1.620(8) . ?
C37 C39A 1.594(7) . ?
C37 O11B 1.314(12) . ?
C37 C38B 1.640(7) . ?
C37 C40B 1.456(7) . ?
C37 C39B 1.587(6) . ?
C38A F20A 1.291(10) . ?
C38A F21A 1.353(14) . ?
C38A F19A 1.426(14) . ?
C40A F26A 1.304(9) . ?
C40A F27A 1.310(11) . ?
C40A F25A 1.272(11) . ?
C39A F24A 1.304(10) . ?
C39A F22A 1.345(7) . ?
C39A F23A 1.258(13) . ?
C38B F20B 1.266(12) . ?
C38B F19B 1.383(10) . ?
C38B F21B 1.304(15) . ?
C40B F26B 1.377(10) . ?
C40B F27B 1.263(9) . ?
C40B F25B 1.367(8) . ?
C39B F24B 1.329(12) . ?
C39B F22B 1.296(7) . ?
C39B F23B 1.349(7) . ?
O12A C41 1.366(4) . ?
C41 C43A 1.553(8) . ?
C41 C42 1.545(4) . ?
C41 C44A 1.595(7) . ?
C41 O12B 1.356(5) . ?
C41 C43B 1.578(12) . ?
C41 C44B 1.509(10) . ?
C43A F33A 1.302(11) . ?
C43A F31A 1.301(9) . ?
C43A F32A 1.309(12) . ?
C42 F28 1.313(5) . ?
C42 F29A 1.340(5) . ?
C42 F30A 1.293(6) . ?
C42 F29B 1.313(8) . ?
C42 F30B 1.357(9) . ?
C44A F36A 1.311(7) . ?
C44A F34A 1.335(8) . ?
C44A F35A 1.343(9) . ?
C43B F33B 1.30(2) . ?
C43B F31B 1.342(16) . ?
C43B F32B 1.347(19) . ?
C44B F36B 1.225(13) . ?
C44B F34B 1.293(12) . ?
C44B F35B 1.403(19) . ?
C58B F66B 1.331(16) . ?
C58B F64B 1.332(17) . ?
C58B F65B 1.298(18) . ?
C60B F71B 1.33(2) . ?
C60B F72B 1.30(2) . ?
C60B F70B 1.319(16) . ?
C59B F67B 1.326(13) . ?
C59B F68B 1.370(15) . ?
C59B F69B 1.286(14) . ?
O14A C49 1.351(3) . ?
C51C F49C 1.38(2) . ?
C51C F50C 1.32(2) . ?
C51C C49 1.656(19) . ?
C51C F51C 1.36(3) . ?
C50C F47C 1.38(3) . ?
C50C F48C 1.41(3) . ?
C50C F46C 1.29(3) . ?
C50C C49 1.379(17) . ?
C52C F54C 1.396(15) . ?
C52C F52C 1.369(17) . ?
C52C F53C 1.338(16) . ?
C52C C49 1.566(15) . ?
O14B C49 1.290(7) . ?
C49 C50B 1.591(16) . ?
C49 C52B 1.648(16) . ?
C49 C51B 1.603(14) . ?
C50B F48B 1.392(18) . ?
C50B F46B 1.395(15) . ?
C50B F47B 1.387(16) . ?
C52B F53B 1.340(17) . ?
C52B F54B 1.384(16) . ?
C52B F52B 1.404(15) . ?
C51B F51B 1.26(2) . ?
C51B F49B 1.341(19) . ?
C51B F50B 1.37(3) . ?
C55B F60B 1.272(19) . ?
C55B F58B 1.285(17) . ?
C55B F59B 1.35(2) . ?
C54B F56B 1.320(14) . ?
C54B F57B 1.316(14) . ?
C54B F55B 1.354(11) . ?
C56B F63B 1.37(2) . ?
C56B F61B 1.341(15) . ?
C56B F62B 1.31(3) . ?
O13B C45B 1.35(3) . ?
C45B C47B 1.565(14) . ?
C45B C46B 1.557(14) . ?
C45B C48B 1.557(14) . ?
C47B F42B 1.328(15) . ?
C47B F40B 1.323(14) . ?
C47B F41B 1.332(14) . ?
C46B F38B 1.284(16) . ?
C46B F39B 1.39(2) . ?
C46B F37B 1.324(16) . ?
C48B F45B 1.336(14) . ?
C48B F43B 1.335(13) . ?
C48B F44B 1.354(17) . ?
C45C C46C 1.541(13) . ?
C45C C48C 1.541(13) . ?
C45C C47C 1.574(13) . ?
C45C O10 1.32(3) . ?
C46C F39C 1.33(4) . ?
C46C F37C 1.358(14) . ?
C46C F38C 1.40(5) . ?
C48C F44C 1.336(18) . ?
C48C F45C 1.369(13) . ?
C48C F43C 1.393(15) . ?
C47C F42C 1.307(19) . ?
C47C F40C 1.303(17) . ?
C47C F41C 1.352(18) . ?
As2B Sb2B 2.721(6) . ?
As2B Mo3B 2.600(7) . ?
As2B Mo4B 2.583(8) . ?
Sb2B Sb1B 2.992(5) . ?
Sb2B Mo3B 2.775(6) . ?
Sb2B Mo4B 2.794(6) . ?
Sb1B As1B 2.706(9) . ?
Sb1B Mo2B 2.737(5) . ?
Sb1B Mo1B 2.808(7) . ?
As1B Mo2B 2.591(9) . ?
As1B Mo1B 2.502(10) . ?
Mo2B C11 2.366(5) . ?
Mo2B C14 2.222(6) . ?
Mo2B C10 2.371(6) . ?
Mo2B C13 2.131(5) . ?
Mo2B C12 2.221(5) . ?
Mo2B Mo1B 3.137(7) . ?
C11 H11 0.9500 . ?
C11 C10 1.418(5) . ?
C11 C12 1.400(5) . ?
C14 H14 0.9500 . ?
C14 C10 1.409(6) . ?
C14 C13 1.407(6) . ?
C10 H10 0.9500 . ?
C13 H13 0.9500 . ?
C13 C12 1.428(4) . ?
C12 H12 0.9500 . ?
Mo3B Mo4B 3.199(7) . ?

loop_
_geom_torsion_atom_site_label_1
_geom_torsion_atom_site_label_2
_geom_torsion_atom_site_label_3
_geom_torsion_atom_site_label_4
_geom_torsion
_geom_torsion_site_symmetry_1
_geom_torsion_site_symmetry_2
_geom_torsion_site_symmetry_3
_geom_torsion_site_symmetry_4
_geom_torsion_publ_flag
Mo1A C4 C5 C6 -63.42(19) . . . . ?
Mo1A C4 C3 C7 65.0(2) . . . . ?
Mo1A C5 C6 C7 -62.7(2) . . . . ?
Mo1A C6 C7 C3 -63.9(2) . . . . ?
Mo1A C7 C3 C4 -65.1(2) . . . . ?
Mo4A C27 C28 C24 -63.21(17) . . . . ?
Mo4A C27 C26 C25 61.9(2) . . . . ?
Mo4A C25 C26 C27 -62.85(19) . . . . ?
Mo4A C25 C24 C28 65.09(18) . . . . ?
Mo4A C28 C24 C25 -65.51(19) . . . . ?
Mo3A C19 C20 C21 -62.7(2) . . . . ?
Mo3A C19 C18 C17 64.12(19) . . . . ?
Mo3A C20 C21 C17 -63.0(2) . . . . ?
Mo3A C18 C17 C21 65.6(2) . . . . ?
Mo3A C17 C21 C20 64.7(2) . . . . ?
Mo2A C11 C10 C14 65.4(2) . . . . ?
Mo2A C11 C12 C13 -62.70(18) . . . . ?
Mo2A C14 C10 C11 -66.2(2) . . . . ?
Mo2A C14 C13 C12 63.94(19) . . . . ?
Mo2A C13 C12 C11 61.94(19) . . . . ?
Al1 O9 C29 C31 8.5(5) . . . . ?
Al1 O9 C29 C32 -112.7(4) . . . . ?
Al1 O9 C29 C30 128.5(3) . . . . ?
Al1 O10A C33A C34A 58(2) . . . . ?
Al1 O10A C33A C36A 179.2(6) . . . . ?
Al1 O10A C33A C35A -59.5(19) . . . . ?
Al1 O10B C33B C35B -155.2(12) . . . . ?
Al1 O10B C33B C34B -33(3) . . . . ?
Al1 O10B C33B C36B 85(2) . . . . ?
Al1 O11A C37 C38A -171.9(9) . . . . ?
Al1 O11A C37 C40A -46.9(12) . . . . ?
Al1 O11A C37 C39A 66.5(10) . . . . ?
Al1 O12A C41 C43A -86.1(7) . . . . ?
Al1 O12A C41 C42 42.6(7) . . . . ?
Al1 O12A C41 C44A 159.1(5) . . . . ?
Al2 O15A C53 C56A -146.9(5) . . . . ?
Al2 O15A C53 C55A -27.4(7) . . . . ?
Al2 O15A C53 C54A 88.0(6) . . . . ?
Al2 O16A C57 C60A 52.9(5) . . . . ?
Al2 O16A C57 C58A -68.4(4) . . . . ?
Al2 O16A C57 C59A 174.4(3) . . . . ?
Al2 O14A C49 C50A 75.2(6) . . . . ?
Al2 O14A C49 C51A -46.8(8) . . . . ?
Al2 O14A C49 C52A -171.0(6) . . . . ?
Al2 O14B C49 C50B -34.2(15) . . . . ?
Al2 O14B C49 C52B 82.9(12) . . . . ?
Al2 O14B C49 C51B -174.6(12) . . . . ?
Al2 O13B C45B C47B 179.3(9) . . . . ?
Al2 O13B C45B C46B -58(2) . . . . ?
Al2 O13B C45B C48B 63(2) . . . . ?
O9 Al1 O10A C33A 84.1(16) . . . . ?
O9 Al1 O10B C33B -159(2) . . . . ?
O9 Al1 O11A C37 -30.6(10) . . . . ?
O9 Al1 O11B C37 27.2(11) . . . . ?
O9 Al1 O12A C41 168.5(5) . . . . ?
O9 Al1 O12B C41 -88.6(7) . . . . ?
O9 C29 C31 F6 -43.2(3) . . . . ?
O9 C29 C31 F5 76.4(3) . . . . ?
O9 C29 C31 F4 -162.4(2) . . . . ?
O9 C29 C32 F9 -44.5(3) . . . . ?
O9 C29 C32 F8 74.8(3) . . . . ?
O9 C29 C32 F7 -165.0(2) . . . . ?
O9 C29 C30 F1 72.8(3) . . . . ?
O9 C29 C30 F2 -45.7(3) . . . . ?
O9 C29 C30 F3 -167.3(3) . . . . ?
O13A Al2 O15A C53 84.0(7) . . . . ?
O13A Al2 O16A C57 47.0(5) . . . . ?
O13A Al2 O14A C49 152.7(7) . . . . ?
O15A Al2 O16A C57 164.3(4) . . . . ?
O15A Al2 O14A C49 28.0(6) . . . . ?
O15A C53 C56A F62A 68.8(5) . . . . ?
O15A C53 C56A F61A -165.1(3) . . . . ?
O15A C53 C56A F63A -45.5(5) . . . . ?
O15A C53 C55A F60A -40.6(5) . . . . ?
O15A C53 C55A F58A -160.6(4) . . . . ?
O15A C53 C55A F59A 78.5(4) . . . . ?
O15A C53 C54A F56A 80.7(4) . . . . ?
O15A C53 C54A F57A -37.7(6) . . . . ?
O15A C53 C54A F55A -161.4(4) . . . . ?
O16A Al2 O15A C53 -28.7(6) . . . . ?
O16A Al2 O14A C49 -89.0(6) . . . . ?
O16A C57 C60A F71A 70.0(5) . . . . ?
O16A C57 C60A F72A -48.6(5) . . . . ?
O16A C57 C60A F70A -169.2(4) . . . . ?
O16A C57 C58A F66A -38.0(4) . . . . ?
O16A C57 C58A F64A -158.2(3) . . . . ?
O16A C57 C58A F65A 81.9(3) . . . . ?
O16A C57 C59A F69A -46.7(4) . . . . ?
O16A C57 C59A F67A -167.1(3) . . . . ?
O16A C57 C59A F68A 71.3(4) . . . . ?
F47A C50A C49 C51A -167.6(8) . . . . ?
F47A C50A C49 C52A -46.0(8) . . . . ?
F47A C50A C49 O14A 68.9(8) . . . . ?
C19 C20 C21 Mo3A 62.63(19) . . . . ?
C19 C20 C21 C17 -0.3(3) . . . . ?
C19 C20 C21 Mo3B 59.3(2) . . . . ?
C19 C18 C17 Mo3A -65.43(19) . . . . ?
C19 C18 C17 C21 0.2(3) . . . . ?
C19 C18 C17 Mo3B -70.6(2) . . . . ?
C27 C28 C24 Mo4A 65.26(17) . . . . ?
C27 C28 C24 C25 -0.2(3) . . . . ?
C27 C28 C24 Mo4B 65.9(2) . . . . ?
C20 C19 C18 Mo3A -64.53(19) . . . . ?
C20 C19 C18 C17 -0.4(3) . . . . ?
C20 C19 C18 Mo3B -63.5(2) . . . . ?
C28 C27 C26 Mo4A -61.87(17) . . . . ?
C28 C27 C26 C25 0.0(3) . . . . ?
C28 C27 C26 Mo4B -65.4(2) . . . . ?
C26 C27 C28 Mo4A 63.34(19) . . . . ?
C26 C27 C28 C24 0.1(3) . . . . ?
C26 C27 C28 Mo4B 66.0(2) . . . . ?
C26 C25 C24 Mo4A -64.8(2) . . . . ?
C26 C25 C24 C28 0.3(3) . . . . ?
C26 C25 C24 Mo4B -65.2(2) . . . . ?
C24 C25 C26 Mo4A 62.7(2) . . . . ?
C24 C25 C26 C27 -0.2(3) . . . . ?
C24 C25 C26 Mo4B 64.8(2) . . . . ?
C4 C5 C6 Mo1A 62.76(18) . . . . ?
C4 C5 C6 C7 0.0(3) . . . . ?
C4 C5 C6 Mo1B 60.8(2) . . . . ?
C5 C4 C3 Mo1A -65.13(19) . . . . ?
C5 C4 C3 C7 -0.1(3) . . . . ?
C5 C4 C3 Mo1B -62.7(2) . . . . ?
C5 C6 C7 Mo1A 63.8(2) . . . . ?
C5 C6 C7 C3 -0.1(3) . . . . ?
C5 C6 C7 Mo1B 65.4(2) . . . . ?
F51A C51A C49 C50A -171.2(7) . . . . ?
F51A C51A C49 C52A 71.1(8) . . . . ?
F51A C51A C49 O14A -50.5(9) . . . . ?
C18 C19 C20 Mo3A 63.19(19) . . . . ?
C18 C19 C20 C21 0.5(3) . . . . ?
C18 C19 C20 Mo3B 57.5(2) . . . . ?
C18 C17 C21 Mo3A -64.6(2) . . . . ?
C18 C17 C21 C20 0.1(3) . . . . ?
C18 C17 C21 Mo3B -67.9(2) . . . . ?
C6 C7 C3 Mo1A 65.2(2) . . . . ?
C6 C7 C3 C4 0.1(3) . . . . ?
C6 C7 C3 Mo1B 66.6(3) . . . . ?
C31 C29 C32 F9 -167.0(2) . . . . ?
C31 C29 C32 F8 -47.7(3) . . . . ?
C31 C29 C32 F7 72.5(3) . . . . ?
C31 C29 C30 F1 -165.2(2) . . . . ?
C31 C29 C30 F2 76.2(3) . . . . ?
C31 C29 C30 F3 -45.3(3) . . . . ?
F48A C50A C49 C51A 75.9(9) . . . . ?
F48A C50A C49 C52A -162.5(8) . . . . ?
F48A C50A C49 O14A -47.6(9) . . . . ?
F49A C51A C49 C50A 82.6(9) . . . . ?
F49A C51A C49 C52A -35.2(10) . . . . ?
F49A C51A C49 O14A -156.8(7) . . . . ?
F52A C52A C49 C50A -45.3(8) . . . . ?
F52A C52A C49 C51A 75.0(9) . . . . ?
F52A C52A C49 O14A -160.5(7) . . . . ?
C3 C4 C5 Mo1A 63.44(19) . . . . ?
C3 C4 C5 C6 0.0(3) . . . . ?
C3 C4 C5 Mo1B 59.2(2) . . . . ?
F54A C52A C49 C50A 73.2(8) . . . . ?
F54A C52A C49 C51A -166.4(8) . . . . ?
F54A C52A C49 O14A -42.0(9) . . . . ?
C32 C29 C31 F6 77.5(3) . . . . ?
C32 C29 C31 F5 -163.0(2) . . . . ?
C32 C29 C31 F4 -41.8(3) . . . . ?
C32 C29 C30 F1 -45.7(3) . . . . ?
C32 C29 C30 F2 -164.2(3) . . . . ?
C32 C29 C30 F3 74.2(3) . . . . ?
C30 C29 C31 F6 -163.2(2) . . . . ?
C30 C29 C31 F5 -43.6(3) . . . . ?
C30 C29 C31 F4 77.6(3) . . . . ?
C30 C29 C32 F9 74.0(3) . . . . ?
C30 C29 C32 F8 -166.7(2) . . . . ?
C30 C29 C32 F7 -46.5(3) . . . . ?
F50A C51A C49 C50A -48.7(7) . . . . ?
F50A C51A C49 C52A -166.5(6) . . . . ?
F50A C51A C49 O14A 71.9(8) . . . . ?
C60A C57 C58A F66A -161.8(3) . . . . ?
C60A C57 C58A F64A 78.0(4) . . . . ?
C60A C57 C58A F65A -41.9(4) . . . . ?
C60A C57 C59A F69A 76.8(4) . . . . ?
C60A C57 C59A F67A -43.5(5) . . . . ?
C60A C57 C59A F68A -165.1(3) . . . . ?
F46A C50A C49 C51A -43.5(8) . . . . ?
F46A C50A C49 C52A 78.2(8) . . . . ?
F46A C50A C49 O14A -166.9(7) . . . . ?
C56A C53 C55A F60A 81.0(4) . . . . ?
C56A C53 C55A F58A -39.0(5) . . . . ?
C56A C53 C55A F59A -159.9(4) . . . . ?
C56A C53 C54A F56A -44.0(5) . . . . ?
C56A C53 C54A F57A -162.5(4) . . . . ?
C56A C53 C54A F55A 73.8(5) . . . . ?
C58A C57 C60A F71A -167.7(4) . . . . ?
C58A C57 C60A F72A 73.8(4) . . . . ?
C58A C57 C60A F70A -46.9(6) . . . . ?
C58A C57 C59A F69A -166.0(3) . . . . ?
C58A C57 C59A F67A 73.6(4) . . . . ?
C58A C57 C59A F68A -47.9(4) . . . . ?
C55A C53 C56A F62A -52.2(6) . . . . ?
C55A C53 C56A F61A 73.9(4) . . . . ?
C55A C53 C56A F63A -166.5(4) . . . . ?
C55A C53 C54A F56A -160.5(4) . . . . ?
C55A C53 C54A F57A 81.0(5) . . . . ?
C55A C53 C54A F55A -42.7(5) . . . . ?
F53A C52A C49 C50A -164.2(6) . . . . ?
F53A C52A C49 C51A -43.8(8) . . . . ?
F53A C52A C49 O14A 80.6(6) . . . . ?
C59A C57 C60A F71A -51.4(5) . . . . ?
C59A C57 C60A F72A -169.9(4) . . . . ?
C59A C57 C60A F70A 69.4(6) . . . . ?
C59A C57 C58A F66A 80.4(4) . . . . ?
C59A C57 C58A F64A -39.8(4) . . . . ?
C59A C57 C58A F65A -159.7(3) . . . . ?
C46A C45A C48A F45A 75.3(11) . . . . ?
C46A C45A C48A F44A -168.7(9) . . . . ?
C46A C45A C48A F43A -47.9(11) . . . . ?
C46A C45A C47A F41A -43.1(15) . . . . ?
C46A C45A C47A F42A -162.1(8) . . . . ?
C46A C45A C47A F40A 77.1(8) . . . . ?
C48A C45A C46A F39A -159.6(12) . . . . ?
C48A C45A C46A F38A -43.1(9) . . . . ?
C48A C45A C46A F37A 75.4(8) . . . . ?
C48A C45A C47A F41A -161.6(13) . . . . ?
C48A C45A C47A F42A 79.4(10) . . . . ?
C48A C45A C47A F40A -41.4(9) . . . . ?
C54A C53 C56A F62A -166.8(5) . . . . ?
C54A C53 C56A F61A -40.7(5) . . . . ?
C54A C53 C56A F63A 78.8(5) . . . . ?
C54A C53 C55A F60A -159.6(3) . . . . ?
C54A C53 C55A F58A 80.4(5) . . . . ?
C54A C53 C55A F59A -40.5(4) . . . . ?
O10A Al1 O9 C29 56.5(4) . . . . ?
O10A Al1 O11A C37 106.3(11) . . . . ?
O10A Al1 O12A C41 43.0(6) . . . . ?
O10A C33A C34A F11A -81.6(13) . . . . ?
O10A C33A C34A F12A 156.3(10) . . . . ?
O10A C33A C34A F10A 40.1(16) . . . . ?
O10A C33A C36A F17A 41.7(13) . . . . ?
O10A C33A C36A F18A -76.1(12) . . . . ?
O10A C33A C36A F16A 162.9(8) . . . . ?
O10A C33A C35A F15A -73.8(11) . . . . ?
O10A C33A C35A F13A 167.7(9) . . . . ?
O10A C33A C35A F14A 44.2(13) . . . . ?
C34A C33A C36A F17A 163.7(8) . . . . ?
C34A C33A C36A F18A 45.8(12) . . . . ?
C34A C33A C36A F16A -75.1(10) . . . . ?
C34A C33A C35A F15A 166.0(8) . . . . ?
C34A C33A C35A F13A 47.5(12) . . . . ?
C34A C33A C35A F14A -75.9(12) . . . . ?
C36A C33A C34A F11A 157.6(8) . . . . ?
C36A C33A C34A F12A 35.5(12) . . . . ?
C36A C33A C34A F10A -80.7(13) . . . . ?
C36A C33A C35A F15A 46.6(13) . . . . ?
C36A C33A C35A F13A -71.9(13) . . . . ?
C36A C33A C35A F14A 164.7(9) . . . . ?
C35A C33A C34A F11A 38.0(12) . . . . ?
C35A C33A C34A F12A -84.1(11) . . . . ?
C35A C33A C34A F10A 159.8(11) . . . . ?
C35A C33A C36A F17A -79.4(12) . . . . ?
C35A C33A C36A F18A 162.8(9) . . . . ?
C35A C33A C36A F16A 41.8(14) . . . . ?
O10B Al1 O9 C29 74.2(4) . . . . ?
O10B Al1 O11B C37 135.3(10) . . . . ?
O10B Al1 O12B C41 156.4(7) . . . . ?
O10B C33B C35B F13B -160.3(9) . . . . ?
O10B C33B C35B F14B 78.4(13) . . . . ?
O10B C33B C35B F15B -41.3(14) . . . . ?
O10B C33B C34B F10B 77.2(15) . . . . ?
O10B C33B C34B F11B -39.9(17) . . . . ?
O10B C33B C34B F12B -160.8(11) . . . . ?
O10B C33B C36B F18B -45.3(15) . . . . ?
O10B C33B C36B F16B -166.5(10) . . . . ?
O10B C33B C36B F17B 72.3(13) . . . . ?
C35B C33B C34B F10B -160.2(9) . . . . ?
C35B C33B C34B F11B 82.7(14) . . . . ?
C35B C33B C34B F12B -38.2(15) . . . . ?
C35B C33B C36B F18B -165.8(9) . . . . ?
C35B C33B C36B F16B 73.0(14) . . . . ?
C35B C33B C36B F17B -48.2(14) . . . . ?
C34B C33B C35B F13B 76.0(13) . . . . ?
C34B C33B C35B F14B -45.3(14) . . . . ?
C34B C33B C35B F15B -165.0(9) . . . . ?
C34B C33B C36B F18B 75.5(12) . . . . ?
C34B C33B C36B F16B -45.7(13) . . . . ?
C34B C33B C36B F17B -166.9(8) . . . . ?
C36B C33B C35B F13B -40.5(15) . . . . ?
C36B C33B C35B F14B -161.8(9) . . . . ?
C36B C33B C35B F15B 78.6(13) . . . . ?
C36B C33B C34B F10B -41.7(13) . . . . ?
C36B C33B C34B F11B -158.9(10) . . . . ?
C36B C33B C34B F12B 80.3(12) . . . . ?
O11A Al1 O9 C29 -167.3(4) . . . . ?
O11A Al1 O10A C33A -48.3(16) . . . . ?
O11A Al1 O12A C41 -79.7(7) . . . . ?
O11A C37 C38A F20A -69.8(8) . . . . ?
O11A C37 C38A F21A 167.9(9) . . . . ?
O11A C37 C38A F19A 51.1(8) . . . . ?
O11A C37 C40A F26A 32.4(10) . . . . ?
O11A C37 C40A F27A -80.5(7) . . . . ?
O11A C37 C40A F25A 163.0(7) . . . . ?
O11A C37 C39A F24A -77.5(7) . . . . ?
O11A C37 C39A F22A 162.7(7) . . . . ?
O11A C37 C39A F23A 41.8(9) . . . . ?
C38A C37 C40A F26A 157.7(7) . . . . ?
C38A C37 C40A F27A 44.8(8) . . . . ?
C38A C37 C40A F25A -71.7(8) . . . . ?
C38A C37 C39A F24A 160.5(6) . . . . ?
C38A C37 C39A F22A 40.8(8) . . . . ?
C38A C37 C39A F23A -80.1(8) . . . . ?
C40A C37 C38A F20A 165.4(6) . . . . ?
C40A C37 C38A F21A 43.1(11) . . . . ?
C40A C37 C38A F19A -73.8(8) . . . . ?
C40A C37 C39A F24A 40.0(6) . . . . ?
C40A C37 C39A F22A -79.8(7) . . . . ?
C40A C37 C39A F23A 159.4(7) . . . . ?
C39A C37 C38A F20A 48.7(7) . . . . ?
C39A C37 C38A F21A -73.6(10) . . . . ?
C39A C37 C38A F19A 169.5(6) . . . . ?
C39A C37 C40A F26A -81.7(8) . . . . ?
C39A C37 C40A F27A 165.4(5) . . . . ?
C39A C37 C40A F25A 48.9(7) . . . . ?
O11B Al1 O9 C29 178.6(4) . . . . ?
O11B Al1 O10B C33B 89(2) . . . . ?
O11B Al1 O12B C41 47.6(8) . . . . ?
O11B C37 C38B F20B -45.1(8) . . . . ?
O11B C37 C38B F19B 74.9(6) . . . . ?
O11B C37 C38B F21B -171.0(10) . . . . ?
O11B C37 C40B F26B 84.9(7) . . . . ?
O11B C37 C40B F27B -25.8(10) . . . . ?
O11B C37 C40B F25B -158.9(7) . . . . ?
O11B C37 C39B F24B -44.3(8) . . . . ?
O11B C37 C39B F22B -168.3(7) . . . . ?
O11B C37 C39B F23B 68.7(8) . . . . ?
C38B C37 O11B Al1 170.2(10) . . . . ?
C38B C37 C40B F26B -160.5(5) . . . . ?
C38B C37 C40B F27B 88.8(8) . . . . ?
C38B C37 C40B F25B -44.3(8) . . . . ?
C38B C37 C39B F24B -155.1(6) . . . . ?
C38B C37 C39B F22B 80.9(5) . . . . ?
C38B C37 C39B F23B -42.1(6) . . . . ?
C40B C37 O11B Al1 -70.9(11) . . . . ?
C40B C37 C38B F20B -165.7(7) . . . . ?
C40B C37 C38B F19B -45.6(6) . . . . ?
C40B C37 C38B F21B 68.4(11) . . . . ?
C40B C37 C39B F24B 86.4(6) . . . . ?
C40B C37 C39B F22B -37.5(6) . . . . ?
C40B C37 C39B F23B -160.5(5) . . . . ?
C39B C37 O11B Al1 59.9(13) . . . . ?
C39B C37 C38B F20B 73.9(7) . . . . ?
C39B C37 C38B F19B -166.0(5) . . . . ?
C39B C37 C38B F21B -52.0(10) . . . . ?
C39B C37 C40B F26B -46.8(6) . . . . ?
C39B C37 C40B F27B -157.4(7) . . . . ?
C39B C37 C40B F25B 69.5(8) . . . . ?
O12A Al1 O9 C29 -61.3(4) . . . . ?
O12A Al1 O10A C33A -160.2(16) . . . . ?
O12A Al1 O11A C37 -138.2(9) . . . . ?
O12A C41 C43A F33A -35.5(9) . . . . ?
O12A C41 C43A F31A -159.3(7) . . . . ?
O12A C41 C43A F32A 78.5(7) . . . . ?
O12A C41 C42 F28 64.1(4) . . . . ?
O12A C41 C42 F29A -43.4(5) . . . . ?
O12A C41 C42 F30A -167.7(4) . . . . ?
O12A C41 C44A F36A -46.5(6) . . . . ?
O12A C41 C44A F34A -165.4(4) . . . . ?
O12A C41 C44A F35A 74.4(5) . . . . ?
C43A C41 C42 F28 -166.8(4) . . . . ?
C43A C41 C42 F29A 85.6(6) . . . . ?
C43A C41 C42 F30A -38.7(5) . . . . ?
C43A C41 C44A F36A -165.1(6) . . . . ?
C43A C41 C44A F34A 76.1(6) . . . . ?
C43A C41 C44A F35A -44.1(6) . . . . ?
C42 C41 C43A F33A -165.9(6) . . . . ?
C42 C41 C43A F31A 70.4(9) . . . . ?
C42 C41 C43A F32A -51.9(6) . . . . ?
C42 C41 C44A F36A 75.1(6) . . . . ?
C42 C41 C44A F34A -43.7(6) . . . . ?
C42 C41 C44A F35A -163.9(4) . . . . ?
C42 C41 O12B Al1 -78.0(7) . . . . ?
C42 C41 C43B F33B -174.9(10) . . . . ?
C42 C41 C43B F31B 66.1(15) . . . . ?
C42 C41 C43B F32B -49.8(14) . . . . ?
C42 C41 C44B F36B 83.3(12) . . . . ?
C42 C41 C44B F34B -48.9(12) . . . . ?
C42 C41 C44B F35B -164.0(7) . . . . ?
C44A C41 C43A F33A 77.0(8) . . . . ?
C44A C41 C43A F31A -46.8(10) . . . . ?
C44A C41 C43A F32A -169.0(5) . . . . ?
C44A C41 C42 F28 -50.0(4) . . . . ?
C44A C41 C42 F29A -157.5(4) . . . . ?
C44A C41 C42 F30A 78.2(4) . . . . ?
O12B Al1 O9 C29 -40.9(4) . . . . ?
O12B Al1 O10B C33B -34(2) . . . . ?
O12B Al1 O11B C37 -112.9(11) . . . . ?
O12B C41 C42 F28 96.3(3) . . . . ?
O12B C41 C42 F29B -51.1(7) . . . . ?
O12B C41 C42 F30B -169.0(6) . . . . ?
O12B C41 C43B F33B -63.5(12) . . . . ?
O12B C41 C43B F31B 177.6(12) . . . . ?
O12B C41 C43B F32B 61.6(14) . . . . ?
O12B C41 C44B F36B -40.4(15) . . . . ?
O12B C41 C44B F34B -172.7(8) . . . . ?
O12B C41 C44B F35B 72.2(9) . . . . ?
C43B C41 C42 F28 -154.1(6) . . . . ?
C43B C41 C42 F29B 58.5(9) . . . . ?
C43B C41 C42 F30B -59.5(9) . . . . ?
C43B C41 O12B Al1 170.1(10) . . . . ?
C43B C41 C44B F36B -157.1(13) . . . . ?
C43B C41 C44B F34B 70.6(14) . . . . ?
C43B C41 C44B F35B -44.4(12) . . . . ?
C44B C41 C42 F28 -32.8(6) . . . . ?
C44B C41 C42 F29B 179.8(8) . . . . ?
C44B C41 C42 F30B 61.9(8) . . . . ?
C44B C41 O12B Al1 49.8(11) . . . . ?
C44B C41 C43B F33B 61.1(13) . . . . ?
C44B C41 C43B F31B -57.9(17) . . . . ?
C44B C41 C43B F32B -173.8(12) . . . . ?
O16B Al2 O14B C49 66.1(12) . . . . ?
O16B Al2 O15B C53 137.7(18) . . . . ?
O16B Al2 O13B C45B 32.4(16) . . . . ?
O16B C57 C58B F66B -41.6(15) . . . . ?
O16B C57 C58B F64B -162.7(9) . . . . ?
O16B C57 C58B F65B 79.4(11) . . . . ?
O16B C57 C60B F71B 69.7(16) . . . . ?
O16B C57 C60B F72B -51.1(10) . . . . ?
O16B C57 C60B F70B -171.0(12) . . . . ?
O16B C57 C59B F67B -162.1(9) . . . . ?
O16B C57 C59B F68B 83.2(8) . . . . ?
O16B C57 C59B F69B -34.8(11) . . . . ?
C58B C57 O16B Al2 94.5(15) . . . . ?
C58B C57 C60B F71B -162.1(13) . . . . ?
C58B C57 C60B F72B 77.2(12) . . . . ?
C58B C57 C60B F70B -42.7(18) . . . . ?
C58B C57 C59B F67B 72.5(12) . . . . ?
C58B C57 C59B F68B -42.2(10) . . . . ?
C58B C57 C59B F69B -160.2(10) . . . . ?
C60B C57 O16B Al2 -136.7(14) . . . . ?
C60B C57 C58B F66B -164.1(13) . . . . ?
C60B C57 C58B F64B 74.8(15) . . . . ?
C60B C57 C58B F65B -43.1(16) . . . . ?
C60B C57 C59B F67B -54.3(11) . . . . ?
C60B C57 C59B F68B -169.0(8) . . . . ?
C60B C57 C59B F69B 73.0(11) . . . . ?
C59B C57 O16B Al2 -29.8(14) . . . . ?
C59B C57 C58B F66B 76.5(14) . . . . ?
C59B C57 C58B F64B -44.5(12) . . . . ?
C59B C57 C58B F65B -162.4(10) . . . . ?
C59B C57 C60B F71B -36.9(16) . . . . ?
C59B C57 C60B F72B -157.7(9) . . . . ?
C59B C57 C60B F70B 82.5(13) . . . . ?
O14A Al2 O15A C53 -150.4(5) . . . . ?
O14A Al2 O16A C57 -75.9(4) . . . . ?
F49C C51C C49 C50C 158.2(12) . . . . ?
F49C C51C C49 C52C 39.7(12) . . . . ?
F50C C51C C49 C50C 38.5(17) . . . . ?
F50C C51C C49 C52C -79.9(15) . . . . ?
F47C C50C C49 C51C 163.5(15) . . . . ?
F47C C50C C49 C52C -83.2(17) . . . . ?
F48C C50C C49 C51C 44.1(16) . . . . ?
F48C C50C C49 C52C 157.4(13) . . . . ?
F46C C50C C49 C51C -66(2) . . . . ?
F46C C50C C49 C52C 47(2) . . . . ?
F54C C52C C49 C51C 164.3(10) . . . . ?
F54C C52C C49 C50C 46.3(14) . . . . ?
F52C C52C C49 C51C 31.5(14) . . . . ?
F52C C52C C49 C50C -86.5(15) . . . . ?
F53C C52C C49 C51C -78.1(14) . . . . ?
F53C C52C C49 C50C 163.9(15) . . . . ?
O14B Al2 O16B C57 84.8(13) . . . . ?
O14B Al2 O15B C53 10.8(19) . . . . ?
O14B Al2 O13B C45B 156.9(16) . . . . ?
O14B C49 C50B F48B -79.5(15) . . . . ?
O14B C49 C50B F46B 147.8(10) . . . . ?
O14B C49 C50B F47B 41.6(14) . . . . ?
O14B C49 C52B F53B 31.9(15) . . . . ?
O14B C49 C52B F54B -85.0(13) . . . . ?
O14B C49 C52B F52B 150.9(13) . . . . ?
O14B C49 C51B F51B -61.0(18) . . . . ?
O14B C49 C51B F49B 174.5(13) . . . . ?
O14B C49 C51B F50B 64.3(13) . . . . ?
C50B C49 C52B F53B 159.4(14) . . . . ?
C50B C49 C52B F54B 42.5(15) . . . . ?
C50B C49 C52B F52B -81.6(15) . . . . ?
C50B C49 C51B F51B 156.6(14) . . . . ?
C50B C49 C51B F49B 32(2) . . . . ?
C50B C49 C51B F50B -78.2(14) . . . . ?
C52B C49 C50B F48B 165.7(14) . . . . ?
C52B C49 C50B F46B 32.9(14) . . . . ?
C52B C49 C50B F47B -73.2(12) . . . . ?
C52B C49 C51B F51B 44.3(18) . . . . ?
C52B C49 C51B F49B -80.2(17) . . . . ?
C52B C49 C51B F50B 169.6(12) . . . . ?
C51B C49 C50B F48B 58.4(17) . . . . ?
C51B C49 C50B F46B -74.3(16) . . . . ?
C51B C49 C50B F47B 179.5(12) . . . . ?
C51B C49 C52B F53B -80.1(15) . . . . ?
C51B C49 C52B F54B 163.0(13) . . . . ?
C51B C49 C52B F52B 38.9(15) . . . . ?
O15B Al2 O16B C57 -36.7(14) . . . . ?
O15B Al2 O14B C49 -169.6(10) . . . . ?
O15B Al2 O13B C45B -89.9(16) . . . . ?
O15B C53 C55B F60B -40.4(18) . . . . ?
O15B C53 C55B F58B -166.0(13) . . . . ?
O15B C53 C55B F59B 79.0(13) . . . . ?
O15B C53 C54B F56B 69.4(10) . . . . ?
O15B C53 C54B F57B -49.5(10) . . . . ?
O15B C53 C54B F55B -169.7(9) . . . . ?
O15B C53 C56B F63B -37.5(13) . . . . ?
O15B C53 C56B F61B -162.3(13) . . . . ?
O15B C53 C56B F62B 93.6(13) . . . . ?
C55B C53 O15B Al2 -165.5(18) . . . . ?
C55B C53 C54B F56B -156.2(10) . . . . ?
C55B C53 C54B F57B 84.8(11) . . . . ?
C55B C53 C54B F55B -35.4(14) . . . . ?
C55B C53 C56B F63B -164.6(12) . . . . ?
C55B C53 C56B F61B 70.7(16) . . . . ?
C55B C53 C56B F62B -33.4(15) . . . . ?
C54B C53 O15B Al2 -33(2) . . . . ?
C54B C53 C55B F60B -170.5(12) . . . . ?
C54B C53 C55B F58B 63.9(18) . . . . ?
C54B C53 C55B F59B -51.1(13) . . . . ?
C54B C53 C56B F63B 75.3(12) . . . . ?
C54B C53 C56B F61B -49.5(15) . . . . ?
C54B C53 C56B F62B -153.6(12) . . . . ?
C56B C53 O15B Al2 73(2) . . . . ?
C56B C53 C55B F60B 79.1(15) . . . . ?
C56B C53 C55B F58B -46.5(18) . . . . ?
C56B C53 C55B F59B -161.5(10) . . . . ?
C56B C53 C54B F56B -40.5(10) . . . . ?
C56B C53 C54B F57B -159.4(10) . . . . ?
C56B C53 C54B F55B 80.4(12) . . . . ?
C47A C45A C46A F39A 82.1(14) . . . . ?
C47A C45A C46A F38A -161.4(7) . . . . ?
C47A C45A C46A F37A -42.9(10) . . . . ?
C47A C45A C48A F45A -166.6(10) . . . . ?
C47A C45A C48A F44A -50.5(11) . . . . ?
C47A C45A C48A F43A 70.3(11) . . . . ?
O13B Al2 O16B C57 -157.6(12) . . . . ?
O13B Al2 O14B C49 -54.3(11) . . . . ?
O13B Al2 O15B C53 -101.2(18) . . . . ?
O13B C45B C47B F42B -41.9(16) . . . . ?
O13B C45B C47B F40B -163.6(11) . . . . ?
O13B C45B C47B F41B 75.9(14) . . . . ?
O13B C45B C46B F38B 76.2(17) . . . . ?
O13B C45B C46B F39B -46.9(18) . . . . ?
O13B C45B C46B F37B -160.5(13) . . . . ?
O13B C45B C48B F45B -49.1(15) . . . . ?
O13B C45B C48B F43B -168.6(12) . . . . ?
O13B C45B C48B F44B 76.7(19) . . . . ?
C47B C45B C46B F38B -162.6(13) . . . . ?
C47B C45B C46B F39B 74(2) . . . . ?
C47B C45B C46B F37B -39(2) . . . . ?
C47B C45B C48B F45B -165.9(13) . . . . ?
C47B C45B C48B F43B 74.7(18) . . . . ?
C47B C45B C48B F44B -40(2) . . . . ?
C46B C45B C47B F42B -166.5(14) . . . . ?
C46B C45B C47B F40B 71.9(18) . . . . ?
C46B C45B C47B F41B -49(2) . . . . ?
C46B C45B C48B F45B 74.8(19) . . . . ?
C46B C45B C48B F43B -44.7(19) . . . . ?
C46B C45B C48B F44B -159.5(18) . . . . ?
C48B C45B C47B F42B 75.4(19) . . . . ?
C48B C45B C47B F40B -46.2(18) . . . . ?
C48B C45B C47B F41B -166.7(13) . . . . ?
C48B C45B C46B F38B -45(2) . . . . ?
C48B C45B C46B F39B -167.9(14) . . . . ?
C48B C45B C46B F37B 78.6(17) . . . . ?
C46C C45C C48C F44C 165(2) . . . . ?
C46C C45C C48C F45C 37.8(17) . . . . ?
C46C C45C C48C F43C -76.0(16) . . . . ?
C46C C45C C47C F42C 164.9(14) . . . . ?
C46C C45C C47C F40C 41.8(17) . . . . ?
C46C C45C C47C F41C -73.6(16) . . . . ?
C46C C45C O10 Al2 109(3) . . . . ?
C48C C45C C46C F39C 163.4(18) . . . . ?
C48C C45C C46C F37C 39.4(17) . . . . ?
C48C C45C C46C F38C -77(2) . . . . ?
C48C C45C C47C F42C 41.8(18) . . . . ?
C48C C45C C47C F40C -81.2(15) . . . . ?
C48C C45C C47C F41C 163.3(12) . . . . ?
C48C C45C O10 Al2 -134(2) . . . . ?
C47C C45C C46C F39C 42(2) . . . . ?
C47C C45C C46C F37C -82.0(15) . . . . ?
C47C C45C C46C F38C 161.2(18) . . . . ?
C47C C45C C48C F44C -74(2) . . . . ?
C47C C45C C48C F45C 158.9(11) . . . . ?
C47C C45C C48C F43C 45.2(16) . . . . ?
C47C C45C O10 Al2 -5(3) . . . . ?
Mo2B C11 C10 C14 57.2(2) . . . . ?
Mo2B C11 C12 C13 -61.1(2) . . . . ?
Mo2B C14 C10 C11 -60.9(2) . . . . ?
Mo2B C14 C13 C12 67.7(2) . . . . ?
Mo2B C13 C12 C11 68.0(2) . . . . ?
C14 C13 C12 Mo2A -61.87(19) . . . . ?
C14 C13 C12 Mo2B -68.0(2) . . . . ?
C14 C13 C12 C11 0.1(3) . . . . ?
C10 C11 C12 Mo2A 62.9(2) . . . . ?
C10 C11 C12 Mo2B 61.3(2) . . . . ?
C10 C11 C12 C13 0.2(3) . . . . ?
C10 C14 C13 Mo2A -64.2(2) . . . . ?
C10 C14 C13 Mo2B -68.0(3) . . . . ?
C10 C14 C13 C12 -0.3(3) . . . . ?
C13 C14 C10 Mo2A 66.5(2) . . . . ?
C13 C14 C10 Mo2B 61.2(2) . . . . ?
C13 C14 C10 C11 0.4(3) . . . . ?
C12 C11 C10 Mo2A -65.7(2) . . . . ?
C12 C11 C10 Mo2B -57.5(2) . . . . ?
C12 C11 C10 C14 -0.3(3) . . . . ?
Mo3B C19 C20 C21 -57.0(2) . . . . ?
Mo3B C19 C18 C17 63.1(2) . . . . ?
Mo3B C20 C21 C17 -59.6(2) . . . . ?
Mo3B C18 C17 C21 70.8(2) . . . . ?
Mo3B C17 C21 C20 67.9(3) . . . . ?
O10 C45C C46C F39C -78(2) . . . . ?
O10 C45C C46C F37C 157.7(15) . . . . ?
O10 C45C C46C F38C 41(2) . . . . ?
O10 C45C C48C F44C 59(2) . . . . ?
O10 C45C C48C F45C -67.9(17) . . . . ?
O10 C45C C48C F43C 178.4(15) . . . . ?
O10 C45C C47C F42C -90.0(18) . . . . ?
O10 C45C C47C F40C 146.9(15) . . . . ?
O10 C45C C47C F41C 31.5(18) . . . . ?
Mo4B C27 C28 C24 -65.9(2) . . . . ?
Mo4B C27 C26 C25 65.4(2) . . . . ?
Mo4B C25 C26 C27 -65.0(2) . . . . ?
Mo4B C25 C24 C28 65.4(2) . . . . ?
Mo4B C28 C24 C25 -66.2(2) . . . . ?
Mo1B C4 C5 C6 -59.1(2) . . . . ?
Mo1B C4 C3 C7 62.6(2) . . . . ?
Mo1B C5 C6 C7 -60.8(3) . . . . ?
Mo1B C6 C7 C3 -65.5(3) . . . . ?
Mo1B C7 C3 C4 -66.5(2) . . . . ?
F51C C51C C49 C50C -72.1(16) . . . . ?
F51C C51C C49 C52C 169.5(14) . . . . ?

loop_
_exptl_oxdiff_crystal_face_indexfrac_h
_exptl_oxdiff_crystal_face_indexfrac_k
_exptl_oxdiff_crystal_face_indexfrac_l
_exptl_oxdiff_crystal_face_x
_exptl_oxdiff_crystal_face_y
_exptl_oxdiff_crystal_face_z
1.0001 -0.0002 -1.0003 0.0063 -0.0023 0.0343
-4.0006 1.0009 5.0015 -0.0243 0.0463 -0.1513
4.9989 -0.0008 1.0001 -0.0710 0.0530 0.0942
-4.9980 -0.9993 -5.0011 0.1213 -0.1225 -0.0414
-0.9999 0.0002 0.0000 0.0108 -0.0085 -0.0214
4.9997 -3.0010 -3.0008 -0.0562 -0.0694 0.1501
1.0002 0.9997 -1.0004 0.0241 0.0242 0.0328
-2.9989 5.0004 -0.0002 0.1214 0.1070 -0.0717
-4.9998 2.0010 3.0009 0.0384 0.0429 -0.1486
1.9991 -5.0002 0.0002 -0.1106 -0.1155 0.0503
-1.0009 -4.9996 2.0009 -0.1124 -0.1194 -0.0396
-5.0005 -1.9988 4.0014 -0.0499 -0.0523 -0.1554
-1.9999 5.0004 3.0006 0.0595 0.1477 -0.0888
1.9999 -5.0004 -3.0006 -0.0595 -0.1477 0.0888
-4.9999 3.0010 4.0011 0.0392 0.0801 -0.1629
-2.0000 -4.9996 -0.9999 -0.0504 -0.1600 -0.0225
1.0006 -5.0003 -5.0011 -0.0146 -0.1776 0.0931
-2.9993 -4.9995 -3.0004 -0.0056 -0.1900 -0.0183
4.9986 3.9992 4.0007 -0.0509 0.1912 0.0497
-0.9997 -0.9998 -1.0002 0.0100 -0.0457 -0.0071
-4.9977 1.0006 -5.0013 0.1569 -0.0695 -0.0443
3.9979 -1.0004 5.0013 -0.1462 0.0611 0.0229
2.9977 -4.0002 5.0015 -0.1888 -0.0268 0.0060
-3.9974 5.0003 -5.0016 0.2174 0.0448 -0.0289
5.0000 1.9989 -2.0008 0.0158 0.0738 0.1298
0.9999 4.9998 2.0002 0.0442 0.1623 -0.0117
